data_7212667
loop_
_publ_author_name
'Martin, Adam D.'
'Sobolev, Alexandre N.'
'Raston, Colin L.'

_publ_section_title
;
 Mapping out the diversity of interplay of O-alkylated calix[4]arenes
;
_journal_issue 10
_journal_name_full CrystEngComm
_journal_page_first 2666
_journal_paper_doi 10.1039/c003053h
_journal_volume 12
_journal_year 2010
_chemical_absolute_configuration ad
_chemical_formula_moiety 'C76 H120 O4'
_chemical_formula_sum 'C76 H120 O4'
_chemical_formula_weight 1097.72
_chemical_melting_point 325.0(10)
_chemical_name_common 25,26,27,28-tetradodecoxycalix(4)arene
_chemical_name_systematic
;
?
;
_space_group_IT_number 4
_symmetry_cell_setting monoclinic
_symmetry_Int_Tables_number 4
_symmetry_space_group_name_Hall 'P 2yb'
_symmetry_space_group_name_H-M 'P 1 21 1'
_atom_sites_solution_hydrogens geom
_atom_sites_solution_primary direct
_atom_sites_solution_secondary difmap
_audit_creation_method SHELXL-97
_cell_angle_alpha 90.0
_cell_angle_beta 90.418(2)
_cell_angle_gamma 90.0
_cell_formula_units_Z 8
_cell_length_a 16.2891(3)
_cell_length_b 43.0728(6)
_cell_length_c 19.5152(3)
_cell_measurement_reflns_used 33786
_cell_measurement_temperature 100(2)
_cell_measurement_theta_max 67.5028
_cell_measurement_theta_min 2.7068
_cell_volume 13691.8(4)
_computing_cell_refinement
;
CrysAlis RED, Oxford Diffraction Ltd.,
Version 1.171.32.29 (release 10-06-2008 CrysAlis171 .NET)
(compiled Jun 10 2008,16:49:55)
;
_computing_data_collection
;
CrysAlis RED, Oxford Diffraction Ltd.,
Version 1.171.32.29 (release 10-06-2008 CrysAlis171 .NET)
(compiled Jun 10 2008,16:49:55)
;
_computing_data_reduction
;
CrysAlis RED, Oxford Diffraction Ltd.,
Version 1.171.32.29 (release 10-06-2008 CrysAlis171 .NET)
(compiled Jun 10 2008,16:49:55)
;
_computing_molecular_graphics 'X-Seed 2.0 (Barbour, 2001)'
_computing_publication_material 'SHELXL-97 (Sheldrick, 2008)'
_computing_structure_refinement 'SHELXL-97 (Sheldrick, 2008)'
_computing_structure_solution 'SHELXS-97 (Sheldrick, 2008)'
_diffrn_ambient_temperature 100(2)
_diffrn_detector_area_resol_mean 10.4738
_diffrn_measured_fraction_theta_full 0.994
_diffrn_measured_fraction_theta_max 0.985
_diffrn_measurement_device_type 'Oxford Diffraction Gemini-R Ultra, Ruby CCD'
_diffrn_measurement_method '\w scans'
_diffrn_radiation_monochromator mirror
_diffrn_radiation_source 'Enhance (Cu) X-ray Source'
_diffrn_radiation_type CuK\a
_diffrn_radiation_wavelength 1.54178
_diffrn_reflns_av_R_equivalents 0.0958
_diffrn_reflns_av_sigmaI/netI 0.0328
_diffrn_reflns_limit_h_max 19
_diffrn_reflns_limit_h_min -19
_diffrn_reflns_limit_k_max 51
_diffrn_reflns_limit_k_min -51
_diffrn_reflns_limit_l_max 23
_diffrn_reflns_limit_l_min -23
_diffrn_reflns_number 126053
_diffrn_reflns_theta_full 65.00
_diffrn_reflns_theta_max 67.63
_diffrn_reflns_theta_min 2.71
_exptl_absorpt_coefficient_mu 0.475
_exptl_absorpt_correction_T_max 1.000
_exptl_absorpt_correction_T_min 0.833
_exptl_absorpt_correction_type multi-scan
_exptl_absorpt_process_details
;
CrysAlis RED, Oxford Diffraction Ltd.,
Version 1.171.32.29 (release 10-06-2008 CrysAlis171 .NET)
(compiled Jun 10 2008,16:49:55)
Empirical absorption correction using spherical harmonics,
implemented in SCALE3 ABSPACK scaling algorithm.
;
_exptl_crystal_colour colourless
_exptl_crystal_density_diffrn 1.065
_exptl_crystal_density_method 'not measured'
_exptl_crystal_description prism
_exptl_crystal_F_000 4864
_exptl_crystal_size_max 0.45
_exptl_crystal_size_mid 0.19
_exptl_crystal_size_min 0.14
_refine_diff_density_max 0.760
_refine_diff_density_min -0.524
_refine_diff_density_rms 0.123
_refine_ls_abs_structure_details 'Flack H D (1983), Acta Cryst. A39, 876-881'
_refine_ls_abs_structure_Flack -0.2(4)
_refine_ls_extinction_method none
_refine_ls_goodness_of_fit_ref 1.001
_refine_ls_hydrogen_treatment constr
_refine_ls_matrix_type full
_refine_ls_number_parameters 2882
_refine_ls_number_reflns 24758
_refine_ls_number_restraints 1
_refine_ls_restrained_S_all 1.001
_refine_ls_R_factor_all 0.1027
_refine_ls_R_factor_gt 0.0894
_refine_ls_shift/su_max 0.000
_refine_ls_shift/su_mean 0.000
_refine_ls_structure_factor_coef Fsqd
_refine_ls_weighting_details 'calc w=1/[\s^2^(Fo^2^)+(0.1800P)^2^+15.0000P] where P=(Fo^2^+2Fc^2^)/3'
_refine_ls_weighting_scheme calc
_refine_ls_wR_factor_gt 0.2340
_refine_ls_wR_factor_ref 0.2550
_reflns_number_gt 21478
_reflns_number_total 24758
_reflns_threshold_expression >2sigma(I)
_cod_data_source_file c003053h.txt
_cod_data_source_block am090211
_cod_depositor_comments
;
The following automatic conversions were performed:

'_chemical_melting_point' value '324 - 326' was changed to
'325.0(10)' - the average value was taken and precision was
estimated.

'_exptl_absorpt_correction_type' value 'multi scan'
changed to 'multi-scan' according to
/home/saulius/struct/CIF-dictionaries/cif_core.dic dictionary named
'cif_core.dic' version 2.4.2 from 2011-04-26.

Automatic conversion script
Id: cif_fix_values 1891 2012-01-12 08:04:46Z andrius 
;
_cod_original_sg_symbol_H-M 'P 21'
_cod_database_code 7212667

loop_
_symmetry_equiv_pos_as_xyz
'x, y, z'
'-x, y+1/2, -z'

loop_
_atom_site_label
_atom_site_type_symbol
_atom_site_fract_x
_atom_site_fract_y
_atom_site_fract_z
_atom_site_U_iso_or_equiv
_atom_site_adp_type
_atom_site_occupancy
_atom_site_symmetry_multiplicity
_atom_site_calc_flag
_atom_site_refinement_flags
O1A O 0.1878(4) 0.17422(12) -0.1226(3) 0.0337(12) Uani 1 1 d .
O2A O 0.0165(4) 0.17735(12) -0.2086(3) 0.0338(12) Uani 1 1 d .
O3A O 0.0166(4) 0.14391(13) -0.0339(3) 0.0359(12) Uani 1 1 d .
O4A O 0.1753(4) 0.15085(13) 0.0533(3) 0.0375(13) Uani 1 1 d .
C1A C 0.2572(5) 0.16310(16) -0.1570(5) 0.0320(17) Uani 1 1 d .
C2A C 0.2564(5) 0.16158(17) -0.2280(4) 0.0316(16) Uani 1 1 d .
C3A C 0.1763(5) 0.16536(18) -0.2679(4) 0.0330(17) Uani 1 1 d .
H3AA H 0.1866 0.1635 -0.3177 0.040 Uiso 1 1 calc R
H3AB H 0.1524 0.1861 -0.2590 0.040 Uiso 1 1 calc R
C4A C 0.1166(5) 0.13995(18) -0.2450(4) 0.0320(17) Uani 1 1 d .
C5A C 0.0407(5) 0.14633(17) -0.2151(4) 0.0298(16) Uani 1 1 d .
C6A C -0.0100(5) 0.12292(18) -0.1884(4) 0.0310(16) Uani 1 1 d .
C7A C -0.0900(5) 0.13040(19) -0.1500(4) 0.0347(17) Uani 1 1 d .
H7AA H -0.0930 0.1530 -0.1406 0.042 Uiso 1 1 calc R
H7AB H -0.1380 0.1246 -0.1786 0.042 Uiso 1 1 calc R
C8A C -0.0917(5) 0.11237(18) -0.0826(4) 0.0335(17) Uani 1 1 d .
C9A C -0.0344(5) 0.11842(18) -0.0320(4) 0.0326(17) Uani 1 1 d .
C10A C -0.0219(5) 0.0977(2) 0.0228(5) 0.0364(18) Uani 1 1 d .
C11A C 0.0505(5) 0.10274(19) 0.0691(4) 0.0351(18) Uani 1 1 d .
H11A H 0.0493 0.0877 0.1074 0.042 Uiso 1 1 calc R
H11B H 0.0485 0.1239 0.0887 0.042 Uiso 1 1 calc R
C12A C 0.1297(5) 0.09859(19) 0.0282(4) 0.0342(18) Uani 1 1 d .
C13A C 0.1855(5) 0.12279(18) 0.0183(4) 0.0317(16) Uani 1 1 d .
C14A C 0.2512(5) 0.12041(19) -0.0284(4) 0.0322(17) Uani 1 1 d .
C15A C 0.3101(5) 0.14704(19) -0.0430(4) 0.0352(17) Uani 1 1 d .
H15A H 0.2885 0.1664 -0.0226 0.042 Uiso 1 1 calc R
H15B H 0.3640 0.1426 -0.0215 0.042 Uiso 1 1 calc R
C16A C 0.3212(5) 0.15160(17) -0.1188(4) 0.0320(16) Uani 1 1 d .
C17A C 0.3918(5) 0.14157(18) -0.1545(5) 0.0352(17) Uani 1 1 d .
H17A H 0.4376 0.1341 -0.1290 0.042 Uiso 1 1 calc R
C18A C 0.3961(5) 0.14239(19) -0.2245(5) 0.0372(18) Uani 1 1 d .
H18A H 0.4454 0.1368 -0.2470 0.045 Uiso 1 1 calc R
C19A C 0.3288(5) 0.15137(18) -0.2616(4) 0.0330(17) Uani 1 1 d .
H19A H 0.3303 0.1508 -0.3102 0.040 Uiso 1 1 calc R
C20A C 0.1428(5) 0.10914(18) -0.2473(4) 0.0331(17) Uani 1 1 d .
H20A H 0.1946 0.1042 -0.2665 0.040 Uiso 1 1 calc R
C21A C 0.0927(5) 0.08548(18) -0.2214(4) 0.0338(17) Uani 1 1 d .
H21A H 0.1102 0.0645 -0.2237 0.041 Uiso 1 1 calc R
C22A C 0.0185(5) 0.09264(19) -0.1927(4) 0.0344(17) Uani 1 1 d .
H22A H -0.0145 0.0763 -0.1753 0.041 Uiso 1 1 calc R
C23A C -0.1438(5) 0.0869(2) -0.0750(5) 0.0385(19) Uani 1 1 d .
H23A H -0.1855 0.0832 -0.1082 0.046 Uiso 1 1 calc R
C24A C -0.1354(6) 0.0670(2) -0.0191(5) 0.041(2) Uani 1 1 d .
H24A H -0.1721 0.0501 -0.0134 0.050 Uiso 1 1 calc R
C25A C -0.0733(6) 0.0722(2) 0.0278(5) 0.0401(19) Uani 1 1 d .
H25A H -0.0655 0.0579 0.0644 0.048 Uiso 1 1 calc R
C26A C 0.1431(5) 0.0708(2) -0.0063(5) 0.0375(18) Uani 1 1 d .
H26A H 0.1067 0.0539 0.0008 0.045 Uiso 1 1 calc R
C27A C 0.2091(6) 0.0672(2) -0.0513(4) 0.0372(18) Uani 1 1 d .
H27A H 0.2183 0.0479 -0.0735 0.045 Uiso 1 1 calc R
C28A C 0.2610(6) 0.09215(19) -0.0632(4) 0.0350(18) Uani 1 1 d .
H28A H 0.3040 0.0901 -0.0955 0.042 Uiso 1 1 calc R
C29A C 0.1780(5) 0.20739(18) -0.1289(5) 0.0371(18) Uani 1 1 d .
H29A H 0.1231 0.2131 -0.1115 0.045 Uiso 1 1 calc R
H29B H 0.1794 0.2129 -0.1781 0.045 Uiso 1 1 calc R
C30A C 0.2416(6) 0.22648(19) -0.0916(5) 0.042(2) Uani 1 1 d .
H30A H 0.2973 0.2193 -0.1041 0.050 Uiso 1 1 calc R
H30B H 0.2352 0.2240 -0.0415 0.050 Uiso 1 1 calc R
C31A C 0.2310(6) 0.26044(19) -0.1111(5) 0.0403(19) Uani 1 1 d .
H31A H 0.2353 0.2621 -0.1615 0.048 Uiso 1 1 calc R
H31B H 0.1748 0.2669 -0.0985 0.048 Uiso 1 1 calc R
C32A C 0.2904(6) 0.28300(19) -0.0793(5) 0.0402(19) Uani 1 1 d .
H32A H 0.3469 0.2749 -0.0843 0.048 Uiso 1 1 calc R
H32B H 0.2789 0.2848 -0.0298 0.048 Uiso 1 1 calc R
C33A C 0.2850(6) 0.31535(19) -0.1125(5) 0.0379(18) Uani 1 1 d .
H33A H 0.2953 0.3132 -0.1622 0.045 Uiso 1 1 calc R
H33B H 0.2283 0.3232 -0.1072 0.045 Uiso 1 1 calc R
C34A C 0.3436(6) 0.3394(2) -0.0838(5) 0.0404(19) Uani 1 1 d .
H34A H 0.4006 0.3316 -0.0878 0.048 Uiso 1 1 calc R
H34B H 0.3321 0.3425 -0.0346 0.048 Uiso 1 1 calc R
C35A C 0.3368(6) 0.37041(19) -0.1207(5) 0.0376(18) Uani 1 1 d .
H35A H 0.2803 0.3784 -0.1153 0.045 Uiso 1 1 calc R
H35B H 0.3459 0.3670 -0.1703 0.045 Uiso 1 1 calc R
C36A C 0.3968(6) 0.3951(2) -0.0957(5) 0.043(2) Uani 1 1 d .
H36A H 0.4535 0.3872 -0.1008 0.051 Uiso 1 1 calc R
H36B H 0.3875 0.3989 -0.0463 0.051 Uiso 1 1 calc R
C37A C 0.3883(6) 0.4257(2) -0.1345(5) 0.0408(19) Uani 1 1 d .
H37A H 0.3952 0.4216 -0.1841 0.049 Uiso 1 1 calc R
H37B H 0.3322 0.4339 -0.1278 0.049 Uiso 1 1 calc R
C38A C 0.4501(7) 0.4503(2) -0.1124(5) 0.046(2) Uani 1 1 d .
H38A H 0.5062 0.4422 -0.1202 0.055 Uiso 1 1 calc R
H38B H 0.4442 0.4539 -0.0626 0.055 Uiso 1 1 calc R
C39A C 0.4406(6) 0.4811(2) -0.1498(5) 0.043(2) Uani 1 1 d .
H39A H 0.4448 0.4774 -0.1997 0.051 Uiso 1 1 calc R
H39B H 0.3851 0.4895 -0.1408 0.051 Uiso 1 1 calc R
C40A C 0.5042(7) 0.5053(2) -0.1289(6) 0.056(3) Uani 1 1 d .
H40A H 0.4948 0.5245 -0.1548 0.084 Uiso 1 1 calc R
H40B H 0.5593 0.4974 -0.1387 0.084 Uiso 1 1 calc R
H40C H 0.4996 0.5096 -0.0798 0.084 Uiso 1 1 calc R
C41A C -0.0367(6) 0.18791(19) -0.2627(5) 0.042(2) Uani 1 1 d .
H41A H -0.0862 0.1746 -0.2657 0.051 Uiso 1 1 calc R
H41B H -0.0079 0.1871 -0.3072 0.051 Uiso 1 1 calc R
C42A C -0.0605(6) 0.22116(19) -0.2460(6) 0.046(2) Uani 1 1 d .
H42A H -0.1005 0.2285 -0.2808 0.055 Uiso 1 1 calc R
H42B H -0.0881 0.2215 -0.2009 0.055 Uiso 1 1 calc R
C43A C 0.0118(6) 0.2434(2) -0.2438(6) 0.047(2) Uani 1 1 d .
H43A H 0.0447 0.2404 -0.2857 0.056 Uiso 1 1 calc R
H43B H 0.0471 0.2380 -0.2041 0.056 Uiso 1 1 calc R
C44A C -0.0113(6) 0.27755(19) -0.2385(6) 0.044(2) Uani 1 1 d .
H44A H -0.0487 0.2828 -0.2770 0.053 Uiso 1 1 calc R
H44B H -0.0420 0.2807 -0.1954 0.053 Uiso 1 1 calc R
C45A C 0.0598(6) 0.2996(2) -0.2394(6) 0.045(2) Uani 1 1 d .
H45A H 0.0938 0.2949 -0.2800 0.053 Uiso 1 1 calc R
H45B H 0.0941 0.2958 -0.1982 0.053 Uiso 1 1 calc R
C46A C 0.0372(6) 0.3338(2) -0.2414(5) 0.043(2) Uani 1 1 d .
H46A H 0.0007 0.3373 -0.2814 0.052 Uiso 1 1 calc R
H46B H 0.0053 0.3387 -0.1998 0.052 Uiso 1 1 calc R
C47A C 0.1078(6) 0.3562(2) -0.2455(6) 0.045(2) Uani 1 1 d .
H47A H 0.1425 0.3505 -0.2849 0.054 Uiso 1 1 calc R
H47B H 0.1418 0.3541 -0.2035 0.054 Uiso 1 1 calc R
C48A C 0.0819(6) 0.3899(2) -0.2532(6) 0.046(2) Uani 1 1 d .
H48A H 0.0511 0.3960 -0.2118 0.056 Uiso 1 1 calc R
H48B H 0.0439 0.3915 -0.2928 0.056 Uiso 1 1 calc R
C49A C 0.1515(6) 0.4130(2) -0.2633(6) 0.045(2) Uani 1 1 d .
H49A H 0.1863 0.4135 -0.2215 0.054 Uiso 1 1 calc R
H49B H 0.1861 0.4060 -0.3019 0.054 Uiso 1 1 calc R
C50A C 0.1201(6) 0.4456(2) -0.2781(6) 0.049(2) Uani 1 1 d .
H50A H 0.0934 0.4537 -0.2363 0.059 Uiso 1 1 calc R
H50B H 0.0775 0.4443 -0.3144 0.059 Uiso 1 1 calc R
C51A C 0.1852(7) 0.4690(2) -0.3007(5) 0.048(2) Uani 1 1 d .
H51A H 0.2150 0.4604 -0.3403 0.057 Uiso 1 1 calc R
H51B H 0.1573 0.4883 -0.3161 0.057 Uiso 1 1 calc R
C52A C 0.2458(7) 0.4771(3) -0.2458(6) 0.059(3) Uani 1 1 d .
H52A H 0.2849 0.4924 -0.2635 0.089 Uiso 1 1 calc R
H52B H 0.2754 0.4584 -0.2316 0.089 Uiso 1 1 calc R
H52C H 0.2169 0.4859 -0.2065 0.089 Uiso 1 1 calc R
C53A C -0.0212(6) 0.17395(19) -0.0395(5) 0.0383(18) Uani 1 1 d .
H53A H -0.0803 0.1723 -0.0284 0.046 Uiso 1 1 calc R
H53B H -0.0164 0.1817 -0.0871 0.046 Uiso 1 1 calc R
C54A C 0.0196(6) 0.1963(2) 0.0088(5) 0.043(2) Uani 1 1 d .
H54A H 0.0800 0.1944 0.0047 0.052 Uiso 1 1 calc R
H54B H 0.0046 0.1911 0.0565 0.052 Uiso 1 1 calc R
C55A C -0.0068(6) 0.2298(2) -0.0074(5) 0.045(2) Uani 1 1 d .
H55A H -0.0072 0.2326 -0.0578 0.054 Uiso 1 1 calc R
H55B H -0.0636 0.2329 0.0088 0.054 Uiso 1 1 calc R
C56A C 0.0473(6) 0.2546(2) 0.0242(5) 0.0408(19) Uani 1 1 d .
H56A H 0.1055 0.2494 0.0154 0.049 Uiso 1 1 calc R
H56B H 0.0393 0.2546 0.0745 0.049 Uiso 1 1 calc R
C57A C 0.0287(6) 0.2872(2) -0.0042(5) 0.043(2) Uani 1 1 d .
H57A H 0.0299 0.2864 -0.0549 0.052 Uiso 1 1 calc R
H57B H -0.0275 0.2933 0.0095 0.052 Uiso 1 1 calc R
C58A C 0.0882(6) 0.3120(2) 0.0201(5) 0.0400(19) Uani 1 1 d .
H58A H 0.1450 0.3049 0.0111 0.048 Uiso 1 1 calc R
H58B H 0.0825 0.3145 0.0703 0.048 Uiso 1 1 calc R
C59A C 0.0751(6) 0.3433(2) -0.0142(5) 0.0416(19) Uani 1 1 d .
H59A H 0.0788 0.3404 -0.0644 0.050 Uiso 1 1 calc R
H59B H 0.0188 0.3505 -0.0040 0.050 Uiso 1 1 calc R
C60A C 0.1347(6) 0.3681(2) 0.0071(5) 0.042(2) Uani 1 1 d .
H60A H 0.1911 0.3608 -0.0025 0.050 Uiso 1 1 calc R
H60B H 0.1303 0.3713 0.0571 0.050 Uiso 1 1 calc R
C61A C 0.1210(6) 0.3991(2) -0.0291(5) 0.042(2) Uani 1 1 d .
H61A H 0.1245 0.3957 -0.0792 0.051 Uiso 1 1 calc R
H61B H 0.0646 0.4063 -0.0192 0.051 Uiso 1 1 calc R
C62A C 0.1800(6) 0.4246(2) -0.0097(5) 0.045(2) Uani 1 1 d .
H62A H 0.2366 0.4173 -0.0188 0.054 Uiso 1 1 calc R
H62B H 0.1757 0.4284 0.0402 0.054 Uiso 1 1 calc R
C63A C 0.1661(7) 0.4550(2) -0.0475(6) 0.051(2) Uani 1 1 d .
H63A H 0.1704 0.4512 -0.0974 0.061 Uiso 1 1 calc R
H63B H 0.1095 0.4622 -0.0384 0.061 Uiso 1 1 calc R
C64A C 0.2254(9) 0.4807(2) -0.0282(6) 0.065(3) Uani 1 1 d .
H64A H 0.2120 0.4995 -0.0544 0.098 Uiso 1 1 calc R
H64B H 0.2816 0.4742 -0.0385 0.098 Uiso 1 1 calc R
H64C H 0.2209 0.4851 0.0209 0.098 Uiso 1 1 calc R
C65A C 0.2056(6) 0.14904(19) 0.1211(4) 0.0381(18) Uani 1 1 d .
H65A H 0.2636 0.1422 0.1209 0.046 Uiso 1 1 calc R
H65B H 0.1734 0.1337 0.1474 0.046 Uiso 1 1 calc R
C66A C 0.1988(6) 0.1808(2) 0.1543(5) 0.041(2) Uani 1 1 d .
H66A H 0.1425 0.1888 0.1471 0.049 Uiso 1 1 calc R
H66B H 0.2079 0.1786 0.2043 0.049 Uiso 1 1 calc R
C67A C 0.2598(6) 0.2040(2) 0.1263(5) 0.043(2) Uani 1 1 d .
H67A H 0.2546 0.2044 0.0757 0.052 Uiso 1 1 calc R
H67B H 0.3160 0.1968 0.1377 0.052 Uiso 1 1 calc R
C68A C 0.2497(6) 0.2371(2) 0.1529(5) 0.0398(19) Uani 1 1 d .
H68A H 0.1954 0.2451 0.1382 0.048 Uiso 1 1 calc R
H68B H 0.2509 0.2368 0.2036 0.048 Uiso 1 1 calc R
C69A C 0.3160(6) 0.2590(2) 0.1275(5) 0.043(2) Uani 1 1 d .
H69A H 0.3201 0.2570 0.0771 0.052 Uiso 1 1 calc R
H69B H 0.3694 0.2526 0.1476 0.052 Uiso 1 1 calc R
C70A C 0.3005(6) 0.2932(2) 0.1454(5) 0.043(2) Uani 1 1 d .
H70A H 0.2477 0.2998 0.1246 0.051 Uiso 1 1 calc R
H70B H 0.2956 0.2953 0.1957 0.051 Uiso 1 1 calc R
C71A C 0.3677(6) 0.31436(19) 0.1206(5) 0.0408(19) Uani 1 1 d .
H71A H 0.3756 0.3110 0.0710 0.049 Uiso 1 1 calc R
H71B H 0.4196 0.3088 0.1443 0.049 Uiso 1 1 calc R
C72A C 0.3498(6) 0.3490(2) 0.1331(5) 0.044(2) Uani 1 1 d .
H72A H 0.2985 0.3547 0.1086 0.053 Uiso 1 1 calc R
H72B H 0.3409 0.3524 0.1826 0.053 Uiso 1 1 calc R
C73A C 0.4188(6) 0.37004(19) 0.1091(5) 0.0407(19) Uani 1 1 d .
H73A H 0.4294 0.3659 0.0600 0.049 Uiso 1 1 calc R
H73B H 0.4694 0.3649 0.1351 0.049 Uiso 1 1 calc R
C74A C 0.3998(6) 0.4049(2) 0.1182(5) 0.044(2) Uani 1 1 d .
H74A H 0.3493 0.4100 0.0920 0.053 Uiso 1 1 calc R
H74B H 0.3889 0.4090 0.1672 0.053 Uiso 1 1 calc R
C75A C 0.4682(7) 0.4258(2) 0.0947(5) 0.048(2) Uani 1 1 d .
H75A H 0.4804 0.4212 0.0461 0.057 Uiso 1 1 calc R
H75B H 0.5183 0.4212 0.1220 0.057 Uiso 1 1 calc R
C76A C 0.4477(9) 0.4602(2) 0.1016(6) 0.063(3) Uani 1 1 d .
H76A H 0.4945 0.4727 0.0864 0.094 Uiso 1 1 calc R
H76B H 0.4358 0.4650 0.1496 0.094 Uiso 1 1 calc R
H76C H 0.3996 0.4651 0.0731 0.094 Uiso 1 1 calc R
O1B O 0.6945(4) 0.17935(13) 0.1799(3) 0.0338(12) Uani 1 1 d .
O2B O 0.6755(4) 0.15018(12) 0.0022(3) 0.0333(12) Uani 1 1 d .
O3B O 0.5171(3) 0.14434(12) 0.0930(3) 0.0322(11) Uani 1 1 d .
O4B O 0.5150(4) 0.17780(12) 0.2639(3) 0.0342(12) Uani 1 1 d .
C1B C 0.7590(5) 0.16435(17) 0.2133(5) 0.0316(17) Uani 1 1 d .
C2B C 0.8227(5) 0.15178(17) 0.1724(4) 0.0316(16) Uani 1 1 d .
C3B C 0.8102(5) 0.14792(18) 0.0972(4) 0.0342(17) Uani 1 1 d .
H3BA H 0.8636 0.1440 0.0748 0.041 Uiso 1 1 calc R
H3BB H 0.7865 0.1671 0.0775 0.041 Uiso 1 1 calc R
C4B C 0.7525(5) 0.12084(18) 0.0844(4) 0.0322(16) Uani 1 1 d .
C5B C 0.6875(5) 0.12307(18) 0.0384(4) 0.0294(16) Uani 1 1 d .
C6B C 0.6324(5) 0.09809(19) 0.0292(4) 0.0319(17) Uani 1 1 d .
C7B C 0.5553(6) 0.10151(19) -0.0137(4) 0.0353(18) Uani 1 1 d .
H7BA H 0.5545 0.0857 -0.0504 0.042 Uiso 1 1 calc R
H7BB H 0.5540 0.1223 -0.0354 0.042 Uiso 1 1 calc R
C8B C 0.4806(5) 0.09745(19) 0.0320(5) 0.0358(18) Uani 1 1 d .
C9B C 0.4682(5) 0.11840(18) 0.0869(5) 0.0339(17) Uani 1 1 d .
C10B C 0.4092(5) 0.11249(17) 0.1383(4) 0.0318(16) Uani 1 1 d .
C11B C 0.4131(5) 0.13198(19) 0.2026(5) 0.0356(18) Uani 1 1 d .
H11C H 0.4134 0.1543 0.1906 0.043 Uiso 1 1 calc R
H11D H 0.3646 0.1278 0.2315 0.043 Uiso 1 1 calc R
C12B C 0.4907(5) 0.12374(18) 0.2413(4) 0.0302(16) Uani 1 1 d .
C13B C 0.5403(5) 0.14691(17) 0.2698(4) 0.0306(16) Uani 1 1 d .
C14B C 0.6159(5) 0.14013(18) 0.2987(4) 0.0328(17) Uani 1 1 d .
C15B C 0.6754(5) 0.16547(18) 0.3216(4) 0.0327(17) Uani 1 1 d .
H15C H 0.6850 0.1641 0.3717 0.039 Uiso 1 1 calc R
H15D H 0.6519 0.1862 0.3113 0.039 Uiso 1 1 calc R
C16B C 0.7565(5) 0.16120(17) 0.2835(4) 0.0327(17) Uani 1 1 d .
C17B C 0.8242(6) 0.14837(18) 0.3152(5) 0.0367(18) Uani 1 1 d .
H17B H 0.8250 0.1463 0.3637 0.044 Uiso 1 1 calc R
C18B C 0.8917(5) 0.13828(19) 0.2776(5) 0.0353(18) Uani 1 1 d .
H18B H 0.9393 0.1308 0.3007 0.042 Uiso 1 1 calc R
C19B C 0.8895(5) 0.13913(19) 0.2076(5) 0.0358(18) Uani 1 1 d .
H19B H 0.9344 0.1310 0.1825 0.043 Uiso 1 1 calc R
C20B C 0.7627(5) 0.09289(17) 0.1198(4) 0.0302(16) Uani 1 1 d .
H20B H 0.8068 0.0910 0.1516 0.036 Uiso 1 1 calc R
C21B C 0.7102(6) 0.06776(18) 0.1098(5) 0.0363(18) Uani 1 1 d .
H21B H 0.7185 0.0490 0.1343 0.044 Uiso 1 1 calc R
C22B C 0.6461(5) 0.07058(19) 0.0640(5) 0.0355(18) Uani 1 1 d .
H22B H 0.6107 0.0534 0.0561 0.043 Uiso 1 1 calc R
C23B C 0.4285(6) 0.0723(2) 0.0270(5) 0.0385(19) Uani 1 1 d .
H23B H 0.4347 0.0580 -0.0096 0.046 Uiso 1 1 calc R
C24B C 0.3652(6) 0.0675(2) 0.0764(5) 0.042(2) Uani 1 1 d .
H24B H 0.3280 0.0507 0.0710 0.050 Uiso 1 1 calc R
C25B C 0.3580(5) 0.0868(2) 0.1305(5) 0.0383(19) Uani 1 1 d .
H25B H 0.3173 0.0828 0.1640 0.046 Uiso 1 1 calc R
C26B C 0.5182(6) 0.09321(18) 0.2458(4) 0.0350(18) Uani 1 1 d .
H26B H 0.4847 0.0770 0.2277 0.042 Uiso 1 1 calc R
C27B C 0.5920(5) 0.08583(18) 0.2754(4) 0.0324(17) Uani 1 1 d .
H27B H 0.6091 0.0648 0.2784 0.039 Uiso 1 1 calc R
C28B C 0.6415(5) 0.10920(17) 0.3011(4) 0.0303(16) Uani 1 1 d .
H28B H 0.6935 0.1042 0.3206 0.036 Uiso 1 1 calc R
C29B C 0.6973(6) 0.21220(18) 0.1902(4) 0.0371(18) Uani 1 1 d .
H29C H 0.7052 0.2163 0.2397 0.044 Uiso 1 1 calc R
H29D H 0.6436 0.2211 0.1765 0.044 Uiso 1 1 calc R
C30B C 0.7655(6) 0.22901(19) 0.1503(5) 0.0395(19) Uani 1 1 d .
H30C H 0.8195 0.2195 0.1609 0.047 Uiso 1 1 calc R
H30D H 0.7553 0.2272 0.1004 0.047 Uiso 1 1 calc R
C31B C 0.7659(6) 0.2632(2) 0.1713(5) 0.043(2) Uani 1 1 d .
H31C H 0.7787 0.2646 0.2209 0.052 Uiso 1 1 calc R
H31D H 0.7101 0.2718 0.1641 0.052 Uiso 1 1 calc R
C32B C 0.8278(6) 0.28338(19) 0.1318(5) 0.043(2) Uani 1 1 d .
H32C H 0.8839 0.2750 0.1384 0.051 Uiso 1 1 calc R
H32D H 0.8146 0.2827 0.0822 0.051 Uiso 1 1 calc R
C33B C 0.8248(7) 0.3167(2) 0.1569(5) 0.047(2) Uani 1 1 d .
H33C H 0.8404 0.3172 0.2060 0.056 Uiso 1 1 calc R
H33D H 0.7677 0.3244 0.1529 0.056 Uiso 1 1 calc R
C34B C 0.8816(6) 0.33887(18) 0.1175(5) 0.041(2) Uani 1 1 d .
H34C H 0.8668 0.3384 0.0682 0.050 Uiso 1 1 calc R
H34D H 0.9391 0.3317 0.1223 0.050 Uiso 1 1 calc R
C35B C 0.8744(7) 0.3723(2) 0.1444(5) 0.046(2) Uani 1 1 d .
H35C H 0.8164 0.3791 0.1405 0.056 Uiso 1 1 calc R
H35D H 0.8897 0.3726 0.1936 0.056 Uiso 1 1 calc R
C36B C 0.9284(6) 0.39525(19) 0.1061(5) 0.043(2) Uani 1 1 d .
H36C H 0.9867 0.3892 0.1122 0.051 Uiso 1 1 calc R
H36D H 0.9152 0.3942 0.0566 0.051 Uiso 1 1 calc R
C37B C 0.9174(6) 0.4285(2) 0.1309(5) 0.045(2) Uani 1 1 d .
H37C H 0.9328 0.4296 0.1800 0.055 Uiso 1 1 calc R
H37D H 0.8586 0.4341 0.1269 0.055 Uiso 1 1 calc R
C38B C 0.9681(6) 0.4523(2) 0.0915(5) 0.044(2) Uani 1 1 d .
H38C H 1.0271 0.4474 0.0977 0.053 Uiso 1 1 calc R
H38D H 0.9550 0.4504 0.0420 0.053 Uiso 1 1 calc R
C39B C 0.9527(6) 0.4856(2) 0.1143(5) 0.046(2) Uani 1 1 d .
H39C H 0.9671 0.4876 0.1634 0.055 Uiso 1 1 calc R
H39D H 0.8936 0.4904 0.1089 0.055 Uiso 1 1 calc R
C40B C 1.0026(8) 0.5089(2) 0.0731(6) 0.056(3) Uani 1 1 d .
H40D H 0.9916 0.5299 0.0899 0.085 Uiso 1 1 calc R
H40E H 0.9871 0.5075 0.0246 0.085 Uiso 1 1 calc R
H40F H 1.0612 0.5043 0.0784 0.085 Uiso 1 1 calc R
C41B C 0.7099(6) 0.1484(2) -0.0663(4) 0.0377(19) Uani 1 1 d .
H41C H 0.6861 0.1305 -0.0913 0.045 Uiso 1 1 calc R
H41D H 0.7702 0.1455 -0.0634 0.045 Uiso 1 1 calc R
C42B C 0.6899(6) 0.17813(19) -0.1033(5) 0.0393(19) Uani 1 1 d .
H42C H 0.6298 0.1813 -0.1024 0.047 Uiso 1 1 calc R
H42D H 0.7062 0.1759 -0.1519 0.047 Uiso 1 1 calc R
C43B C 0.7314(6) 0.20669(19) -0.0739(5) 0.0393(19) Uani 1 1 d .
H43C H 0.7908 0.2023 -0.0684 0.047 Uiso 1 1 calc R
H43D H 0.7089 0.2107 -0.0277 0.047 Uiso 1 1 calc R
C44B C 0.7211(6) 0.23586(19) -0.1171(5) 0.0397(19) Uani 1 1 d .
H44C H 0.7402 0.2315 -0.1642 0.048 Uiso 1 1 calc R
H44D H 0.6620 0.2412 -0.1198 0.048 Uiso 1 1 calc R
C45B C 0.7677(6) 0.26324(19) -0.0889(5) 0.042(2) Uani 1 1 d .
H45C H 0.8262 0.2573 -0.0838 0.051 Uiso 1 1 calc R
H45D H 0.7467 0.2680 -0.0426 0.051 Uiso 1 1 calc R
C46B C 0.7626(6) 0.2925(2) -0.1323(5) 0.0400(19) Uani 1 1 d .
H46C H 0.7833 0.2879 -0.1788 0.048 Uiso 1 1 calc R
H46D H 0.7044 0.2989 -0.1368 0.048 Uiso 1 1 calc R
C47B C 0.8116(6) 0.31927(19) -0.1022(5) 0.0406(19) Uani 1 1 d .
H47C H 0.8692 0.3124 -0.0958 0.049 Uiso 1 1 calc R
H47D H 0.7894 0.3242 -0.0563 0.049 Uiso 1 1 calc R
C48B C 0.8110(6) 0.3489(2) -0.1453(5) 0.042(2) Uani 1 1 d .
H48C H 0.8344 0.3444 -0.1909 0.051 Uiso 1 1 calc R
H48D H 0.7537 0.3559 -0.1521 0.051 Uiso 1 1 calc R
C49B C 0.8606(6) 0.37487(19) -0.1112(5) 0.0400(19) Uani 1 1 d .
H49C H 0.9175 0.3675 -0.1041 0.048 Uiso 1 1 calc R
H49D H 0.8370 0.3790 -0.0655 0.048 Uiso 1 1 calc R
C50B C 0.8635(6) 0.4055(2) -0.1510(5) 0.043(2) Uani 1 1 d .
H50C H 0.8871 0.4016 -0.1968 0.051 Uiso 1 1 calc R
H50D H 0.8068 0.4133 -0.1577 0.051 Uiso 1 1 calc R
C51B C 0.9138(7) 0.4301(2) -0.1148(6) 0.050(2) Uani 1 1 d .
H51C H 0.9709 0.4225 -0.1098 0.060 Uiso 1 1 calc R
H51D H 0.8916 0.4331 -0.0682 0.060 Uiso 1 1 calc R
C52B C 0.9156(7) 0.4613(2) -0.1508(6) 0.053(2) Uani 1 1 d .
H52D H 0.9502 0.4758 -0.1246 0.080 Uiso 1 1 calc R
H52E H 0.8597 0.4697 -0.1542 0.080 Uiso 1 1 calc R
H52F H 0.9381 0.4588 -0.1969 0.080 Uiso 1 1 calc R
C53B C 0.4905(5) 0.17037(17) 0.0542(4) 0.0337(17) Uani 1 1 d .
H53C H 0.4311 0.1738 0.0614 0.040 Uiso 1 1 calc R
H53D H 0.4992 0.1663 0.0048 0.040 Uiso 1 1 calc R
C54B C 0.5372(6) 0.19877(19) 0.0752(5) 0.0389(18) Uani 1 1 d .
H54C H 0.5967 0.1940 0.0744 0.047 Uiso 1 1 calc R
H54D H 0.5227 0.2040 0.1230 0.047 Uiso 1 1 calc R
C55B C 0.5211(6) 0.22694(19) 0.0302(5) 0.0376(18) Uani 1 1 d .
H55C H 0.5387 0.2222 -0.0171 0.045 Uiso 1 1 calc R
H55D H 0.4614 0.2311 0.0289 0.045 Uiso 1 1 calc R
C56B C 0.5650(6) 0.25566(19) 0.0544(5) 0.0392(19) Uani 1 1 d .
H56C H 0.6239 0.2505 0.0605 0.047 Uiso 1 1 calc R
H56D H 0.5433 0.2613 0.1000 0.047 Uiso 1 1 calc R
C57B C 0.5587(6) 0.28403(19) 0.0081(5) 0.0392(19) Uani 1 1 d .
H57C H 0.5816 0.2788 -0.0374 0.047 Uiso 1 1 calc R
H57D H 0.5000 0.2894 0.0015 0.047 Uiso 1 1 calc R
C58B C 0.6036(6) 0.3119(2) 0.0368(5) 0.043(2) Uani 1 1 d .
H58C H 0.6613 0.3059 0.0460 0.052 Uiso 1 1 calc R
H58D H 0.5787 0.3175 0.0813 0.052 Uiso 1 1 calc R
C59B C 0.6033(6) 0.34063(19) -0.0090(5) 0.0401(19) Uani 1 1 d .
H59C H 0.6283 0.3351 -0.0534 0.048 Uiso 1 1 calc R
H59D H 0.5456 0.3467 -0.0181 0.048 Uiso 1 1 calc R
C60B C 0.6485(6) 0.3682(2) 0.0206(5) 0.042(2) Uani 1 1 d .
H60C H 0.7058 0.3619 0.0307 0.050 Uiso 1 1 calc R
H60D H 0.6227 0.3739 0.0646 0.050 Uiso 1 1 calc R
C61B C 0.6502(6) 0.3968(2) -0.0252(5) 0.0399(19) Uani 1 1 d .
H61C H 0.6769 0.3912 -0.0689 0.048 Uiso 1 1 calc R
H61D H 0.5930 0.4029 -0.0360 0.048 Uiso 1 1 calc R
C62B C 0.6943(7) 0.4244(2) 0.0050(5) 0.046(2) Uani 1 1 d .
H62C H 0.7514 0.4183 0.0163 0.055 Uiso 1 1 calc R
H62D H 0.6671 0.4302 0.0484 0.055 Uiso 1 1 calc R
C63B C 0.6964(7) 0.4530(2) -0.0422(5) 0.046(2) Uani 1 1 d .
H63C H 0.7227 0.4469 -0.0858 0.056 Uiso 1 1 calc R
H63D H 0.6393 0.4592 -0.0529 0.056 Uiso 1 1 calc R
C64B C 0.7411(8) 0.4805(2) -0.0134(6) 0.060(3) Uani 1 1 d .
H64D H 0.7413 0.4973 -0.0473 0.089 Uiso 1 1 calc R
H64E H 0.7978 0.4746 -0.0022 0.089 Uiso 1 1 calc R
H64F H 0.7135 0.4876 0.0283 0.089 Uiso 1 1 calc R
C65B C 0.4674(6) 0.1881(2) 0.3219(5) 0.043(2) Uani 1 1 d .
H65C H 0.5018 0.1876 0.3640 0.051 Uiso 1 1 calc R
H65D H 0.4201 0.1740 0.3287 0.051 Uiso 1 1 calc R
C66B C 0.4372(6) 0.22058(19) 0.3093(5) 0.042(2) Uani 1 1 d .
H66C H 0.4071 0.2279 0.3501 0.051 Uiso 1 1 calc R
H66D H 0.3984 0.2204 0.2700 0.051 Uiso 1 1 calc R
C67B C 0.5075(5) 0.24327(18) 0.2941(5) 0.0389(19) Uani 1 1 d .
H67C H 0.5511 0.2406 0.3293 0.047 Uiso 1 1 calc R
H67D H 0.5314 0.2380 0.2491 0.047 Uiso 1 1 calc R
C68B C 0.4803(6) 0.27687(18) 0.2933(5) 0.0385(19) Uani 1 1 d .
H68C H 0.4592 0.2824 0.3391 0.046 Uiso 1 1 calc R
H68D H 0.4348 0.2793 0.2599 0.046 Uiso 1 1 calc R
C69B C 0.5499(6) 0.29929(19) 0.2745(5) 0.044(2) Uani 1 1 d .
H69C H 0.5975 0.2954 0.3050 0.053 Uiso 1 1 calc R
H69D H 0.5673 0.2950 0.2269 0.053 Uiso 1 1 calc R
C70B C 0.5258(6) 0.33327(19) 0.2800(5) 0.0394(19) Uani 1 1 d .
H70C H 0.5089 0.3376 0.3277 0.047 Uiso 1 1 calc R
H70D H 0.4779 0.3372 0.2497 0.047 Uiso 1 1 calc R
C71B C 0.5953(6) 0.35571(19) 0.2605(5) 0.043(2) Uani 1 1 d .
H71C H 0.6443 0.3512 0.2891 0.052 Uiso 1 1 calc R
H71D H 0.6103 0.3522 0.2120 0.052 Uiso 1 1 calc R
C72B C 0.5712(6) 0.38981(19) 0.2700(5) 0.041(2) Uani 1 1 d .
H72C H 0.5222 0.3942 0.2414 0.050 Uiso 1 1 calc R
H72D H 0.5560 0.3932 0.3184 0.050 Uiso 1 1 calc R
C73B C 0.6392(6) 0.4126(2) 0.2510(5) 0.043(2) Uani 1 1 d .
H73C H 0.6892 0.4076 0.2778 0.052 Uiso 1 1 calc R
H73D H 0.6523 0.4101 0.2019 0.052 Uiso 1 1 calc R
C74B C 0.6156(6) 0.4461(2) 0.2644(5) 0.043(2) Uani 1 1 d .
H74C H 0.5982 0.4481 0.3127 0.051 Uiso 1 1 calc R
H74D H 0.5678 0.4514 0.2350 0.051 Uiso 1 1 calc R
C75B C 0.6838(7) 0.4696(2) 0.2510(6) 0.051(2) Uani 1 1 d .
H75C H 0.6676 0.4899 0.2705 0.062 Uiso 1 1 calc R
H75D H 0.7343 0.4628 0.2751 0.062 Uiso 1 1 calc R
C76B C 0.7026(9) 0.4738(3) 0.1753(6) 0.063(3) Uani 1 1 d .
H76D H 0.7462 0.4893 0.1700 0.095 Uiso 1 1 calc R
H76E H 0.6530 0.4809 0.1511 0.095 Uiso 1 1 calc R
H76F H 0.7206 0.4540 0.1559 0.095 Uiso 1 1 calc R
O1C O 0.9552(4) 0.52962(13) 0.6185(3) 0.0348(12) Uani 1 1 d .
O2C O 0.7810(4) 0.52493(13) 0.7132(3) 0.0343(12) Uani 1 1 d .
O3C O 0.7850(3) 0.55660(13) 0.5424(3) 0.0336(12) Uani 1 1 d .
O4C O 0.9475(4) 0.54973(13) 0.4463(3) 0.0344(12) Uani 1 1 d .
C1C C 1.0265(5) 0.53802(17) 0.6518(4) 0.0316(17) Uani 1 1 d .
C2C C 1.0265(5) 0.53873(17) 0.7230(5) 0.0350(18) Uani 1 1 d .
C3C C 0.9446(5) 0.53464(19) 0.7620(4) 0.0326(17) Uani 1 1 d .
H3CA H 0.9191 0.5145 0.7497 0.039 Uiso 1 1 calc R
H3CB H 0.9550 0.5348 0.8120 0.039 Uiso 1 1 calc R
C4C C 0.8875(5) 0.56108(18) 0.7425(4) 0.0324(17) Uani 1 1 d .
C5C C 0.8093(5) 0.55542(18) 0.7170(4) 0.0313(16) Uani 1 1 d .
C6C C 0.7597(5) 0.57918(19) 0.6911(4) 0.0320(16) Uani 1 1 d .
C7C C 0.6792(5) 0.57263(19) 0.6550(4) 0.0339(17) Uani 1 1 d .
H7CA H 0.6735 0.5501 0.6465 0.041 Uiso 1 1 calc R
H7CB H 0.6329 0.5794 0.6839 0.041 Uiso 1 1 calc R
C8C C 0.6774(5) 0.5900(2) 0.5878(5) 0.0358(18) Uani 1 1 d .
C9C C 0.7368(5) 0.58261(19) 0.5360(4) 0.0339(17) Uani 1 1 d .
C10C C 0.7513(5) 0.60281(19) 0.4821(5) 0.0359(18) Uani 1 1 d .
C11C C 0.8246(5) 0.5974(2) 0.4336(4) 0.0364(18) Uani 1 1 d .
H11E H 0.8222 0.5761 0.4146 0.044 Uiso 1 1 calc R
H11F H 0.8221 0.6123 0.3950 0.044 Uiso 1 1 calc R
C12C C 0.9040(5) 0.60184(19) 0.4737(4) 0.0341(17) Uani 1 1 d .
C13C C 0.9599(5) 0.57732(18) 0.4815(4) 0.0320(16) Uani 1 1 d .
C14C C 1.0275(5) 0.58019(18) 0.5252(4) 0.0307(16) Uani 1 1 d .
C15C C 1.0865(5) 0.55336(19) 0.5374(4) 0.0345(17) Uani 1 1 d .
H15E H 1.0652 0.5344 0.5148 0.041 Uiso 1 1 calc R
H15F H 1.1406 0.5583 0.5175 0.041 Uiso 1 1 calc R
C16C C 1.0958(5) 0.54771(18) 0.6135(5) 0.0345(17) Uani 1 1 d .
C17C C 1.1661(5) 0.55523(19) 0.6487(5) 0.0357(18) Uani 1 1 d .
H17C H 1.2135 0.5613 0.6238 0.043 Uiso 1 1 calc R
C18C C 1.1697(5) 0.5543(2) 0.7189(5) 0.0377(18) Uani 1 1 d .
H18C H 1.2198 0.5585 0.7423 0.045 Uiso 1 1 calc R
C19C C 1.0974(6) 0.54675(18) 0.7566(4) 0.0354(18) Uani 1 1 d .
H19C H 1.0987 0.5473 0.8052 0.042 Uiso 1 1 calc R
C20C C 0.9156(6) 0.59179(19) 0.7447(4) 0.0346(18) Uani 1 1 d .
H20C H 0.9688 0.5962 0.7626 0.042 Uiso 1 1 calc R
C21C C 0.8663(5) 0.61590(17) 0.7211(4) 0.0341(17) Uani 1 1 d .
H21C H 0.8853 0.6367 0.7237 0.041 Uiso 1 1 calc R
C22C C 0.7901(5) 0.60968(18) 0.6941(4) 0.0325(17) Uani 1 1 d .
H22C H 0.7573 0.6263 0.6772 0.039 Uiso 1 1 calc R
C23C C 0.6301(5) 0.6161(2) 0.5793(5) 0.0381(19) Uani 1 1 d .
H23C H 0.5895 0.6211 0.6122 0.046 Uiso 1 1 calc R
C24C C 0.6411(6) 0.6356(2) 0.5227(5) 0.041(2) Uani 1 1 d .
H24C H 0.6061 0.6530 0.5161 0.050 Uiso 1 1 calc R
C25C C 0.7035(6) 0.62936(19) 0.4758(5) 0.0388(19) Uani 1 1 d .
H25C H 0.7133 0.6435 0.4394 0.047 Uiso 1 1 calc R
C26C C 0.9179(5) 0.62962(19) 0.5078(5) 0.0361(18) Uani 1 1 d .
H26C H 0.8807 0.6464 0.5019 0.043 Uiso 1 1 calc R
C27C C 0.9851(5) 0.63303(19) 0.5501(5) 0.0366(18) Uani 1 1 d .
H27C H 0.9952 0.6522 0.5729 0.044 Uiso 1 1 calc R
C28C C 1.0382(5) 0.60794(19) 0.5592(4) 0.0348(17) Uani 1 1 d .
H28C H 1.0834 0.6101 0.5899 0.042 Uiso 1 1 calc R
C29C C 0.9590(6) 0.5004(2) 0.5829(5) 0.0384(19) Uani 1 1 d .
H29E H 1.0170 0.4953 0.5727 0.046 Uiso 1 1 calc R
H29F H 0.9288 0.5020 0.5389 0.046 Uiso 1 1 calc R
C30C C 0.9222(6) 0.47460(19) 0.6257(5) 0.0375(18) Uani 1 1 d .
H30E H 0.8636 0.4792 0.6341 0.045 Uiso 1 1 calc R
H30F H 0.9508 0.4737 0.6706 0.045 Uiso 1 1 calc R
C31C C 0.9295(6) 0.44308(19) 0.5900(5) 0.0391(19) Uani 1 1 d .
H31E H 0.9062 0.4447 0.5431 0.047 Uiso 1 1 calc R
H31F H 0.9882 0.4375 0.5860 0.047 Uiso 1 1 calc R
C32C C 0.8847(6) 0.41754(19) 0.6291(5) 0.043(2) Uani 1 1 d .
H32E H 0.9062 0.4169 0.6766 0.052 Uiso 1 1 calc R
H32F H 0.8257 0.4229 0.6312 0.052 Uiso 1 1 calc R
C33C C 0.8932(6) 0.3854(2) 0.5975(6) 0.046(2) Uani 1 1 d .
H33E H 0.9516 0.3791 0.5993 0.055 Uiso 1 1 calc R
H33F H 0.8762 0.3863 0.5487 0.055 Uiso 1 1 calc R
C34C C 0.8409(6) 0.3609(2) 0.6348(5) 0.044(2) Uani 1 1 d .
H34E H 0.8574 0.3605 0.6837 0.053 Uiso 1 1 calc R
H34F H 0.7826 0.3674 0.6325 0.053 Uiso 1 1 calc R
C35C C 0.8479(6) 0.3283(2) 0.6059(5) 0.047(2) Uani 1 1 d .
H35E H 0.9057 0.3213 0.6096 0.057 Uiso 1 1 calc R
H35F H 0.8325 0.3286 0.5568 0.057 Uiso 1 1 calc R
C36C C 0.7930(6) 0.3052(2) 0.6434(6) 0.045(2) Uani 1 1 d .
H36E H 0.8087 0.3049 0.6925 0.054 Uiso 1 1 calc R
H36F H 0.7354 0.3124 0.6402 0.054 Uiso 1 1 calc R
C37C C 0.7985(6) 0.2724(2) 0.6151(6) 0.048(2) Uani 1 1 d .
H37E H 0.8562 0.2653 0.6175 0.058 Uiso 1 1 calc R
H37F H 0.7816 0.2726 0.5662 0.058 Uiso 1 1 calc R
C38C C 0.7442(7) 0.2494(2) 0.6542(5) 0.047(2) Uani 1 1 d .
H38E H 0.7603 0.2496 0.7032 0.057 Uiso 1 1 calc R
H38F H 0.6863 0.2563 0.6509 0.057 Uiso 1 1 calc R
C39C C 0.7508(7) 0.2164(2) 0.6270(6) 0.051(2) Uani 1 1 d .
H39E H 0.8090 0.2099 0.6285 0.061 Uiso 1 1 calc R
H39F H 0.7324 0.2160 0.5786 0.061 Uiso 1 1 calc R
C40C C 0.6996(8) 0.1935(2) 0.6681(6) 0.057(3) Uani 1 1 d .
H40G H 0.7072 0.1725 0.6497 0.086 Uiso 1 1 calc R
H40H H 0.6415 0.1992 0.6647 0.086 Uiso 1 1 calc R
H40I H 0.7171 0.1939 0.7162 0.086 Uiso 1 1 calc R
C41C C 0.7345(7) 0.51578(19) 0.7727(5) 0.042(2) Uani 1 1 d .
H41E H 0.6848 0.5289 0.7769 0.050 Uiso 1 1 calc R
H41F H 0.7683 0.5184 0.8147 0.050 Uiso 1 1 calc R
C42C C 0.7104(5) 0.48202(19) 0.7640(4) 0.0357(18) Uani 1 1 d .
H42E H 0.7603 0.4697 0.7544 0.043 Uiso 1 1 calc R
H42F H 0.6870 0.4744 0.8075 0.043 Uiso 1 1 calc R
C43C C 0.6485(6) 0.47692(19) 0.7069(5) 0.0382(18) Uani 1 1 d .
H43E H 0.6655 0.4890 0.6662 0.046 Uiso 1 1 calc R
H43F H 0.5944 0.4849 0.7216 0.046 Uiso 1 1 calc R
C44C C 0.6399(6) 0.44279(19) 0.6868(5) 0.042(2) Uani 1 1 d .
H44E H 0.6048 0.4415 0.6452 0.051 Uiso 1 1 calc R
H44F H 0.6948 0.4348 0.6746 0.051 Uiso 1 1 calc R
C45C C 0.6036(5) 0.42168(18) 0.7413(5) 0.0374(18) Uani 1 1 d .
H45E H 0.5464 0.4281 0.7506 0.045 Uiso 1 1 calc R
H45F H 0.6356 0.4239 0.7844 0.045 Uiso 1 1 calc R
C46C C 0.6043(6) 0.38759(19) 0.7190(5) 0.043(2) Uani 1 1 d .
H46E H 0.5785 0.3860 0.6731 0.052 Uiso 1 1 calc R
H46F H 0.6621 0.3808 0.7147 0.052 Uiso 1 1 calc R
C47C C 0.5606(6) 0.36553(19) 0.7668(5) 0.0399(19) Uani 1 1 d .
H47E H 0.5021 0.3715 0.7695 0.048 Uiso 1 1 calc R
H47F H 0.5847 0.3675 0.8133 0.048 Uiso 1 1 calc R
C48C C 0.5664(6) 0.33145(19) 0.7437(5) 0.043(2) Uani 1 1 d .
H48E H 0.5471 0.3299 0.6956 0.052 Uiso 1 1 calc R
H48F H 0.6247 0.3250 0.7450 0.052 Uiso 1 1 calc R
C49C C 0.5167(6) 0.30899(19) 0.7874(5) 0.0416(19) Uani 1 1 d .
H49E H 0.4581 0.3150 0.7852 0.050 Uiso 1 1 calc R
H49F H 0.5351 0.3107 0.8357 0.050 Uiso 1 1 calc R
C50C C 0.5256(7) 0.2753(2) 0.7638(5) 0.045(2) Uani 1 1 d .
H50E H 0.5090 0.2738 0.7150 0.054 Uiso 1 1 calc R
H50F H 0.5841 0.2692 0.7672 0.054 Uiso 1 1 calc R
C51C C 0.4747(7) 0.2527(2) 0.8051(6) 0.053(2) Uani 1 1 d .
H51E H 0.4163 0.2589 0.8020 0.064 Uiso 1 1 calc R
H51F H 0.4916 0.2540 0.8538 0.064 Uiso 1 1 calc R
C52C C 0.4830(9) 0.2188(2) 0.7811(7) 0.069(3) Uani 1 1 d .
H52G H 0.4494 0.2053 0.8101 0.103 Uiso 1 1 calc R
H52H H 0.5406 0.2124 0.7844 0.103 Uiso 1 1 calc R
H52I H 0.4643 0.2171 0.7334 0.103 Uiso 1 1 calc R
C53C C 0.7430(6) 0.52698(18) 0.5367(4) 0.0366(18) Uani 1 1 d .
H53E H 0.6833 0.5301 0.5434 0.044 Uiso 1 1 calc R
H53F H 0.7631 0.5128 0.5731 0.044 Uiso 1 1 calc R
C54C C 0.7573(5) 0.5124(2) 0.4674(5) 0.0379(18) Uani 1 1 d .
H54E H 0.8150 0.5053 0.4650 0.045 Uiso 1 1 calc R
H54F H 0.7491 0.5284 0.4316 0.045 Uiso 1 1 calc R
C55C C 0.7012(6) 0.4851(2) 0.4520(4) 0.0376(18) Uani 1 1 d .
H55E H 0.6440 0.4916 0.4611 0.045 Uiso 1 1 calc R
H55F H 0.7050 0.4804 0.4025 0.045 Uiso 1 1 calc R
C56C C 0.7175(6) 0.45536(19) 0.4913(4) 0.0374(18) Uani 1 1 d .
H56E H 0.7111 0.4593 0.5409 0.045 Uiso 1 1 calc R
H56F H 0.7749 0.4487 0.4835 0.045 Uiso 1 1 calc R
C57C C 0.6590(5) 0.4292(2) 0.4693(4) 0.0366(18) Uani 1 1 d .
H57E H 0.6019 0.4360 0.4781 0.044 Uiso 1 1 calc R
H57F H 0.6644 0.4260 0.4193 0.044 Uiso 1 1 calc R
C58C C 0.6733(6) 0.3981(2) 0.5055(5) 0.0393(19) Uani 1 1 d .
H58E H 0.7302 0.3911 0.4968 0.047 Uiso 1 1 calc R
H58F H 0.6674 0.4011 0.5555 0.047 Uiso 1 1 calc R
C59C C 0.6138(6) 0.3731(2) 0.4817(5) 0.0399(19) Uani 1 1 d .
H59E H 0.6206 0.3700 0.4318 0.048 Uiso 1 1 calc R
H59F H 0.5570 0.3805 0.4892 0.048 Uiso 1 1 calc R
C60C C 0.6246(6) 0.3420(2) 0.5175(5) 0.041(2) Uani 1 1 d .
H60E H 0.6818 0.3348 0.5110 0.050 Uiso 1 1 calc R
H60F H 0.6161 0.3449 0.5672 0.050 Uiso 1 1 calc R
C61C C 0.5666(6) 0.3172(2) 0.4918(5) 0.0403(19) Uani 1 1 d .
H61E H 0.5757 0.3142 0.4421 0.048 Uiso 1 1 calc R
H61F H 0.5095 0.3246 0.4976 0.048 Uiso 1 1 calc R
C62C C 0.5751(6) 0.2859(2) 0.5273(5) 0.047(2) Uani 1 1 d .
H62E H 0.6321 0.2784 0.5214 0.056 Uiso 1 1 calc R
H62F H 0.5662 0.2889 0.5770 0.056 Uiso 1 1 calc R
C63C C 0.5174(7) 0.2612(2) 0.5022(5) 0.052(2) Uani 1 1 d .
H63E H 0.5246 0.2589 0.4521 0.062 Uiso 1 1 calc R
H63F H 0.4605 0.2683 0.5099 0.062 Uiso 1 1 calc R
C64C C 0.5278(8) 0.2295(2) 0.5352(7) 0.061(3) Uani 1 1 d .
H64G H 0.4864 0.2152 0.5167 0.092 Uiso 1 1 calc R
H64H H 0.5210 0.2314 0.5849 0.092 Uiso 1 1 calc R
H64I H 0.5828 0.2214 0.5254 0.092 Uiso 1 1 calc R
C65C C 0.9802(5) 0.5502(2) 0.3778(4) 0.0360(18) Uani 1 1 d .
H65E H 1.0409 0.5488 0.3795 0.043 Uiso 1 1 calc R
H65F H 0.9648 0.5698 0.3546 0.043 Uiso 1 1 calc R
C66C C 0.9452(6) 0.5229(2) 0.3391(5) 0.0384(19) Uani 1 1 d .
H66E H 0.9645 0.5240 0.2912 0.046 Uiso 1 1 calc R
H66F H 0.8846 0.5249 0.3381 0.046 Uiso 1 1 calc R
C67C C 0.9668(6) 0.49110(19) 0.3678(5) 0.0391(19) Uani 1 1 d .
H67E H 1.0244 0.4862 0.3560 0.047 Uiso 1 1 calc R
H67F H 0.9630 0.4918 0.4184 0.047 Uiso 1 1 calc R
C68C C 0.9120(6) 0.4653(2) 0.3414(5) 0.042(2) Uani 1 1 d .
H68E H 0.9155 0.4647 0.2908 0.050 Uiso 1 1 calc R
H68F H 0.8545 0.4701 0.3534 0.050 Uiso 1 1 calc R
C69C C 0.9331(5) 0.4331(2) 0.3692(5) 0.0399(19) Uani 1 1 d .
H69E H 0.9872 0.4268 0.3510 0.048 Uiso 1 1 calc R
H69F H 0.9382 0.4344 0.4197 0.048 Uiso 1 1 calc R
C70C C 0.8700(6) 0.4084(2) 0.3509(5) 0.041(2) Uani 1 1 d .
H70E H 0.8164 0.4144 0.3703 0.050 Uiso 1 1 calc R
H70F H 0.8636 0.4076 0.3004 0.050 Uiso 1 1 calc R
C71C C 0.8917(5) 0.3762(2) 0.3763(5) 0.042(2) Uani 1 1 d .
H71E H 0.9032 0.3774 0.4262 0.050 Uiso 1 1 calc R
H71F H 0.9428 0.3694 0.3536 0.050 Uiso 1 1 calc R
C72C C 0.8263(6) 0.3518(2) 0.3642(5) 0.046(2) Uani 1 1 d .
H72E H 0.7758 0.3581 0.3884 0.055 Uiso 1 1 calc R
H72F H 0.8133 0.3510 0.3146 0.055 Uiso 1 1 calc R
C73C C 0.8498(6) 0.3200(2) 0.3875(6) 0.046(2) Uani 1 1 d .
H73E H 0.8670 0.3213 0.4362 0.055 Uiso 1 1 calc R
H73F H 0.8981 0.3133 0.3608 0.055 Uiso 1 1 calc R
C74C C 0.7837(6) 0.2953(2) 0.3808(6) 0.047(2) Uani 1 1 d .
H74E H 0.7361 0.3017 0.4087 0.057 Uiso 1 1 calc R
H74F H 0.7652 0.2946 0.3324 0.057 Uiso 1 1 calc R
C75C C 0.8089(7) 0.2631(2) 0.4025(6) 0.056(3) Uani 1 1 d .
H75G H 0.8548 0.2563 0.3731 0.068 Uiso 1 1 calc R
H75H H 0.8299 0.2641 0.4501 0.068 Uiso 1 1 calc R
C76C C 0.7425(8) 0.2388(3) 0.3990(6) 0.062(3) Uani 1 1 d .
H76J H 0.7653 0.2186 0.4127 0.094 Uiso 1 1 calc R
H76K H 0.7212 0.2374 0.3521 0.094 Uiso 1 1 calc R
H76L H 0.6980 0.2445 0.4301 0.094 Uiso 1 1 calc R
O1D O 0.4521(4) 0.52982(12) 0.3245(3) 0.0339(12) Uani 1 1 d .
O2D O 0.4411(4) 0.55118(12) 0.5000(3) 0.0337(12) Uani 1 1 d .
O3D O 0.2795(4) 0.55808(13) 0.4143(4) 0.0414(14) Uani 1 1 d .
O4D O 0.2799(4) 0.52639(12) 0.2333(3) 0.0344(12) Uani 1 1 d .
C1D C 0.5246(5) 0.53808(18) 0.2929(5) 0.0343(17) Uani 1 1 d .
C2D C 0.5910(5) 0.54848(17) 0.3323(4) 0.0319(17) Uani 1 1 d .
C3D C 0.5798(5) 0.55432(19) 0.4079(5) 0.0354(17) Uani 1 1 d .
H3DA H 0.6339 0.5586 0.4294 0.043 Uiso 1 1 calc R
H3DB H 0.5568 0.5355 0.4297 0.043 Uiso 1 1 calc R
C4D C 0.5231(5) 0.58149(18) 0.4204(4) 0.0317(16) Uani 1 1 d .
C5D C 0.4551(5) 0.57884(19) 0.4657(4) 0.0335(17) Uani 1 1 d .
C6D C 0.4002(5) 0.60377(19) 0.4749(4) 0.0332(17) Uani 1 1 d .
C7D C 0.3208(6) 0.6002(2) 0.5150(4) 0.0374(18) Uani 1 1 d .
H7DA H 0.3171 0.5789 0.5340 0.045 Uiso 1 1 calc R
H7DB H 0.3199 0.6151 0.5535 0.045 Uiso 1 1 calc R
C8D C 0.2487(6) 0.6062(2) 0.4671(4) 0.0383(19) Uani 1 1 d .
C9D C 0.2343(5) 0.5850(2) 0.4143(5) 0.0361(18) Uani 1 1 d .
C10D C 0.1786(5) 0.5925(2) 0.3619(5) 0.0385(19) Uani 1 1 d .
C11D C 0.1790(5) 0.5748(2) 0.2948(5) 0.0397(19) Uani 1 1 d .
H11G H 0.1320 0.5814 0.2659 0.048 Uiso 1 1 calc R
H11H H 0.1733 0.5523 0.3039 0.048 Uiso 1 1 calc R
C12D C 0.2608(5) 0.58109(19) 0.2567(4) 0.0339(17) Uani 1 1 d .
C13D C 0.3101(6) 0.55692(18) 0.2301(4) 0.0352(18) Uani 1 1 d .
C14D C 0.3876(5) 0.56202(18) 0.2033(4) 0.0327(17) Uani 1 1 d .
C15D C 0.4456(5) 0.53559(18) 0.1833(4) 0.0332(17) Uani 1 1 d .
H15G H 0.4204 0.5153 0.1949 0.040 Uiso 1 1 calc R
H15H H 0.4555 0.5361 0.1334 0.040 Uiso 1 1 calc R
C16D C 0.5262(5) 0.53945(17) 0.2221(4) 0.0330(17) Uani 1 1 d .
C17D C 0.5986(5) 0.54778(19) 0.1882(5) 0.0368(18) Uani 1 1 d .
H17D H 0.6006 0.5480 0.1396 0.044 Uiso 1 1 calc R
C18D C 0.6676(6) 0.5558(2) 0.2271(5) 0.0387(18) Uani 1 1 d .
H18D H 0.7177 0.5608 0.2050 0.046 Uiso 1 1 calc R
C19D C 0.6629(5) 0.55644(19) 0.2963(5) 0.0357(18) Uani 1 1 d .
H19D H 0.7101 0.5625 0.3218 0.043 Uiso 1 1 calc R
C20D C 0.5350(5) 0.60918(19) 0.3870(5) 0.0364(18) Uani 1 1 d .
H20D H 0.5797 0.6111 0.3563 0.044 Uiso 1 1 calc R
C21D C 0.4834(6) 0.63442(19) 0.3970(5) 0.0392(19) Uani 1 1 d .
H21D H 0.4932 0.6535 0.3740 0.047 Uiso 1 1 calc R
C22D C 0.4172(5) 0.63142(19) 0.4412(5) 0.0361(18) Uani 1 1 d .
H22D H 0.3826 0.6488 0.4486 0.043 Uiso 1 1 calc R
C23D C 0.2034(6) 0.6329(2) 0.4711(5) 0.044(2) Uani 1 1 d .
H23D H 0.2141 0.6473 0.5070 0.053 Uiso 1 1 calc R
C24D C 0.1421(6) 0.6394(2) 0.4234(5) 0.044(2) Uani 1 1 d .
H24D H 0.1078 0.6570 0.4285 0.053 Uiso 1 1 calc R
C25D C 0.1319(6) 0.6193(2) 0.3678(5) 0.045(2) Uani 1 1 d .
H25D H 0.0922 0.6240 0.3334 0.054 Uiso 1 1 calc R
C26D C 0.2924(5) 0.61105(19) 0.2522(4) 0.0339(17) Uani 1 1 d .
H26D H 0.2611 0.6279 0.2692 0.041 Uiso 1 1 calc R
C27D C 0.3685(5) 0.61684(18) 0.2237(5) 0.0346(17) Uani 1 1 d .
H27D H 0.3881 0.6376 0.2205 0.042 Uiso 1 1 calc R
C28D C 0.4157(5) 0.59265(19) 0.1999(4) 0.0335(17) Uani 1 1 d .
H28D H 0.4681 0.5968 0.1810 0.040 Uiso 1 1 calc R
C29D C 0.4559(5) 0.50161(17) 0.3651(4) 0.0336(17) Uani 1 1 d .
H29G H 0.4333 0.5056 0.4112 0.040 Uiso 1 1 calc R
H29H H 0.5138 0.4951 0.3706 0.040 Uiso 1 1 calc R
C30D C 0.4076(5) 0.47597(19) 0.3310(4) 0.0356(18) Uani 1 1 d .
H30G H 0.4329 0.4708 0.2865 0.043 Uiso 1 1 calc R
H30H H 0.3508 0.4831 0.3219 0.043 Uiso 1 1 calc R
C31D C 0.4056(5) 0.44681(18) 0.3767(4) 0.0354(17) Uani 1 1 d .
H31G H 0.4627 0.4401 0.3862 0.042 Uiso 1 1 calc R
H31H H 0.3802 0.4523 0.4210 0.042 Uiso 1 1 calc R
C32D C 0.3591(5) 0.42003(18) 0.3458(4) 0.0347(17) Uani 1 1 d .
H32G H 0.3838 0.4147 0.3011 0.042 Uiso 1 1 calc R
H32H H 0.3016 0.4265 0.3371 0.042 Uiso 1 1 calc R
C33D C 0.3593(6) 0.39095(18) 0.3920(5) 0.0365(18) Uani 1 1 d .
H33G H 0.4168 0.3846 0.4007 0.044 Uiso 1 1 calc R
H33H H 0.3347 0.3964 0.4366 0.044 Uiso 1 1 calc R
C34D C 0.3128(6) 0.36387(19) 0.3615(5) 0.0374(18) Uani 1 1 d .
H34G H 0.3370 0.3586 0.3166 0.045 Uiso 1 1 calc R
H34H H 0.2552 0.3702 0.3534 0.045 Uiso 1 1 calc R
C35D C 0.3138(6) 0.33478(18) 0.4068(4) 0.0374(18) Uani 1 1 d .
H35G H 0.3715 0.3288 0.4159 0.045 Uiso 1 1 calc R
H35H H 0.2883 0.3399 0.4513 0.045 Uiso 1 1 calc R
C36D C 0.2694(6) 0.30748(19) 0.3759(5) 0.0369(18) Uani 1 1 d .
H36G H 0.2935 0.3030 0.3306 0.044 Uiso 1 1 calc R
H36H H 0.2112 0.3133 0.3684 0.044 Uiso 1 1 calc R
C37D C 0.2720(6) 0.27783(19) 0.4187(5) 0.0395(19) Uani 1 1 d .
H37G H 0.3300 0.2726 0.4288 0.047 Uiso 1 1 calc R
H37H H 0.2445 0.2818 0.4629 0.047 Uiso 1 1 calc R
C38D C 0.2316(6) 0.25016(19) 0.3845(5) 0.0394(19) Uani 1 1 d .
H38G H 0.2572 0.2470 0.3392 0.047 Uiso 1 1 calc R
H38H H 0.1729 0.2550 0.3765 0.047 Uiso 1 1 calc R
C39D C 0.2375(7) 0.21981(19) 0.4252(5) 0.045(2) Uani 1 1 d .
H39G H 0.2958 0.2157 0.4368 0.054 Uiso 1 1 calc R
H39H H 0.2072 0.2222 0.4687 0.054 Uiso 1 1 calc R
C40D C 0.2029(8) 0.1921(2) 0.3861(6) 0.057(3) Uani 1 1 d .
H40J H 0.2090 0.1733 0.4140 0.086 Uiso 1 1 calc R
H40K H 0.2329 0.1895 0.3431 0.086 Uiso 1 1 calc R
H40L H 0.1446 0.1956 0.3760 0.086 Uiso 1 1 calc R
C41D C 0.4799(6) 0.54947(19) 0.5654(4) 0.0358(18) Uani 1 1 d .
H41G H 0.4699 0.5689 0.5912 0.043 Uiso 1 1 calc R
H41H H 0.5399 0.5470 0.5598 0.043 Uiso 1 1 calc R
C42D C 0.4458(6) 0.52200(18) 0.6048(4) 0.0356(18) Uani 1 1 d .
H42G H 0.3856 0.5246 0.6086 0.043 Uiso 1 1 calc R
H42H H 0.4690 0.5225 0.6519 0.043 Uiso 1 1 calc R
C43D C 0.4628(6) 0.49003(18) 0.5739(5) 0.0385(19) Uani 1 1 d .
H43G H 0.5228 0.4864 0.5728 0.046 Uiso 1 1 calc R
H43H H 0.4419 0.4895 0.5261 0.046 Uiso 1 1 calc R
C44D C 0.4216(6) 0.46421(19) 0.6157(5) 0.0390(19) Uani 1 1 d .
H44G H 0.4441 0.4648 0.6629 0.047 Uiso 1 1 calc R
H44H H 0.3621 0.4687 0.6184 0.047 Uiso 1 1 calc R
C45D C 0.4323(6) 0.43160(19) 0.5874(5) 0.0380(18) Uani 1 1 d .
H45G H 0.4109 0.4309 0.5398 0.046 Uiso 1 1 calc R
H45H H 0.4916 0.4266 0.5861 0.046 Uiso 1 1 calc R
C46D C 0.3884(6) 0.40728(19) 0.6297(5) 0.0379(18) Uani 1 1 d .
H46G H 0.3293 0.4126 0.6312 0.045 Uiso 1 1 calc R
H46H H 0.4100 0.4081 0.6772 0.045 Uiso 1 1 calc R
C47D C 0.3974(6) 0.37422(19) 0.6028(5) 0.0395(19) Uani 1 1 d .
H47G H 0.4562 0.3685 0.6031 0.047 Uiso 1 1 calc R
H47H H 0.3778 0.3735 0.5547 0.047 Uiso 1 1 calc R
C48D C 0.3495(6) 0.3502(2) 0.6448(5) 0.0395(19) Uani 1 1 d .
H48G H 0.3687 0.3510 0.6930 0.047 Uiso 1 1 calc R
H48H H 0.2906 0.3558 0.6440 0.047 Uiso 1 1 calc R
C49D C 0.3589(6) 0.31692(19) 0.6186(5) 0.0388(19) Uani 1 1 d .
H49G H 0.3418 0.3163 0.5698 0.047 Uiso 1 1 calc R
H49H H 0.4176 0.3111 0.6210 0.047 Uiso 1 1 calc R
C50D C 0.3093(6) 0.2930(2) 0.6581(5) 0.042(2) Uani 1 1 d .
H50G H 0.3267 0.2935 0.7068 0.050 Uiso 1 1 calc R
H50H H 0.2505 0.2989 0.6561 0.050 Uiso 1 1 calc R
C51D C 0.3184(7) 0.2603(2) 0.6311(5) 0.050(2) Uani 1 1 d .
H51G H 0.3770 0.2542 0.6340 0.060 Uiso 1 1 calc R
H51H H 0.3019 0.2599 0.5822 0.060 Uiso 1 1 calc R
C52D C 0.2669(7) 0.2364(2) 0.6705(7) 0.059(3) Uani 1 1 d .
H52J H 0.2762 0.2157 0.6514 0.089 Uiso 1 1 calc R
H52K H 0.2086 0.2417 0.6662 0.089 Uiso 1 1 calc R
H52L H 0.2831 0.2366 0.7190 0.089 Uiso 1 1 calc R
C53D C 0.2342(7) 0.5296(2) 0.4057(6) 0.050(2) Uani 1 1 d .
H53G H 0.2497 0.5201 0.3614 0.060 Uiso 1 1 calc R
H53H H 0.1749 0.5346 0.4033 0.060 Uiso 1 1 calc R
C54D C 0.2473(7) 0.5063(2) 0.4604(6) 0.056(3) Uani 1 1 d .
H54G H 0.2307 0.5153 0.5049 0.067 Uiso 1 1 calc R
H54H H 0.3064 0.5012 0.4634 0.067 Uiso 1 1 calc R
C55D C 0.1989(7) 0.4771(2) 0.4472(7) 0.062(3) Uani 1 1 d .
H55G H 0.2162 0.4689 0.4023 0.074 Uiso 1 1 calc R
H55H H 0.1405 0.4832 0.4424 0.074 Uiso 1 1 calc R
C56D C 0.2032(7) 0.4507(3) 0.4981(6) 0.058(3) Uani 1 1 d .
H56G H 0.2614 0.4447 0.5047 0.069 Uiso 1 1 calc R
H56H H 0.1824 0.4581 0.5427 0.069 Uiso 1 1 calc R
C57D C 0.1556(6) 0.4228(3) 0.4772(7) 0.061(3) Uani 1 1 d .
H57G H 0.1751 0.4165 0.4314 0.074 Uiso 1 1 calc R
H57H H 0.0975 0.4292 0.4718 0.074 Uiso 1 1 calc R
C58D C 0.1568(7) 0.3942(3) 0.5221(6) 0.057(3) Uani 1 1 d .
H58G H 0.2148 0.3882 0.5300 0.069 Uiso 1 1 calc R
H58H H 0.1335 0.3999 0.5671 0.069 Uiso 1 1 calc R
C59D C 0.1123(7) 0.3669(3) 0.4961(7) 0.061(3) Uani 1 1 d .
H59G H 0.1348 0.3618 0.4505 0.074 Uiso 1 1 calc R
H59H H 0.0543 0.3730 0.4889 0.074 Uiso 1 1 calc R
C60D C 0.1126(7) 0.3374(3) 0.5380(7) 0.059(3) Uani 1 1 d .
H60G H 0.0867 0.3418 0.5827 0.070 Uiso 1 1 calc R
H60H H 0.1703 0.3314 0.5471 0.070 Uiso 1 1 calc R
C61D C 0.0687(7) 0.3101(3) 0.5055(7) 0.061(3) Uani 1 1 d .
H61G H 0.0113 0.3164 0.4961 0.073 Uiso 1 1 calc R
H61H H 0.0947 0.3059 0.4607 0.073 Uiso 1 1 calc R
C62D C 0.0671(7) 0.2805(2) 0.5449(7) 0.062(3) Uani 1 1 d .
H62G H 0.1244 0.2748 0.5564 0.074 Uiso 1 1 calc R
H62H H 0.0383 0.2844 0.5885 0.074 Uiso 1 1 calc R
C63D C 0.0277(8) 0.2536(3) 0.5108(7) 0.069(3) Uani 1 1 d .
H63G H -0.0291 0.2598 0.4986 0.083 Uiso 1 1 calc R
H63H H 0.0570 0.2500 0.4672 0.083 Uiso 1 1 calc R
C64D C 0.0230(10) 0.2238(3) 0.5467(9) 0.088(5) Uani 1 1 d .
H64J H -0.0064 0.2087 0.5180 0.132 Uiso 1 1 calc R
H64K H -0.0063 0.2265 0.5900 0.132 Uiso 1 1 calc R
H64L H 0.0786 0.2161 0.5562 0.132 Uiso 1 1 calc R
C65D C 0.2158(8) 0.5201(2) 0.1855(6) 0.062(3) Uani 1 1 d .
H65G H 0.2394 0.5133 0.1414 0.074 Uiso 1 1 calc R
H65H H 0.1833 0.5391 0.1772 0.074 Uiso 1 1 calc R
C66D C 0.1604(7) 0.4945(2) 0.2145(7) 0.058(3) Uani 1 1 d .
H66G H 0.1501 0.4988 0.2636 0.070 Uiso 1 1 calc R
H66H H 0.1069 0.4950 0.1902 0.070 Uiso 1 1 calc R
C67D C 0.1970(7) 0.4622(2) 0.2079(5) 0.049(2) Uani 1 1 d .
H67G H 0.2512 0.4615 0.2312 0.059 Uiso 1 1 calc R
H67H H 0.2051 0.4572 0.1589 0.059 Uiso 1 1 calc R
C68D C 0.1398(7) 0.4382(2) 0.2401(6) 0.051(2) Uani 1 1 d .
H68G H 0.0828 0.4425 0.2249 0.061 Uiso 1 1 calc R
H68H H 0.1419 0.4405 0.2906 0.061 Uiso 1 1 calc R
C69D C 0.1620(7) 0.4044(2) 0.2212(5) 0.050(2) Uani 1 1 d .
H69G H 0.1607 0.4021 0.1708 0.060 Uiso 1 1 calc R
H69H H 0.2185 0.3998 0.2373 0.060 Uiso 1 1 calc R
C70D C 0.1027(6) 0.38114(19) 0.2531(5) 0.042(2) Uani 1 1 d .
H70G H 0.0458 0.3869 0.2401 0.050 Uiso 1 1 calc R
H70H H 0.1073 0.3825 0.3036 0.050 Uiso 1 1 calc R
C71D C 0.1187(7) 0.3475(2) 0.2310(5) 0.045(2) Uani 1 1 d .
H71G H 0.1140 0.3461 0.1804 0.054 Uiso 1 1 calc R
H71H H 0.1756 0.3417 0.2439 0.054 Uiso 1 1 calc R
C72D C 0.0595(6) 0.3244(2) 0.2631(5) 0.043(2) Uani 1 1 d .
H72G H 0.0645 0.3259 0.3136 0.052 Uiso 1 1 calc R
H72H H 0.0027 0.3304 0.2504 0.052 Uiso 1 1 calc R
C73D C 0.0734(7) 0.2910(2) 0.2421(5) 0.049(2) Uani 1 1 d .
H73G H 0.0670 0.2894 0.1917 0.059 Uiso 1 1 calc R
H73H H 0.1306 0.2852 0.2537 0.059 Uiso 1 1 calc R
C74D C 0.0159(7) 0.2680(2) 0.2754(5) 0.047(2) Uani 1 1 d .
H74G H -0.0412 0.2733 0.2622 0.057 Uiso 1 1 calc R
H74H H 0.0208 0.2701 0.3258 0.057 Uiso 1 1 calc R
C75D C 0.0331(9) 0.2340(2) 0.2554(6) 0.063(3) Uani 1 1 d .
H75E H 0.0258 0.2317 0.2053 0.076 Uiso 1 1 calc R
H75F H 0.0909 0.2290 0.2667 0.076 Uiso 1 1 calc R
C76D C -0.0218(9) 0.2112(3) 0.2910(8) 0.078(4) Uani 1 1 d .
H76G H -0.0068 0.1900 0.2775 0.117 Uiso 1 1 calc R
H76H H -0.0791 0.2152 0.2780 0.117 Uiso 1 1 calc R
H76I H -0.0154 0.2134 0.3407 0.117 Uiso 1 1 calc R

loop_
_atom_site_aniso_label
_atom_site_aniso_U_11
_atom_site_aniso_U_22
_atom_site_aniso_U_33
_atom_site_aniso_U_23
_atom_site_aniso_U_13
_atom_site_aniso_U_12
O1A 0.037(3) 0.020(3) 0.044(3) -0.002(2) 0.003(2) 0.003(2)
O2A 0.041(3) 0.016(3) 0.044(3) 0.001(2) 0.000(2) 0.005(2)
O3A 0.039(3) 0.019(3) 0.050(3) 0.001(2) -0.003(3) 0.000(2)
O4A 0.054(4) 0.022(3) 0.037(3) -0.002(2) 0.002(3) 0.008(3)
C1A 0.033(4) 0.012(3) 0.052(5) 0.000(3) 0.005(3) -0.001(3)
C2A 0.031(4) 0.017(3) 0.047(4) 0.002(3) 0.003(3) -0.001(3)
C3A 0.037(4) 0.024(4) 0.038(4) 0.003(3) 0.002(3) 0.002(3)
C4A 0.037(4) 0.023(4) 0.035(4) -0.003(3) 0.000(3) 0.001(3)
C5A 0.037(4) 0.014(3) 0.038(4) 0.001(3) -0.002(3) 0.004(3)
C6A 0.029(4) 0.024(4) 0.041(4) 0.001(3) -0.005(3) 0.004(3)
C7A 0.036(4) 0.024(4) 0.044(4) -0.002(3) 0.001(3) 0.005(3)
C8A 0.035(4) 0.019(4) 0.047(5) -0.007(3) 0.006(3) 0.007(3)
C9A 0.033(4) 0.019(4) 0.046(5) 0.001(3) 0.005(3) 0.000(3)
C10A 0.036(4) 0.029(4) 0.045(5) -0.005(4) 0.011(4) 0.003(3)
C11A 0.037(4) 0.025(4) 0.043(4) 0.005(3) 0.004(4) 0.004(3)
C12A 0.040(4) 0.024(4) 0.038(4) 0.002(3) 0.003(4) 0.006(3)
C13A 0.037(4) 0.018(4) 0.039(4) -0.004(3) -0.001(3) 0.006(3)
C14A 0.030(4) 0.025(4) 0.041(4) 0.002(3) -0.006(3) 0.004(3)
C15A 0.042(5) 0.021(4) 0.043(4) -0.005(3) -0.004(3) 0.001(3)
C16A 0.035(4) 0.016(3) 0.045(4) -0.005(3) 0.001(3) -0.004(3)
C17A 0.033(4) 0.022(4) 0.050(5) -0.005(3) 0.000(3) 0.002(3)
C18A 0.029(4) 0.025(4) 0.057(5) -0.006(4) 0.004(4) 0.003(3)
C19A 0.041(4) 0.020(4) 0.039(4) -0.001(3) 0.004(3) 0.005(3)
C20A 0.038(4) 0.019(4) 0.042(4) -0.006(3) -0.001(3) 0.003(3)
C21A 0.041(4) 0.020(4) 0.040(4) 0.001(3) -0.002(3) 0.001(3)
C22A 0.039(4) 0.022(4) 0.043(4) 0.002(3) -0.001(4) -0.003(3)
C23A 0.035(4) 0.029(4) 0.052(5) -0.002(4) 0.006(4) -0.003(3)
C24A 0.042(5) 0.028(4) 0.053(5) -0.004(4) 0.005(4) -0.006(3)
C25A 0.046(5) 0.025(4) 0.050(5) 0.001(4) 0.008(4) 0.002(4)
C26A 0.036(4) 0.025(4) 0.051(5) 0.002(4) 0.002(4) 0.003(3)
C27A 0.045(5) 0.028(4) 0.038(4) -0.007(3) 0.000(4) 0.007(3)
C28A 0.044(5) 0.024(4) 0.038(4) -0.001(3) 0.003(3) 0.008(3)
C29A 0.042(4) 0.020(4) 0.049(5) -0.006(3) 0.003(4) 0.006(3)
C30A 0.050(5) 0.020(4) 0.056(5) -0.004(4) -0.007(4) 0.000(4)
C31A 0.045(5) 0.022(4) 0.054(5) -0.004(4) 0.001(4) 0.004(3)
C32A 0.047(5) 0.022(4) 0.052(5) -0.004(3) -0.002(4) 0.004(4)
C33A 0.043(5) 0.025(4) 0.046(5) -0.002(3) -0.003(4) 0.005(3)
C34A 0.045(5) 0.028(4) 0.049(5) -0.002(4) -0.002(4) 0.005(4)
C35A 0.047(5) 0.025(4) 0.041(4) -0.001(3) -0.002(4) -0.001(4)
C36A 0.044(5) 0.028(4) 0.056(5) -0.003(4) -0.004(4) 0.001(4)
C37A 0.051(5) 0.029(4) 0.042(4) -0.002(4) 0.004(4) 0.003(4)
C38A 0.059(6) 0.025(4) 0.054(5) -0.002(4) -0.003(4) 0.000(4)
C39A 0.045(5) 0.035(5) 0.048(5) 0.004(4) -0.004(4) -0.001(4)
C40A 0.060(6) 0.033(5) 0.075(7) 0.004(5) 0.000(5) -0.004(4)
C41A 0.045(5) 0.022(4) 0.060(6) 0.003(4) -0.007(4) 0.008(4)
C42A 0.047(5) 0.019(4) 0.073(6) 0.009(4) -0.001(5) 0.003(4)
C43A 0.056(6) 0.024(4) 0.060(6) 0.006(4) -0.001(5) 0.004(4)
C44A 0.041(5) 0.022(4) 0.070(6) 0.006(4) -0.004(4) 0.007(3)
C45A 0.047(5) 0.028(4) 0.059(6) 0.000(4) 0.000(4) 0.005(4)
C46A 0.039(5) 0.027(4) 0.064(6) 0.002(4) -0.002(4) 0.004(4)
C47A 0.048(5) 0.023(4) 0.063(6) 0.000(4) 0.002(4) 0.002(4)
C48A 0.039(5) 0.031(5) 0.069(6) -0.006(4) -0.002(4) 0.006(4)
C49A 0.045(5) 0.025(4) 0.064(6) 0.000(4) 0.001(4) 0.006(4)
C50A 0.047(5) 0.029(5) 0.072(7) 0.006(4) -0.004(5) 0.004(4)
C51A 0.060(6) 0.025(4) 0.058(6) 0.003(4) -0.004(5) 0.000(4)
C52A 0.062(7) 0.040(5) 0.075(7) 0.008(5) -0.011(5) -0.008(5)
C53A 0.040(4) 0.022(4) 0.053(5) -0.001(4) -0.001(4) 0.006(3)
C54A 0.051(5) 0.028(4) 0.052(5) 0.001(4) 0.000(4) 0.003(4)
C55A 0.049(5) 0.033(5) 0.054(5) -0.003(4) -0.003(4) 0.000(4)
C56A 0.044(5) 0.032(4) 0.046(5) -0.002(4) -0.001(4) 0.006(4)
C57A 0.043(5) 0.025(4) 0.062(6) 0.000(4) -0.002(4) 0.004(3)
C58A 0.042(5) 0.029(4) 0.049(5) -0.005(4) -0.004(4) 0.003(3)
C59A 0.046(5) 0.027(4) 0.051(5) 0.003(4) -0.002(4) 0.006(4)
C60A 0.048(5) 0.027(4) 0.050(5) 0.003(4) 0.001(4) 0.008(4)
C61A 0.046(5) 0.033(5) 0.048(5) -0.002(4) 0.006(4) 0.001(4)
C62A 0.055(6) 0.025(4) 0.054(5) 0.000(4) 0.002(4) 0.006(4)
C63A 0.063(6) 0.028(4) 0.062(6) 0.005(4) 0.007(5) 0.003(4)
C64A 0.102(9) 0.028(5) 0.065(7) -0.006(5) 0.022(6) -0.010(5)
C65A 0.054(5) 0.024(4) 0.037(4) -0.003(3) 0.006(4) 0.000(4)
C66A 0.060(6) 0.026(4) 0.038(4) -0.002(3) 0.002(4) 0.003(4)
C67A 0.052(5) 0.029(4) 0.048(5) -0.010(4) 0.006(4) -0.003(4)
C68A 0.047(5) 0.029(4) 0.044(5) -0.004(4) 0.004(4) 0.003(4)
C69A 0.057(6) 0.034(5) 0.039(4) -0.003(4) 0.003(4) -0.003(4)
C70A 0.053(5) 0.027(4) 0.049(5) -0.002(4) -0.001(4) 0.001(4)
C71A 0.050(5) 0.026(4) 0.046(5) -0.002(3) 0.003(4) 0.002(4)
C72A 0.052(5) 0.027(4) 0.053(5) 0.002(4) -0.002(4) 0.000(4)
C73A 0.047(5) 0.023(4) 0.052(5) 0.001(4) 0.004(4) 0.004(4)
C74A 0.049(5) 0.028(4) 0.056(5) 0.000(4) -0.002(4) -0.002(4)
C75A 0.068(6) 0.023(4) 0.051(5) -0.007(4) 0.001(5) 0.000(4)
C76A 0.101(9) 0.022(5) 0.064(6) 0.000(4) 0.000(6) -0.007(5)
O1B 0.040(3) 0.021(3) 0.040(3) 0.005(2) -0.001(2) 0.003(2)
O2B 0.044(3) 0.018(3) 0.037(3) 0.000(2) 0.003(2) 0.006(2)
O3B 0.033(3) 0.021(3) 0.043(3) 0.002(2) -0.002(2) 0.001(2)
O4B 0.044(3) 0.015(2) 0.044(3) 0.000(2) 0.004(3) 0.007(2)
C1B 0.023(4) 0.018(3) 0.053(5) 0.003(3) 0.000(3) -0.003(3)
C2B 0.031(4) 0.015(3) 0.048(4) 0.003(3) 0.003(3) -0.001(3)
C3B 0.039(4) 0.018(4) 0.046(4) 0.002(3) 0.003(3) 0.002(3)
C4B 0.039(4) 0.022(4) 0.036(4) 0.002(3) 0.004(3) 0.003(3)
C5B 0.028(4) 0.021(4) 0.040(4) -0.001(3) 0.001(3) 0.003(3)
C6B 0.040(4) 0.025(4) 0.031(4) -0.001(3) 0.003(3) 0.005(3)
C7B 0.051(5) 0.022(4) 0.033(4) -0.003(3) -0.003(4) 0.003(3)
C8B 0.042(5) 0.021(4) 0.044(4) 0.002(3) -0.004(4) 0.003(3)
C9B 0.039(4) 0.017(3) 0.046(5) 0.001(3) -0.003(4) -0.002(3)
C10B 0.031(4) 0.017(3) 0.047(4) 0.002(3) -0.002(3) 0.000(3)
C11B 0.036(4) 0.024(4) 0.046(5) 0.004(3) 0.008(4) -0.001(3)
C12B 0.035(4) 0.022(4) 0.034(4) 0.003(3) 0.009(3) 0.001(3)
C13B 0.034(4) 0.015(3) 0.043(4) 0.002(3) 0.007(3) 0.003(3)
C14B 0.045(5) 0.020(4) 0.033(4) 0.001(3) 0.005(3) 0.004(3)
C15B 0.043(5) 0.022(4) 0.033(4) -0.001(3) 0.002(3) 0.004(3)
C16B 0.031(4) 0.019(4) 0.048(5) -0.005(3) -0.001(3) -0.001(3)
C17B 0.049(5) 0.020(4) 0.042(4) 0.000(3) 0.003(4) -0.002(3)
C18B 0.025(4) 0.025(4) 0.056(5) 0.000(3) -0.003(3) 0.004(3)
C19B 0.024(4) 0.026(4) 0.057(5) -0.005(4) 0.005(3) 0.003(3)
C20B 0.035(4) 0.018(3) 0.038(4) 0.003(3) -0.001(3) 0.006(3)
C21B 0.046(5) 0.018(4) 0.044(5) 0.006(3) 0.000(4) 0.005(3)
C22B 0.041(5) 0.020(4) 0.045(5) -0.001(3) 0.006(4) -0.001(3)
C23B 0.046(5) 0.024(4) 0.045(5) 0.002(3) -0.005(4) -0.002(3)
C24B 0.043(5) 0.024(4) 0.059(6) 0.005(4) -0.007(4) -0.001(4)
C25B 0.030(4) 0.032(4) 0.053(5) 0.005(4) -0.001(4) -0.002(3)
C26B 0.046(5) 0.015(3) 0.044(4) 0.002(3) 0.007(4) -0.001(3)
C27B 0.043(5) 0.017(3) 0.037(4) 0.000(3) 0.005(3) 0.004(3)
C28B 0.035(4) 0.020(4) 0.036(4) 0.000(3) -0.001(3) 0.006(3)
C29B 0.054(5) 0.018(4) 0.039(4) 0.001(3) 0.000(4) 0.001(3)
C30B 0.050(5) 0.021(4) 0.047(5) -0.002(3) -0.005(4) 0.000(3)
C31B 0.060(6) 0.025(4) 0.044(5) 0.004(4) 0.007(4) -0.002(4)
C32B 0.057(6) 0.020(4) 0.052(5) -0.001(4) 0.006(4) -0.001(4)
C33B 0.062(6) 0.024(4) 0.054(5) -0.006(4) 0.009(5) -0.006(4)
C34B 0.053(5) 0.020(4) 0.051(5) 0.001(4) 0.004(4) 0.000(4)
C35B 0.059(6) 0.027(4) 0.054(5) -0.007(4) 0.002(4) -0.006(4)
C36B 0.052(5) 0.024(4) 0.052(5) -0.004(4) 0.004(4) -0.003(4)
C37B 0.050(5) 0.026(4) 0.061(6) -0.001(4) 0.005(4) -0.005(4)
C38B 0.055(6) 0.023(4) 0.054(5) -0.001(4) 0.001(4) -0.003(4)
C39B 0.058(6) 0.022(4) 0.056(5) 0.003(4) -0.004(4) 0.002(4)
C40B 0.074(7) 0.028(5) 0.068(7) 0.005(4) 0.001(6) -0.002(5)
C41B 0.051(5) 0.024(4) 0.038(4) 0.000(3) 0.003(4) 0.003(4)
C42B 0.056(5) 0.022(4) 0.040(4) 0.004(3) 0.001(4) 0.000(4)
C43B 0.054(5) 0.021(4) 0.043(5) 0.000(3) -0.001(4) 0.000(4)
C44B 0.052(5) 0.024(4) 0.043(4) 0.006(3) 0.003(4) 0.000(4)
C45B 0.053(5) 0.020(4) 0.054(5) -0.002(4) 0.005(4) -0.002(4)
C46B 0.041(5) 0.030(4) 0.049(5) 0.005(4) 0.002(4) -0.003(4)
C47B 0.041(5) 0.025(4) 0.056(5) 0.001(4) 0.004(4) -0.002(3)
C48B 0.046(5) 0.030(4) 0.051(5) 0.001(4) 0.002(4) -0.002(4)
C49B 0.045(5) 0.024(4) 0.051(5) 0.004(4) 0.001(4) 0.000(3)
C50B 0.052(5) 0.030(4) 0.047(5) 0.005(4) -0.003(4) -0.001(4)
C51B 0.055(6) 0.029(5) 0.066(6) 0.003(4) -0.004(5) 0.000(4)
C52B 0.058(6) 0.029(5) 0.073(7) 0.010(5) -0.006(5) -0.009(4)
C53B 0.043(4) 0.013(3) 0.045(4) 0.003(3) 0.000(3) 0.001(3)
C54B 0.048(5) 0.025(4) 0.044(4) -0.001(3) 0.006(4) 0.000(4)
C55B 0.044(5) 0.024(4) 0.046(5) 0.001(3) 0.002(4) 0.000(3)
C56B 0.044(5) 0.025(4) 0.049(5) 0.001(4) -0.001(4) 0.001(3)
C57B 0.053(5) 0.020(4) 0.045(5) 0.003(3) 0.006(4) 0.002(3)
C58B 0.049(5) 0.025(4) 0.055(5) 0.005(4) 0.001(4) 0.002(4)
C59B 0.051(5) 0.022(4) 0.047(5) 0.001(3) 0.004(4) 0.000(4)
C60B 0.052(5) 0.025(4) 0.047(5) 0.000(4) 0.000(4) -0.001(4)
C61B 0.044(5) 0.026(4) 0.049(5) 0.001(4) -0.001(4) -0.001(3)
C62B 0.064(6) 0.023(4) 0.050(5) 0.004(4) 0.006(4) -0.008(4)
C63B 0.056(6) 0.023(4) 0.060(6) 0.004(4) -0.002(4) -0.007(4)
C64B 0.089(8) 0.025(5) 0.066(6) 0.004(4) 0.004(6) -0.010(5)
C65B 0.049(5) 0.030(4) 0.049(5) -0.002(4) 0.016(4) 0.008(4)
C66B 0.043(5) 0.022(4) 0.061(6) 0.002(4) 0.012(4) 0.003(4)
C67B 0.041(5) 0.019(4) 0.057(5) -0.001(3) 0.009(4) 0.007(3)
C68B 0.046(5) 0.021(4) 0.049(5) -0.002(3) 0.001(4) 0.004(3)
C69B 0.054(5) 0.023(4) 0.055(5) -0.004(4) 0.001(4) 0.006(4)
C70B 0.048(5) 0.021(4) 0.049(5) -0.001(3) -0.002(4) 0.004(3)
C71B 0.050(5) 0.023(4) 0.056(5) -0.003(4) -0.002(4) 0.003(4)
C72B 0.046(5) 0.023(4) 0.055(5) -0.002(4) -0.001(4) 0.004(3)
C73B 0.050(5) 0.023(4) 0.058(5) -0.001(4) -0.003(4) 0.003(4)
C74B 0.053(5) 0.026(4) 0.049(5) -0.004(4) 0.000(4) 0.008(4)
C75B 0.065(6) 0.030(5) 0.059(6) -0.005(4) -0.002(5) 0.004(4)
C76B 0.083(8) 0.040(5) 0.068(7) -0.012(5) 0.012(6) -0.002(5)
O1C 0.036(3) 0.025(3) 0.044(3) -0.003(2) -0.002(2) -0.001(2)
O2C 0.044(3) 0.020(3) 0.039(3) -0.002(2) 0.004(2) -0.006(2)
O3C 0.034(3) 0.020(3) 0.047(3) -0.003(2) 0.002(2) 0.003(2)
O4C 0.042(3) 0.021(3) 0.040(3) -0.002(2) -0.003(2) -0.004(2)
C1C 0.023(4) 0.021(4) 0.051(5) 0.000(3) 0.000(3) 0.000(3)
C2C 0.039(4) 0.016(3) 0.050(5) 0.009(3) 0.004(4) -0.004(3)
C3C 0.037(4) 0.026(4) 0.035(4) 0.008(3) 0.000(3) -0.001(3)
C4C 0.046(5) 0.019(4) 0.032(4) 0.003(3) 0.005(3) 0.000(3)
C5C 0.038(4) 0.017(3) 0.039(4) 0.000(3) 0.005(3) -0.004(3)
C6C 0.038(4) 0.026(4) 0.033(4) -0.003(3) 0.006(3) -0.003(3)
C7C 0.032(4) 0.028(4) 0.042(4) -0.007(3) 0.005(3) 0.002(3)
C8C 0.031(4) 0.029(4) 0.047(5) -0.007(4) -0.001(3) 0.000(3)
C9C 0.037(4) 0.023(4) 0.042(4) -0.002(3) 0.003(3) 0.001(3)
C10C 0.039(4) 0.026(4) 0.043(4) -0.003(3) -0.004(4) 0.001(3)
C11C 0.041(5) 0.035(4) 0.033(4) 0.000(3) 0.001(3) 0.003(4)
C12C 0.042(4) 0.023(4) 0.037(4) 0.002(3) 0.001(3) -0.009(3)
C13C 0.036(4) 0.020(4) 0.040(4) 0.001(3) 0.000(3) -0.005(3)
C14C 0.034(4) 0.022(4) 0.036(4) 0.002(3) 0.002(3) -0.005(3)
C15C 0.034(4) 0.025(4) 0.044(4) -0.002(3) 0.003(3) -0.006(3)
C16C 0.029(4) 0.021(4) 0.053(5) 0.002(3) 0.000(3) -0.001(3)
C17C 0.032(4) 0.024(4) 0.052(5) -0.002(3) 0.004(3) -0.001(3)
C18C 0.034(4) 0.026(4) 0.053(5) 0.005(4) -0.004(4) -0.002(3)
C19C 0.047(5) 0.022(4) 0.037(4) 0.004(3) -0.003(4) -0.002(3)
C20C 0.047(5) 0.027(4) 0.030(4) -0.001(3) 0.002(3) -0.005(3)
C21C 0.049(5) 0.014(3) 0.039(4) 0.004(3) 0.007(4) -0.002(3)
C22C 0.041(4) 0.022(4) 0.035(4) 0.000(3) 0.008(3) -0.002(3)
C23C 0.037(4) 0.028(4) 0.049(5) -0.006(4) 0.000(4) 0.003(3)
C24C 0.045(5) 0.027(4) 0.051(5) -0.006(4) -0.009(4) 0.009(4)
C25C 0.048(5) 0.020(4) 0.048(5) -0.003(3) -0.005(4) -0.001(3)
C26C 0.034(4) 0.024(4) 0.051(5) 0.000(4) 0.002(4) 0.001(3)
C27C 0.040(4) 0.023(4) 0.046(5) -0.007(3) 0.002(4) -0.006(3)
C28C 0.040(4) 0.028(4) 0.037(4) 0.000(3) 0.000(3) -0.005(3)
C29C 0.045(5) 0.030(4) 0.041(4) -0.004(4) 0.001(4) -0.007(4)
C30C 0.041(5) 0.024(4) 0.047(5) 0.003(3) 0.001(4) 0.000(3)
C31C 0.042(5) 0.028(4) 0.048(5) 0.003(4) 0.006(4) -0.005(3)
C32C 0.044(5) 0.023(4) 0.062(6) 0.002(4) 0.009(4) 0.003(4)
C33C 0.039(5) 0.031(4) 0.067(6) 0.000(4) 0.005(4) 0.002(4)
C34C 0.044(5) 0.024(4) 0.063(6) 0.005(4) 0.009(4) 0.003(4)
C35C 0.047(5) 0.035(5) 0.060(6) 0.003(4) 0.005(4) -0.001(4)
C36C 0.042(5) 0.030(4) 0.064(6) 0.003(4) 0.004(4) 0.000(4)
C37C 0.045(5) 0.029(4) 0.070(6) 0.003(4) 0.007(5) -0.002(4)
C38C 0.056(6) 0.029(4) 0.057(6) -0.001(4) 0.003(5) 0.001(4)
C39C 0.062(6) 0.032(5) 0.060(6) -0.004(4) -0.004(5) -0.002(4)
C40C 0.086(8) 0.033(5) 0.052(6) -0.001(4) -0.004(5) -0.013(5)
C41C 0.064(6) 0.022(4) 0.039(4) 0.002(3) 0.006(4) -0.007(4)
C42C 0.042(5) 0.027(4) 0.038(4) 0.003(3) -0.002(3) -0.006(3)
C43C 0.044(5) 0.025(4) 0.046(5) -0.001(3) 0.002(4) -0.013(3)
C44C 0.052(5) 0.025(4) 0.049(5) -0.002(4) 0.005(4) -0.008(4)
C45C 0.036(4) 0.024(4) 0.053(5) -0.001(3) 0.004(4) -0.006(3)
C46C 0.053(5) 0.023(4) 0.054(5) -0.006(4) 0.008(4) -0.003(4)
C47C 0.041(5) 0.024(4) 0.055(5) 0.002(4) 0.002(4) -0.009(3)
C48C 0.054(5) 0.022(4) 0.054(5) 0.003(4) 0.004(4) -0.001(4)
C49C 0.046(5) 0.025(4) 0.053(5) 0.001(4) 0.001(4) -0.004(4)
C50C 0.058(6) 0.023(4) 0.054(5) 0.002(4) 0.000(4) -0.004(4)
C51C 0.069(7) 0.027(4) 0.064(6) 0.004(4) 0.001(5) -0.010(4)
C52C 0.096(9) 0.025(5) 0.085(8) 0.008(5) 0.005(7) -0.018(5)
C53C 0.049(5) 0.020(4) 0.042(4) 0.006(3) 0.002(4) -0.006(3)
C54C 0.034(4) 0.030(4) 0.049(5) -0.001(4) -0.002(4) 0.000(3)
C55C 0.043(5) 0.031(4) 0.038(4) 0.002(3) -0.001(3) 0.006(4)
C56C 0.045(5) 0.027(4) 0.040(4) -0.003(3) 0.001(4) 0.003(3)
C57C 0.040(4) 0.028(4) 0.042(4) -0.003(3) -0.003(4) 0.004(3)
C58C 0.045(5) 0.030(4) 0.044(5) -0.003(4) -0.002(4) 0.005(4)
C59C 0.039(5) 0.031(4) 0.049(5) 0.001(4) -0.005(4) 0.001(4)
C60C 0.053(5) 0.028(4) 0.043(5) 0.001(4) 0.001(4) -0.001(4)
C61C 0.044(5) 0.029(4) 0.047(5) 0.004(4) -0.001(4) 0.003(4)
C62C 0.053(5) 0.032(5) 0.056(6) -0.001(4) -0.002(4) 0.002(4)
C63C 0.068(7) 0.038(5) 0.049(5) 0.000(4) 0.004(5) -0.006(5)
C64C 0.067(7) 0.032(5) 0.086(8) 0.003(5) -0.004(6) -0.001(5)
C65C 0.039(4) 0.028(4) 0.041(4) -0.004(3) -0.005(4) 0.001(3)
C66C 0.044(5) 0.027(4) 0.044(5) -0.006(4) -0.003(4) 0.003(4)
C67C 0.047(5) 0.025(4) 0.045(5) -0.005(3) -0.001(4) 0.007(4)
C68C 0.048(5) 0.028(4) 0.051(5) -0.010(4) 0.002(4) 0.002(4)
C69C 0.034(4) 0.030(4) 0.055(5) -0.006(4) 0.000(4) 0.004(3)
C70C 0.047(5) 0.030(4) 0.047(5) -0.009(4) 0.000(4) -0.002(4)
C71C 0.034(4) 0.029(4) 0.062(6) 0.002(4) 0.001(4) 0.001(3)
C72C 0.053(6) 0.032(5) 0.051(5) -0.007(4) 0.005(4) -0.003(4)
C73C 0.040(5) 0.035(5) 0.063(6) -0.002(4) 0.001(4) -0.002(4)
C74C 0.051(5) 0.033(5) 0.058(6) -0.013(4) 0.003(4) -0.003(4)
C75C 0.055(6) 0.038(5) 0.076(7) 0.003(5) 0.000(5) -0.003(4)
C76C 0.083(8) 0.043(6) 0.060(6) -0.002(5) 0.002(6) -0.019(6)
O1D 0.043(3) 0.020(3) 0.039(3) 0.001(2) 0.002(2) -0.002(2)
O2D 0.053(3) 0.016(3) 0.032(3) 0.003(2) 0.002(2) -0.001(2)
O3D 0.041(3) 0.021(3) 0.062(4) 0.003(3) -0.004(3) 0.004(2)
O4D 0.040(3) 0.018(2) 0.045(3) 0.003(2) -0.005(2) -0.008(2)
C1D 0.026(4) 0.022(4) 0.055(5) 0.003(3) -0.001(3) -0.001(3)
C2D 0.040(4) 0.015(3) 0.041(4) 0.002(3) 0.000(3) -0.001(3)
C3D 0.038(4) 0.023(4) 0.046(5) 0.000(3) 0.001(3) -0.002(3)
C4D 0.036(4) 0.024(4) 0.035(4) 0.003(3) -0.003(3) -0.002(3)
C5D 0.045(5) 0.024(4) 0.032(4) 0.001(3) 0.000(3) -0.006(3)
C6D 0.042(4) 0.022(4) 0.036(4) 0.003(3) -0.004(3) 0.000(3)
C7D 0.046(5) 0.031(4) 0.035(4) 0.003(3) 0.004(4) 0.002(4)
C8D 0.041(5) 0.033(4) 0.041(4) 0.008(4) 0.008(4) 0.003(4)
C9D 0.028(4) 0.030(4) 0.050(5) 0.007(4) 0.011(3) 0.002(3)
C10D 0.034(4) 0.029(4) 0.053(5) 0.008(4) 0.005(4) 0.001(3)
C11D 0.030(4) 0.034(4) 0.055(5) 0.012(4) 0.001(4) -0.002(3)
C12D 0.043(5) 0.025(4) 0.034(4) 0.004(3) -0.001(3) -0.007(3)
C13D 0.050(5) 0.020(4) 0.035(4) 0.005(3) -0.002(4) -0.008(3)
C14D 0.042(4) 0.022(4) 0.034(4) 0.000(3) -0.005(3) -0.003(3)
C15D 0.044(5) 0.021(4) 0.034(4) -0.006(3) 0.004(3) -0.006(3)
C16D 0.038(4) 0.013(3) 0.048(5) -0.003(3) 0.003(4) 0.003(3)
C17D 0.043(5) 0.023(4) 0.045(4) -0.001(3) 0.003(4) -0.003(3)
C18D 0.037(4) 0.029(4) 0.050(5) -0.001(4) 0.003(4) -0.001(3)
C19D 0.033(4) 0.025(4) 0.049(5) 0.001(4) -0.002(3) -0.002(3)
C20D 0.036(4) 0.028(4) 0.045(5) 0.004(4) 0.000(4) -0.005(3)
C21D 0.047(5) 0.018(4) 0.052(5) 0.007(3) -0.004(4) -0.006(3)
C22D 0.038(4) 0.023(4) 0.047(5) 0.002(3) -0.004(4) 0.003(3)
C23D 0.053(5) 0.029(4) 0.050(5) 0.004(4) 0.012(4) 0.006(4)
C24D 0.038(5) 0.032(4) 0.062(6) 0.009(4) 0.011(4) 0.012(4)
C25D 0.040(5) 0.031(4) 0.063(6) 0.012(4) 0.002(4) 0.005(4)
C26D 0.038(4) 0.024(4) 0.040(4) 0.003(3) -0.004(3) -0.001(3)
C27D 0.039(4) 0.018(4) 0.046(5) 0.004(3) -0.006(4) -0.006(3)
C28D 0.034(4) 0.027(4) 0.040(4) 0.006(3) 0.003(3) -0.002(3)
C29D 0.043(5) 0.018(3) 0.040(4) 0.002(3) -0.005(3) -0.006(3)
C30D 0.039(4) 0.029(4) 0.039(4) 0.000(3) 0.001(3) -0.007(3)
C31D 0.041(4) 0.023(4) 0.042(4) 0.001(3) 0.003(3) -0.007(3)
C32D 0.036(4) 0.021(4) 0.046(4) 0.001(3) -0.001(3) -0.004(3)
C33D 0.047(5) 0.020(4) 0.043(4) -0.004(3) 0.006(4) -0.006(3)
C34D 0.042(5) 0.025(4) 0.046(5) 0.005(3) -0.001(4) -0.005(3)
C35D 0.050(5) 0.019(4) 0.043(4) 0.000(3) 0.003(4) -0.002(3)
C36D 0.042(5) 0.026(4) 0.043(4) -0.003(3) 0.003(4) -0.002(3)
C37D 0.044(5) 0.020(4) 0.054(5) -0.001(4) 0.007(4) -0.001(3)
C38D 0.047(5) 0.023(4) 0.048(5) -0.002(3) 0.005(4) -0.005(3)
C39D 0.059(6) 0.019(4) 0.056(5) 0.003(4) 0.004(4) -0.002(4)
C40D 0.077(7) 0.025(4) 0.071(7) -0.001(4) 0.006(6) -0.010(5)
C41D 0.045(5) 0.022(4) 0.040(4) 0.001(3) 0.003(4) -0.003(3)
C42D 0.054(5) 0.020(4) 0.033(4) 0.003(3) 0.005(4) 0.000(3)
C43D 0.051(5) 0.020(4) 0.044(5) 0.000(3) 0.004(4) -0.003(4)
C44D 0.052(5) 0.023(4) 0.042(4) 0.006(3) 0.007(4) 0.001(4)
C45D 0.047(5) 0.024(4) 0.043(4) 0.007(3) -0.003(4) -0.004(3)
C46D 0.046(5) 0.024(4) 0.043(4) 0.003(3) 0.003(4) 0.003(3)
C47D 0.047(5) 0.024(4) 0.047(5) 0.001(4) 0.000(4) -0.006(4)
C48D 0.040(5) 0.027(4) 0.052(5) 0.004(4) 0.008(4) -0.001(3)
C49D 0.040(5) 0.025(4) 0.052(5) 0.007(4) 0.001(4) -0.005(3)
C50D 0.044(5) 0.026(4) 0.057(5) 0.007(4) 0.006(4) -0.006(4)
C51D 0.065(6) 0.029(4) 0.056(5) 0.006(4) 0.002(5) -0.010(4)
C52D 0.066(7) 0.029(5) 0.082(8) 0.014(5) 0.008(6) -0.010(5)
C53D 0.052(6) 0.034(5) 0.064(6) 0.002(4) 0.002(5) 0.001(4)
C54D 0.056(6) 0.039(5) 0.072(7) 0.000(5) 0.017(5) -0.001(5)
C55D 0.046(6) 0.037(5) 0.103(9) 0.011(6) 0.012(6) 0.005(4)
C56D 0.051(6) 0.056(7) 0.066(7) 0.002(5) -0.002(5) 0.000(5)
C57D 0.039(5) 0.044(6) 0.101(9) 0.020(6) 0.009(5) 0.006(4)
C58D 0.047(6) 0.054(6) 0.071(7) 0.003(5) 0.003(5) -0.002(5)
C59D 0.047(6) 0.043(6) 0.094(9) 0.009(6) 0.011(6) 0.004(5)
C60D 0.057(6) 0.045(6) 0.074(7) 0.003(5) 0.010(5) -0.005(5)
C61D 0.054(6) 0.046(6) 0.083(8) 0.007(6) 0.015(6) 0.000(5)
C62D 0.058(6) 0.035(5) 0.092(8) -0.004(5) 0.020(6) -0.007(5)
C63D 0.064(7) 0.056(7) 0.086(8) -0.005(6) 0.011(6) -0.010(6)
C64D 0.098(11) 0.047(7) 0.119(12) -0.016(7) 0.036(9) -0.024(7)
C65D 0.091(9) 0.034(5) 0.060(6) 0.010(5) -0.026(6) -0.029(5)
C66D 0.059(6) 0.032(5) 0.083(8) 0.004(5) -0.020(6) -0.006(4)
C67D 0.077(7) 0.031(5) 0.041(5) 0.000(4) -0.005(4) -0.006(5)
C68D 0.062(6) 0.030(5) 0.059(6) 0.001(4) -0.012(5) -0.012(4)
C69D 0.069(7) 0.029(4) 0.051(5) 0.000(4) 0.000(5) -0.009(4)
C70D 0.047(5) 0.024(4) 0.054(5) -0.001(4) -0.006(4) -0.006(4)
C71D 0.060(6) 0.028(4) 0.047(5) 0.001(4) 0.002(4) -0.012(4)
C72D 0.050(5) 0.028(4) 0.051(5) 0.001(4) 0.000(4) -0.006(4)
C73D 0.066(6) 0.032(5) 0.048(5) -0.001(4) 0.007(5) -0.008(4)
C74D 0.058(6) 0.027(5) 0.057(5) -0.002(4) 0.004(5) -0.005(4)
C75D 0.098(9) 0.027(5) 0.064(6) -0.008(4) 0.017(6) -0.015(5)
C76D 0.087(9) 0.034(6) 0.113(11) 0.006(6) 0.014(8) -0.018(6)

loop_
_atom_type_symbol
_atom_type_description
_atom_type_scat_dispersion_real
_atom_type_scat_dispersion_imag
_atom_type_scat_source
C C 0.0181 0.0091 'International Tables Vol C Tables 4.2.6.8 and 6.1.1.4'
H H 0.0000 0.0000 'International Tables Vol C Tables 4.2.6.8 and 6.1.1.4'
O O 0.0492 0.0322 'International Tables Vol C Tables 4.2.6.8 and 6.1.1.4'

loop_
_geom_angle_atom_site_label_1
_geom_angle_atom_site_label_2
_geom_angle_atom_site_label_3
_geom_angle
C1A O1A C29A 112.7(6)
C5A O2A C41A 113.9(6)
C9A O3A C53A 117.5(6)
C13A O4A C65A 111.6(6)
C16A C1A C2A 121.9(8)
C16A C1A O1A 118.3(7)
C2A C1A O1A 119.6(7)
C1A C2A C19A 118.2(8)
C1A C2A C3A 120.5(7)
C19A C2A C3A 120.5(7)
C2A C3A C4A 108.5(6)
C2A C3A H3AA 110.0
C4A C3A H3AA 110.0
C2A C3A H3AB 110.0
C4A C3A H3AB 110.0
H3AA C3A H3AB 108.4
C20A C4A C5A 118.1(7)
C20A C4A C3A 118.4(7)
C5A C4A C3A 123.1(7)
C4A C5A O2A 118.5(7)
C4A C5A C6A 122.5(7)
O2A C5A C6A 118.9(7)
C22A C6A C5A 117.0(7)
C22A C6A C7A 120.7(7)
C5A C6A C7A 122.1(7)
C8A C7A C6A 109.4(7)
C8A C7A H7AA 109.8
C6A C7A H7AA 109.8
C8A C7A H7AB 109.8
C6A C7A H7AB 109.8
H7AA C7A H7AB 108.2
C9A C8A C23A 118.8(8)
C9A C8A C7A 120.3(7)
C23A C8A C7A 120.4(8)
O3A C9A C8A 122.4(7)
O3A C9A C10A 116.3(7)
C8A C9A C10A 121.2(8)
C25A C10A C9A 118.2(8)
C25A C10A C11A 123.2(8)
C9A C10A C11A 118.4(8)
C10A C11A C12A 109.4(7)
C10A C11A H11A 109.8
C12A C11A H11A 109.8
C10A C11A H11B 109.8
C12A C11A H11B 109.8
H11A C11A H11B 108.3
C26A C12A C13A 118.1(8)
C26A C12A C11A 119.2(8)
C13A C12A C11A 122.4(7)
C12A C13A O4A 119.8(7)
C12A C13A C14A 122.1(7)
O4A C13A C14A 118.1(7)
C28A C14A C13A 117.6(8)
C28A C14A C15A 119.2(8)
C13A C14A C15A 123.1(7)
C16A C15A C14A 111.3(7)
C16A C15A H15A 109.4
C14A C15A H15A 109.4
C16A C15A H15B 109.4
C14A C15A H15B 109.4
H15A C15A H15B 108.0
C1A C16A C17A 117.4(8)
C1A C16A C15A 119.1(8)
C17A C16A C15A 123.1(8)
C18A C17A C16A 122.0(8)
C18A C17A H17A 119.0
C16A C17A H17A 119.0
C19A C18A C17A 119.3(8)
C19A C18A H18A 120.3
C17A C18A H18A 120.3
C18A C19A C2A 120.6(8)
C18A C19A H19A 119.7
C2A C19A H19A 119.7
C4A C20A C21A 120.1(8)
C4A C20A H20A 120.0
C21A C20A H20A 120.0
C22A C21A C20A 120.1(7)
C22A C21A H21A 120.0
C20A C21A H21A 120.0
C21A C22A C6A 122.2(8)
C21A C22A H22A 118.9
C6A C22A H22A 118.9
C24A C23A C8A 120.7(9)
C24A C23A H23A 119.6
C8A C23A H23A 119.6
C25A C24A C23A 119.2(8)
C25A C24A H24A 120.4
C23A C24A H24A 120.4
C24A C25A C10A 121.6(9)
C24A C25A H25A 119.2
C10A C25A H25A 119.2
C12A C26A C27A 121.4(8)
C12A C26A H26A 119.3
C27A C26A H26A 119.3
C28A C27A C26A 119.4(8)
C28A C27A H27A 120.3
C26A C27A H27A 120.3
C27A C28A C14A 121.3(8)
C27A C28A H28A 119.3
C14A C28A H28A 119.3
O1A C29A C30A 115.0(7)
O1A C29A H29A 108.5
C30A C29A H29A 108.5
O1A C29A H29B 108.5
C30A C29A H29B 108.5
H29A C29A H29B 107.5
C29A C30A C31A 109.1(8)
C29A C30A H30A 109.9
C31A C30A H30A 109.9
C29A C30A H30B 109.9
C31A C30A H30B 109.9
H30A C30A H30B 108.3
C32A C31A C30A 116.6(8)
C32A C31A H31A 108.1
C30A C31A H31A 108.1
C32A C31A H31B 108.1
C30A C31A H31B 108.1
H31A C31A H31B 107.3
C31A C32A C33A 112.3(7)
C31A C32A H32A 109.2
C33A C32A H32A 109.2
C31A C32A H32B 109.2
C33A C32A H32B 109.2
H32A C32A H32B 107.9
C34A C33A C32A 115.6(7)
C34A C33A H33A 108.4
C32A C33A H33A 108.4
C34A C33A H33B 108.4
C32A C33A H33B 108.4
H33A C33A H33B 107.5
C33A C34A C35A 112.5(7)
C33A C34A H34A 109.1
C35A C34A H34A 109.1
C33A C34A H34B 109.1
C35A C34A H34B 109.1
H34A C34A H34B 107.8
C34A C35A C36A 114.6(7)
C34A C35A H35A 108.6
C36A C35A H35A 108.6
C34A C35A H35B 108.6
C36A C35A H35B 108.6
H35A C35A H35B 107.6
C35A C36A C37A 112.8(8)
C35A C36A H36A 109.0
C37A C36A H36A 109.0
C35A C36A H36B 109.0
C37A C36A H36B 109.0
H36A C36A H36B 107.8
C38A C37A C36A 113.8(8)
C38A C37A H37A 108.8
C36A C37A H37A 108.8
C38A C37A H37B 108.8
C36A C37A H37B 108.8
H37A C37A H37B 107.7
C37A C38A C39A 114.0(8)
C37A C38A H38A 108.8
C39A C38A H38A 108.8
C37A C38A H38B 108.8
C39A C38A H38B 108.8
H38A C38A H38B 107.7
C40A C39A C38A 113.6(8)
C40A C39A H39A 108.8
C38A C39A H39A 108.8
C40A C39A H39B 108.8
C38A C39A H39B 108.8
H39A C39A H39B 107.7
C39A C40A H40A 109.5
C39A C40A H40B 109.5
H40A C40A H40B 109.5
C39A C40A H40C 109.5
H40A C40A H40C 109.5
H40B C40A H40C 109.5
O2A C41A C42A 107.1(8)
O2A C41A H41A 110.3
C42A C41A H41A 110.3
O2A C41A H41B 110.3
C42A C41A H41B 110.3
H41A C41A H41B 108.6
C43A C42A C41A 113.6(8)
C43A C42A H42A 108.8
C41A C42A H42A 108.8
C43A C42A H42B 108.8
C41A C42A H42B 108.8
H42A C42A H42B 107.7
C42A C43A C44A 114.8(8)
C42A C43A H43A 108.6
C44A C43A H43A 108.6
C42A C43A H43B 108.6
C44A C43A H43B 108.6
H43A C43A H43B 107.5
C45A C44A C43A 114.9(8)
C45A C44A H44A 108.5
C43A C44A H44A 108.5
C45A C44A H44B 108.5
C43A C44A H44B 108.5
H44A C44A H44B 107.5
C44A C45A C46A 115.4(8)
C44A C45A H45A 108.4
C46A C45A H45A 108.4
C44A C45A H45B 108.4
C46A C45A H45B 108.4
H45A C45A H45B 107.5
C47A C46A C45A 116.0(8)
C47A C46A H46A 108.3
C45A C46A H46A 108.3
C47A C46A H46B 108.3
C45A C46A H46B 108.3
H46A C46A H46B 107.4
C46A C47A C48A 114.0(8)
C46A C47A H47A 108.8
C48A C47A H47A 108.8
C46A C47A H47B 108.8
C48A C47A H47B 108.8
H47A C47A H47B 107.7
C47A C48A C49A 115.6(8)
C47A C48A H48A 108.4
C49A C48A H48A 108.4
C47A C48A H48B 108.4
C49A C48A H48B 108.4
H48A C48A H48B 107.5
C50A C49A C48A 112.3(8)
C50A C49A H49A 109.1
C48A C49A H49A 109.1
C50A C49A H49B 109.1
C48A C49A H49B 109.1
H49A C49A H49B 107.9
C49A C50A C51A 115.5(8)
C49A C50A H50A 108.4
C51A C50A H50A 108.4
C49A C50A H50B 108.4
C51A C50A H50B 108.4
H50A C50A H50B 107.5
C52A C51A C50A 113.8(9)
C52A C51A H51A 108.8
C50A C51A H51A 108.8
C52A C51A H51B 108.8
C50A C51A H51B 108.8
H51A C51A H51B 107.7
C51A C52A H52A 109.5
C51A C52A H52B 109.5
H52A C52A H52B 109.5
C51A C52A H52C 109.5
H52A C52A H52C 109.5
H52B C52A H52C 109.5
O3A C53A C54A 110.0(7)
O3A C53A H53A 109.7
C54A C53A H53A 109.7
O3A C53A H53B 109.7
C54A C53A H53B 109.7
H53A C53A H53B 108.2
C53A C54A C55A 110.5(8)
C53A C54A H54A 109.5
C55A C54A H54A 109.5
C53A C54A H54B 109.5
C55A C54A H54B 109.5
H54A C54A H54B 108.1
C56A C55A C54A 114.6(8)
C56A C55A H55A 108.6
C54A C55A H55A 108.6
C56A C55A H55B 108.6
C54A C55A H55B 108.6
H55A C55A H55B 107.6
C55A C56A C57A 112.6(8)
C55A C56A H56A 109.1
C57A C56A H56A 109.1
C55A C56A H56B 109.1
C57A C56A H56B 109.1
H56A C56A H56B 107.8
C58A C57A C56A 114.0(8)
C58A C57A H57A 108.8
C56A C57A H57A 108.8
C58A C57A H57B 108.8
C56A C57A H57B 108.8
H57A C57A H57B 107.7
C57A C58A C59A 113.5(8)
C57A C58A H58A 108.9
C59A C58A H58A 108.9
C57A C58A H58B 108.9
C59A C58A H58B 108.9
H58A C58A H58B 107.7
C60A C59A C58A 114.9(8)
C60A C59A H59A 108.5
C58A C59A H59A 108.5
C60A C59A H59B 108.5
C58A C59A H59B 108.5
H59A C59A H59B 107.5
C59A C60A C61A 113.8(8)
C59A C60A H60A 108.8
C61A C60A H60A 108.8
C59A C60A H60B 108.8
C61A C60A H60B 108.8
H60A C60A H60B 107.7
C62A C61A C60A 115.4(8)
C62A C61A H61A 108.4
C60A C61A H61A 108.4
C62A C61A H61B 108.4
C60A C61A H61B 108.4
H61A C61A H61B 107.5
C61A C62A C63A 114.4(9)
C61A C62A H62A 108.7
C63A C62A H62A 108.7
C61A C62A H62B 108.7
C63A C62A H62B 108.7
H62A C62A H62B 107.6
C64A C63A C62A 114.6(10)
C64A C63A H63A 108.6
C62A C63A H63A 108.6
C64A C63A H63B 108.6
C62A C63A H63B 108.6
H63A C63A H63B 107.6
C63A C64A H64A 109.5
C63A C64A H64B 109.5
H64A C64A H64B 109.5
C63A C64A H64C 109.5
H64A C64A H64C 109.5
H64B C64A H64C 109.5
O4A C65A C66A 109.0(7)
O4A C65A H65A 109.9
C66A C65A H65A 109.9
O4A C65A H65B 109.9
C66A C65A H65B 109.9
H65A C65A H65B 108.3
C67A C66A C65A 113.1(8)
C67A C66A H66A 109.0
C65A C66A H66A 109.0
C67A C66A H66B 109.0
C65A C66A H66B 109.0
H66A C66A H66B 107.8
C66A C67A C68A 114.9(8)
C66A C67A H67A 108.5
C68A C67A H67A 108.5
C66A C67A H67B 108.5
C68A C67A H67B 108.5
H67A C67A H67B 107.5
C69A C68A C67A 112.9(8)
C69A C68A H68A 109.0
C67A C68A H68A 109.0
C69A C68A H68B 109.0
C67A C68A H68B 109.0
H68A C68A H68B 107.8
C68A C69A C70A 113.7(8)
C68A C69A H69A 108.8
C70A C69A H69A 108.8
C68A C69A H69B 108.8
C70A C69A H69B 108.8
H69A C69A H69B 107.7
C71A C70A C69A 112.7(8)
C71A C70A H70A 109.1
C69A C70A H70A 109.1
C71A C70A H70B 109.1
C69A C70A H70B 109.1
H70A C70A H70B 107.8
C70A C71A C72A 113.3(8)
C70A C71A H71A 108.9
C72A C71A H71A 108.9
C70A C71A H71B 108.9
C72A C71A H71B 108.9
H71A C71A H71B 107.7
C73A C72A C71A 112.8(8)
C73A C72A H72A 109.0
C71A C72A H72A 109.0
C73A C72A H72B 109.0
C71A C72A H72B 109.0
H72A C72A H72B 107.8
C72A C73A C74A 113.3(8)
C72A C73A H73A 108.9
C74A C73A H73A 108.9
C72A C73A H73B 108.9
C74A C73A H73B 108.9
H73A C73A H73B 107.7
C75A C74A C73A 113.4(8)
C75A C74A H74A 108.9
C73A C74A H74A 108.9
C75A C74A H74B 108.9
C73A C74A H74B 108.9
H74A C74A H74B 107.7
C74A C75A C76A 113.0(9)
C74A C75A H75A 109.0
C76A C75A H75A 109.0
C74A C75A H75B 109.0
C76A C75A H75B 109.0
H75A C75A H75B 107.8
C75A C76A H76A 109.5
C75A C76A H76B 109.5
H76A C76A H76B 109.5
C75A C76A H76C 109.5
H76A C76A H76C 109.5
H76B C76A H76C 109.5
C1B O1B C29B 111.7(6)
C5B O2B C41B 111.9(6)
C9B O3B C53B 114.8(6)
C13B O4B C65B 112.8(6)
C16B C1B O1B 118.9(7)
C16B C1B C2B 123.2(8)
O1B C1B C2B 117.8(7)
C19B C2B C1B 116.3(8)
C19B C2B C3B 122.9(7)
C1B C2B C3B 120.1(7)
C2B C3B C4B 109.2(7)
C2B C3B H3BA 109.8
C4B C3B H3BA 109.8
C2B C3B H3BB 109.8
C4B C3B H3BB 109.8
H3BA C3B H3BB 108.3
C5B C4B C20B 117.9(8)
C5B C4B C3B 121.5(7)
C20B C4B C3B 120.6(7)
O2B C5B C4B 119.7(7)
O2B C5B C6B 119.5(7)
C4B C5B C6B 120.8(7)
C22B C6B C5B 119.4(8)
C22B C6B C7B 119.0(8)
C5B C6B C7B 121.4(7)
C6B C7B C8B 109.2(7)
C6B C7B H7BA 109.8
C8B C7B H7BA 109.8
C6B C7B H7BB 109.8
C8B C7B H7BB 109.8
H7BA C7B H7BB 108.3
C23B C8B C9B 117.6(8)
C23B C8B C7B 122.8(8)
C9B C8B C7B 119.3(7)
O3B C9B C8B 119.8(8)
O3B C9B C10B 118.6(7)
C8B C9B C10B 121.5(7)
C25B C10B C9B 118.3(8)
C25B C10B C11B 123.6(8)
C9B C10B C11B 117.6(7)
C12B C11B C10B 108.3(7)
C12B C11B H11C 110.0
C10B C11B H11C 110.0
C12B C11B H11D 110.0
C10B C11B H11D 110.0
H11C C11B H11D 108.4
C26B C12B C13B 117.7(8)
C26B C12B C11B 121.4(8)
C13B C12B C11B 120.7(7)
C14B C13B O4B 119.7(7)
C14B C13B C12B 121.5(7)
O4B C13B C12B 118.6(7)
C13B C14B C28B 118.7(8)
C13B C14B C15B 122.0(7)
C28B C14B C15B 119.0(8)
C14B C15B C16B 108.6(6)
C14B C15B H15C 110.0
C16B C15B H15C 110.0
C14B C15B H15D 110.0
C16B C15B H15D 110.0
H15C C15B H15D 108.3
C17B C16B C1B 117.2(8)
C17B C16B C15B 121.4(8)
C1B C16B C15B 120.2(7)
C16B C17B C18B 121.3(8)
C16B C17B H17B 119.3
C18B C17B H17B 119.3
C19B C18B C17B 120.2(8)
C19B C18B H18B 119.9
C17B C18B H18B 119.9
C18B C19B C2B 121.2(8)
C18B C19B H19B 119.4
C2B C19B H19B 119.4
C21B C20B C4B 122.0(8)
C21B C20B H20B 119.0
C4B C20B H20B 119.0
C22B C21B C20B 119.0(7)
C22B C21B H21B 120.5
C20B C21B H21B 120.5
C21B C22B C6B 120.9(8)
C21B C22B H22B 119.5
C6B C22B H22B 119.5
C8B C23B C24B 120.7(8)
C8B C23B H23B 119.6
C24B C23B H23B 119.6
C25B C24B C23B 120.3(8)
C25B C24B H24B 119.8
C23B C24B H24B 119.8
C24B C25B C10B 121.3(9)
C24B C25B H25B 119.3
C10B C25B H25B 119.3
C27B C26B C12B 121.8(8)
C27B C26B H26B 119.1
C12B C26B H26B 119.1
C26B C27B C28B 119.5(7)
C26B C27B H27B 120.2
C28B C27B H27B 120.2
C27B C28B C14B 120.6(8)
C27B C28B H28B 119.7
C14B C28B H28B 119.7
O1B C29B C30B 114.6(7)
O1B C29B H29C 108.6
C30B C29B H29C 108.6
O1B C29B H29D 108.6
C30B C29B H29D 108.6
H29C C29B H29D 107.6
C31B C30B C29B 108.6(7)
C31B C30B H30C 110.0
C29B C30B H30C 110.0
C31B C30B H30D 110.0
C29B C30B H30D 110.0
H30C C30B H30D 108.4
C30B C31B C32B 114.2(8)
C30B C31B H31C 108.7
C32B C31B H31C 108.7
C30B C31B H31D 108.7
C32B C31B H31D 108.7
H31C C31B H31D 107.6
C33B C32B C31B 110.4(8)
C33B C32B H32C 109.6
C31B C32B H32C 109.6
C33B C32B H32D 109.6
C31B C32B H32D 109.6
H32C C32B H32D 108.1
C32B C33B C34B 113.8(8)
C32B C33B H33C 108.8
C34B C33B H33C 108.8
C32B C33B H33D 108.8
C34B C33B H33D 108.8
H33C C33B H33D 107.7
C33B C34B C35B 111.2(8)
C33B C34B H34C 109.4
C35B C34B H34C 109.4
C33B C34B H34D 109.4
C35B C34B H34D 109.4
H34C C34B H34D 108.0
C36B C35B C34B 113.1(8)
C36B C35B H35C 109.0
C34B C35B H35C 109.0
C36B C35B H35D 109.0
C34B C35B H35D 109.0
H35C C35B H35D 107.8
C37B C36B C35B 112.5(8)
C37B C36B H36C 109.1
C35B C36B H36C 109.1
C37B C36B H36D 109.1
C35B C36B H36D 109.1
H36C C36B H36D 107.8
C36B C37B C38B 113.8(8)
C36B C37B H37C 108.8
C38B C37B H37C 108.8
C36B C37B H37D 108.8
C38B C37B H37D 108.8
H37C C37B H37D 107.7
C39B C38B C37B 113.1(8)
C39B C38B H38C 109.0
C37B C38B H38C 109.0
C39B C38B H38D 109.0
C37B C38B H38D 109.0
H38C C38B H38D 107.8
C38B C39B C40B 112.1(9)
C38B C39B H39C 109.2
C40B C39B H39C 109.2
C38B C39B H39D 109.2
C40B C39B H39D 109.2
H39C C39B H39D 107.9
C39B C40B H40D 109.5
C39B C40B H40E 109.5
H40D C40B H40E 109.5
C39B C40B H40F 109.5
H40D C40B H40F 109.5
H40E C40B H40F 109.5
O2B C41B C42B 108.2(7)
O2B C41B H41C 110.1
C42B C41B H41C 110.1
O2B C41B H41D 110.1
C42B C41B H41D 110.1
H41C C41B H41D 108.4
C41B C42B C43B 114.5(7)
C41B C42B H42C 108.6
C43B C42B H42C 108.6
C41B C42B H42D 108.6
C43B C42B H42D 108.6
H42C C42B H42D 107.6
C42B C43B C44B 114.4(7)
C42B C43B H43C 108.7
C44B C43B H43C 108.7
C42B C43B H43D 108.7
C44B C43B H43D 108.7
H43C C43B H43D 107.6
C45B C44B C43B 113.0(8)
C45B C44B H44C 109.0
C43B C44B H44C 109.0
C45B C44B H44D 109.0
C43B C44B H44D 109.0
H44C C44B H44D 107.8
C44B C45B C46B 114.9(8)
C44B C45B H45C 108.5
C46B C45B H45C 108.5
C44B C45B H45D 108.5
C46B C45B H45D 108.5
H45C C45B H45D 107.5
C47B C46B C45B 112.8(8)
C47B C46B H46C 109.0
C45B C46B H46C 109.0
C47B C46B H46D 109.0
C45B C46B H46D 109.0
H46C C46B H46D 107.8
C46B C47B C48B 114.8(8)
C46B C47B H47C 108.6
C48B C47B H47C 108.6
C46B C47B H47D 108.6
C48B C47B H47D 108.6
H47C C47B H47D 107.5
C49B C48B C47B 111.7(8)
C49B C48B H48C 109.3
C47B C48B H48C 109.3
C49B C48B H48D 109.3
C47B C48B H48D 109.3
H48C C48B H48D 107.9
C48B C49B C50B 115.3(8)
C48B C49B H49C 108.4
C50B C49B H49C 108.4
C48B C49B H49D 108.4
C50B C49B H49D 108.4
H49C C49B H49D 107.5
C51B C50B C49B 112.7(8)
C51B C50B H50C 109.0
C49B C50B H50C 109.0
C51B C50B H50D 109.0
C49B C50B H50D 109.0
H50C C50B H50D 107.8
C50B C51B C52B 114.7(9)
C50B C51B H51C 108.6
C52B C51B H51C 108.6
C50B C51B H51D 108.6
C52B C51B H51D 108.6
H51C C51B H51D 107.6
C51B C52B H52D 109.5
C51B C52B H52E 109.5
H52D C52B H52E 109.5
C51B C52B H52F 109.5
H52D C52B H52F 109.5
H52E C52B H52F 109.5
O3B C53B C54B 110.2(7)
O3B C53B H53C 109.6
C54B C53B H53C 109.6
O3B C53B H53D 109.6
C54B C53B H53D 109.6
H53C C53B H53D 108.1
C53B C54B C55B 114.1(7)
C53B C54B H54C 108.7
C55B C54B H54C 108.7
C53B C54B H54D 108.7
C55B C54B H54D 108.7
H54C C54B H54D 107.6
C56B C55B C54B 113.3(7)
C56B C55B H55C 108.9
C54B C55B H55C 108.9
C56B C55B H55D 108.9
C54B C55B H55D 108.9
H55C C55B H55D 107.7
C55B C56B C57B 116.3(8)
C55B C56B H56C 108.2
C57B C56B H56C 108.2
C55B C56B H56D 108.2
C57B C56B H56D 108.2
H56C C56B H56D 107.4
C58B C57B C56B 112.7(8)
C58B C57B H57C 109.0
C56B C57B H57C 109.0
C58B C57B H57D 109.0
C56B C57B H57D 109.0
H57C C57B H57D 107.8
C57B C58B C59B 115.3(8)
C57B C58B H58C 108.5
C59B C58B H58C 108.5
C57B C58B H58D 108.5
C59B C58B H58D 108.5
H58C C58B H58D 107.5
C60B C59B C58B 114.5(8)
C60B C59B H59C 108.6
C58B C59B H59C 108.6
C60B C59B H59D 108.6
C58B C59B H59D 108.6
H59C C59B H59D 107.6
C59B C60B C61B 115.0(8)
C59B C60B H60C 108.5
C61B C60B H60C 108.5
C59B C60B H60D 108.5
C61B C60B H60D 108.5
H60C C60B H60D 107.5
C62B C61B C60B 114.7(8)
C62B C61B H61C 108.6
C60B C61B H61C 108.6
C62B C61B H61D 108.6
C60B C61B H61D 108.6
H61C C61B H61D 107.6
C61B C62B C63B 114.1(8)
C61B C62B H62C 108.7
C63B C62B H62C 108.7
C61B C62B H62D 108.7
C63B C62B H62D 108.7
H62C C62B H62D 107.6
C64B C63B C62B 114.9(9)
C64B C63B H63C 108.5
C62B C63B H63C 108.5
C64B C63B H63D 108.5
C62B C63B H63D 108.5
H63C C63B H63D 107.5
C63B C64B H64D 109.5
C63B C64B H64E 109.5
H64D C64B H64E 109.5
C63B C64B H64F 109.5
H64D C64B H64F 109.5
H64E C64B H64F 109.5
O4B C65B C66B 109.5(7)
O4B C65B H65C 109.8
C66B C65B H65C 109.8
O4B C65B H65D 109.8
C66B C65B H65D 109.8
H65C C65B H65D 108.2
C65B C66B C67B 112.4(8)
C65B C66B H66C 109.1
C67B C66B H66C 109.1
C65B C66B H66D 109.1
C67B C66B H66D 109.1
H66C C66B H66D 107.9
C68B C67B C66B 113.1(7)
C68B C67B H67C 109.0
C66B C67B H67C 109.0
C68B C67B H67D 109.0
C66B C67B H67D 109.0
H67C C67B H67D 107.8
C67B C68B C69B 112.8(7)
C67B C68B H68C 109.0
C69B C68B H68C 109.0
C67B C68B H68D 109.0
C69B C68B H68D 109.0
H68C C68B H68D 107.8
C70B C69B C68B 113.4(8)
C70B C69B H69C 108.9
C68B C69B H69C 108.9
C70B C69B H69D 108.9
C68B C69B H69D 108.9
H69C C69B H69D 107.7
C69B C70B C71B 113.3(8)
C69B C70B H70C 108.9
C71B C70B H70C 108.9
C69B C70B H70D 108.9
C71B C70B H70D 108.9
H70C C70B H70D 107.7
C72B C71B C70B 112.5(8)
C72B C71B H71C 109.1
C70B C71B H71C 109.1
C72B C71B H71D 109.1
C70B C71B H71D 109.1
H71C C71B H71D 107.8
C73B C72B C71B 113.6(8)
C73B C72B H72C 108.8
C71B C72B H72C 108.8
C73B C72B H72D 108.8
C71B C72B H72D 108.8
H72C C72B H72D 107.7
C74B C73B C72B 112.7(8)
C74B C73B H73C 109.1
C72B C73B H73C 109.1
C74B C73B H73D 109.1
C72B C73B H73D 109.1
H73C C73B H73D 107.8
C73B C74B C75B 114.6(8)
C73B C74B H74C 108.6
C75B C74B H74C 108.6
C73B C74B H74D 108.6
C75B C74B H74D 108.6
H74C C74B H74D 107.6
C76B C75B C74B 113.3(9)
C76B C75B H75C 108.9
C74B C75B H75C 108.9
C76B C75B H75D 108.9
C74B C75B H75D 108.9
H75C C75B H75D 107.7
C75B C76B H76D 109.5
C75B C76B H76E 109.5
H76D C76B H76E 109.5
C75B C76B H76F 109.5
H76D C76B H76F 109.5
H76E C76B H76F 109.5
C1C O1C C29C 114.7(6)
C5C O2C C41C 112.9(6)
C9C O3C C53C 116.1(6)
C13C O4C C65C 113.2(6)
O1C C1C C2C 118.1(7)
O1C C1C C16C 120.0(8)
C2C C1C C16C 121.7(8)
C19C C2C C1C 118.6(8)
C19C C2C C3C 121.3(8)
C1C C2C C3C 119.7(7)
C4C C3C C2C 108.7(6)
C4C C3C H3CA 110.0
C2C C3C H3CA 110.0
C4C C3C H3CB 110.0
C2C C3C H3CB 110.0
H3CA C3C H3CB 108.3
C5C C4C C20C 118.5(8)
C5C C4C C3C 121.2(7)
C20C C4C C3C 120.1(8)
C4C C5C O2C 119.2(7)
C4C C5C C6C 121.9(7)
O2C C5C C6C 118.7(7)
C5C C6C C22C 117.9(8)
C5C C6C C7C 122.0(7)
C22C C6C C7C 119.9(8)
C8C C7C C6C 108.9(7)
C8C C7C H7CA 109.9
C6C C7C H7CA 109.9
C8C C7C H7CB 109.9
C6C C7C H7CB 109.9
H7CA C7C H7CB 108.3
C23C C8C C9C 118.4(8)
C23C C8C C7C 121.2(8)
C9C C8C C7C 119.4(7)
O3C C9C C10C 118.7(7)
O3C C9C C8C 120.2(7)
C10C C9C C8C 120.8(8)
C9C C10C C25C 119.0(8)
C9C C10C C11C 120.4(8)
C25C C10C C11C 120.4(8)
C12C C11C C10C 108.9(7)
C12C C11C H11E 109.9
C10C C11C H11E 109.9
C12C C11C H11F 109.9
C10C C11C H11F 109.9
H11E C11C H11F 108.3
C26C C12C C13C 119.6(8)
C26C C12C C11C 119.4(8)
C13C C12C C11C 120.8(7)
O4C C13C C14C 119.4(7)
O4C C13C C12C 120.0(7)
C14C C13C C12C 120.6(7)
C28C C14C C13C 117.9(8)
C28C C14C C15C 120.4(7)
C13C C14C C15C 121.6(7)
C16C C15C C14C 109.6(7)
C16C C15C H15E 109.8
C14C C15C H15E 109.8
C16C C15C H15F 109.8
C14C C15C H15F 109.8
H15E C15C H15F 108.2
C17C C16C C1C 118.1(8)
C17C C16C C15C 122.1(8)
C1C C16C C15C 119.3(7)
C16C C17C C18C 121.5(8)
C16C C17C H17C 119.2
C18C C17C H17C 119.2
C17C C18C C19C 119.4(8)
C17C C18C H18C 120.3
C19C C18C H18C 120.3
C2C C19C C18C 120.4(8)
C2C C19C H19C 119.8
C18C C19C H19C 119.8
C21C C20C C4C 120.5(8)
C21C C20C H20C 119.8
C4C C20C H20C 119.8
C22C C21C C20C 120.1(7)
C22C C21C H21C 120.0
C20C C21C H21C 120.0
C21C C22C C6C 121.1(8)
C21C C22C H22C 119.5
C6C C22C H22C 119.5
C8C C23C C24C 120.7(8)
C8C C23C H23C 119.6
C24C C23C H23C 119.6
C23C C24C C25C 120.0(8)
C23C C24C H24C 120.0
C25C C24C H24C 120.0
C10C C25C C24C 120.7(9)
C10C C25C H25C 119.6
C24C C25C H25C 119.6
C27C C26C C12C 120.5(8)
C27C C26C H26C 119.8
C12C C26C H26C 119.8
C26C C27C C28C 119.0(8)
C26C C27C H27C 120.5
C28C C27C H27C 120.5
C14C C28C C27C 122.3(8)
C14C C28C H28C 118.8
C27C C28C H28C 118.8
O1C C29C C30C 110.9(7)
O1C C29C H29E 109.5
C30C C29C H29E 109.5
O1C C29C H29F 109.5
C30C C29C H29F 109.5
H29E C29C H29F 108.0
C29C C30C C31C 111.6(7)
C29C C30C H30E 109.3
C31C C30C H30E 109.3
C29C C30C H30F 109.3
C31C C30C H30F 109.3
H30E C30C H30F 108.0
C32C C31C C30C 111.9(7)
C32C C31C H31E 109.2
C30C C31C H31E 109.2
C32C C31C H31F 109.2
C30C C31C H31F 109.2
H31E C31C H31F 107.9
C33C C32C C31C 114.1(8)
C33C C32C H32E 108.7
C31C C32C H32E 108.7
C33C C32C H32F 108.7
C31C C32C H32F 108.7
H32E C32C H32F 107.6
C32C C33C C34C 112.3(8)
C32C C33C H33E 109.1
C34C C33C H33E 109.1
C32C C33C H33F 109.1
C34C C33C H33F 109.1
H33E C33C H33F 107.9
C35C C34C C33C 114.5(8)
C35C C34C H34E 108.6
C33C C34C H34E 108.6
C35C C34C H34F 108.6
C33C C34C H34F 108.6
H34E C34C H34F 107.6
C34C C35C C36C 112.2(8)
C34C C35C H35E 109.2
C36C C35C H35E 109.2
C34C C35C H35F 109.2
C36C C35C H35F 109.2
H35E C35C H35F 107.9
C37C C36C C35C 113.2(8)
C37C C36C H36E 108.9
C35C C36C H36E 108.9
C37C C36C H36F 108.9
C35C C36C H36F 108.9
H36E C36C H36F 107.8
C36C C37C C38C 112.5(8)
C36C C37C H37E 109.1
C38C C37C H37E 109.1
C36C C37C H37F 109.1
C38C C37C H37F 109.1
H37E C37C H37F 107.8
C39C C38C C37C 112.8(9)
C39C C38C H38E 109.0
C37C C38C H38E 109.0
C39C C38C H38F 109.0
C37C C38C H38F 109.0
H38E C38C H38F 107.8
C38C C39C C40C 112.5(9)
C38C C39C H39E 109.1
C40C C39C H39E 109.1
C38C C39C H39F 109.1
C40C C39C H39F 109.1
H39E C39C H39F 107.8
C39C C40C H40G 109.5
C39C C40C H40H 109.5
H40G C40C H40H 109.5
C39C C40C H40I 109.5
H40G C40C H40I 109.5
H40H C40C H40I 109.5
O2C C41C C42C 108.0(7)
O2C C41C H41E 110.1
C42C C41C H41E 110.1
O2C C41C H41F 110.1
C42C C41C H41F 110.1
H41E C41C H41F 108.4
C43C C42C C41C 113.1(7)
C43C C42C H42E 109.0
C41C C42C H42E 109.0
C43C C42C H42F 109.0
C41C C42C H42F 109.0
H42E C42C H42F 107.8
C42C C43C C44C 112.9(8)
C42C C43C H43E 109.0
C44C C43C H43E 109.0
C42C C43C H43F 109.0
C44C C43C H43F 109.0
H43E C43C H43F 107.8
C45C C44C C43C 115.5(8)
C45C C44C H44E 108.4
C43C C44C H44E 108.4
C45C C44C H44F 108.4
C43C C44C H44F 108.4
H44E C44C H44F 107.5
C44C C45C C46C 111.7(7)
C44C C45C H45E 109.3
C46C C45C H45E 109.3
C44C C45C H45F 109.3
C46C C45C H45F 109.3
H45E C45C H45F 107.9
C47C C46C C45C 115.0(8)
C47C C46C H46E 108.5
C45C C46C H46E 108.5
C47C C46C H46F 108.5
C45C C46C H46F 108.5
H46E C46C H46F 107.5
C46C C47C C48C 112.9(8)
C46C C47C H47E 109.0
C48C C47C H47E 109.0
C46C C47C H47F 109.0
C48C C47C H47F 109.0
H47E C47C H47F 107.8
C49C C48C C47C 114.0(8)
C49C C48C H48E 108.7
C47C C48C H48E 108.7
C49C C48C H48F 108.7
C47C C48C H48F 108.7
H48E C48C H48F 107.6
C48C C49C C50C 112.4(8)
C48C C49C H49E 109.1
C50C C49C H49E 109.1
C48C C49C H49F 109.1
C50C C49C H49F 109.1
H49E C49C H49F 107.8
C51C C50C C49C 113.4(8)
C51C C50C H50E 108.9
C49C C50C H50E 108.9
C51C C50C H50F 108.9
C49C C50C H50F 108.9
H50E C50C H50F 107.7
C50C C51C C52C 113.5(9)
C50C C51C H51E 108.9
C52C C51C H51E 108.9
C50C C51C H51F 108.9
C52C C51C H51F 108.9
H51E C51C H51F 107.7
C51C C52C H52G 109.5
C51C C52C H52H 109.5
H52G C52C H52H 109.5
C51C C52C H52I 109.5
H52G C52C H52I 109.5
H52H C52C H52I 109.5
O3C C53C C54C 111.0(7)
O3C C53C H53E 109.4
C54C C53C H53E 109.4
O3C C53C H53F 109.4
C54C C53C H53F 109.4
H53E C53C H53F 108.0
C53C C54C C55C 113.8(7)
C53C C54C H54E 108.8
C55C C54C H54E 108.8
C53C C54C H54F 108.8
C55C C54C H54F 108.8
H54E C54C H54F 107.7
C56C C55C C54C 116.9(7)
C56C C55C H55E 108.1
C54C C55C H55E 108.1
C56C C55C H55F 108.1
C54C C55C H55F 108.1
H55E C55C H55F 107.3
C55C C56C C57C 111.9(7)
C55C C56C H56E 109.2
C57C C56C H56E 109.2
C55C C56C H56F 109.2
C57C C56C H56F 109.2
H56E C56C H56F 107.9
C58C C57C C56C 114.9(7)
C58C C57C H57E 108.6
C56C C57C H57E 108.6
C58C C57C H57F 108.6
C56C C57C H57F 108.6
H57E C57C H57F 107.5
C59C C58C C57C 112.6(7)
C59C C58C H58E 109.1
C57C C58C H58E 109.1
C59C C58C H58F 109.1
C57C C58C H58F 109.1
H58E C58C H58F 107.8
C58C C59C C60C 114.4(7)
C58C C59C H59E 108.7
C60C C59C H59E 108.7
C58C C59C H59F 108.7
C60C C59C H59F 108.7
H59E C59C H59F 107.6
C61C C60C C59C 113.6(8)
C61C C60C H60E 108.8
C59C C60C H60E 108.8
C61C C60C H60F 108.8
C59C C60C H60F 108.8
H60E C60C H60F 107.7
C60C C61C C62C 114.9(8)
C60C C61C H61E 108.6
C62C C61C H61E 108.6
C60C C61C H61F 108.6
C62C C61C H61F 108.6
H61E C61C H61F 107.5
C63C C62C C61C 115.1(8)
C63C C62C H62E 108.5
C61C C62C H62E 108.5
C63C C62C H62F 108.5
C61C C62C H62F 108.5
H62E C62C H62F 107.5
C62C C63C C64C 115.5(9)
C62C C63C H63E 108.4
C64C C63C H63E 108.4
C62C C63C H63F 108.4
C64C C63C H63F 108.4
H63E C63C H63F 107.5
C63C C64C H64G 109.5
C63C C64C H64H 109.5
H64G C64C H64H 109.5
C63C C64C H64I 109.5
H64G C64C H64I 109.5
H64H C64C H64I 109.5
O4C C65C C66C 108.1(7)
O4C C65C H65E 110.1
C66C C65C H65E 110.1
O4C C65C H65F 110.1
C66C C65C H65F 110.1
H65E C65C H65F 108.4
C65C C66C C67C 115.7(7)
C65C C66C H66E 108.4
C67C C66C H66E 108.4
C65C C66C H66F 108.4
C67C C66C H66F 108.4
H66E C66C H66F 107.4
C68C C67C C66C 113.8(8)
C68C C67C H67E 108.8
C66C C67C H67E 108.8
C68C C67C H67F 108.8
C66C C67C H67F 108.8
H67E C67C H67F 107.7
C67C C68C C69C 114.5(8)
C67C C68C H68E 108.6
C69C C68C H68E 108.6
C67C C68C H68F 108.6
C69C C68C H68F 108.6
H68E C68C H68F 107.6
C70C C69C C68C 113.7(8)
C70C C69C H69E 108.8
C68C C69C H69E 108.8
C70C C69C H69F 108.8
C68C C69C H69F 108.8
H69E C69C H69F 107.7
C71C C70C C69C 114.1(8)
C71C C70C H70E 108.7
C69C C70C H70E 108.7
C71C C70C H70F 108.7
C69C C70C H70F 108.7
H70E C70C H70F 107.6
C70C C71C C72C 115.0(8)
C70C C71C H71E 108.5
C72C C71C H71E 108.5
C70C C71C H71F 108.5
C72C C71C H71F 108.5
H71E C71C H71F 107.5
C73C C72C C71C 114.3(8)
C73C C72C H72E 108.7
C71C C72C H72E 108.7
C73C C72C H72F 108.7
C71C C72C H72F 108.7
H72E C72C H72F 107.6
C72C C73C C74C 115.9(8)
C72C C73C H73E 108.3
C74C C73C H73E 108.3
C72C C73C H73F 108.3
C74C C73C H73F 108.3
H73E C73C H73F 107.4
C75C C74C C73C 115.5(9)
C75C C74C H74E 108.4
C73C C74C H74E 108.4
C75C C74C H74F 108.4
C73C C74C H74F 108.4
H74E C74C H74F 107.5
C76C C75C C74C 115.7(10)
C76C C75C H75G 108.3
C74C C75C H75G 108.3
C76C C75C H75H 108.3
C74C C75C H75H 108.3
H75G C75C H75H 107.4
C75C C76C H76J 109.5
C75C C76C H76K 109.5
H76J C76C H76K 109.5
C75C C76C H76L 109.5
H76J C76C H76L 109.5
H76K C76C H76L 109.5
C1D O1D C29D 115.2(6)
C5D O2D C41D 113.9(6)
C9D O3D C53D 116.5(7)
C13D O4D C65D 113.9(7)
O1D C1D C16D 118.7(7)
O1D C1D C2D 119.8(8)
C16D C1D C2D 121.0(8)
C1D C2D C19D 116.5(8)
C1D C2D C3D 119.5(8)
C19D C2D C3D 123.5(8)
C2D C3D C4D 111.4(7)
C2D C3D H3DA 109.4
C4D C3D H3DA 109.4
C2D C3D H3DB 109.4
C4D C3D H3DB 109.4
H3DA C3D H3DB 108.0
C20D C4D C5D 118.5(8)
C20D C4D C3D 120.5(8)
C5D C4D C3D 121.0(7)
O2D C5D C6D 119.1(7)
O2D C5D C4D 119.9(7)
C6D C5D C4D 120.9(7)
C22D C6D C5D 117.6(8)
C22D C6D C7D 120.3(8)
C5D C6D C7D 121.9(7)
C8D C7D C6D 108.7(7)
C8D C7D H7DA 109.9
C6D C7D H7DA 109.9
C8D C7D H7DB 109.9
C6D C7D H7DB 109.9
H7DA C7D H7DB 108.3
C23D C8D C9D 120.3(9)
C23D C8D C7D 121.5(9)
C9D C8D C7D 117.9(8)
O3D C9D C8D 117.7(8)
O3D C9D C10D 122.6(8)
C8D C9D C10D 119.5(8)
C25D C10D C9D 119.0(9)
C25D C10D C11D 119.7(9)
C9D C10D C11D 120.5(8)
C10D C11D C12D 109.6(7)
C10D C11D H11G 109.8
C12D C11D H11G 109.8
C10D C11D H11H 109.8
C12D C11D H11H 109.8
H11G C11D H11H 108.2
C26D C12D C13D 116.6(8)
C26D C12D C11D 120.7(8)
C13D C12D C11D 122.5(7)
C14D C13D O4D 119.0(7)
C14D C13D C12D 122.8(7)
O4D C13D C12D 118.1(7)
C13D C14D C28D 117.8(8)
C13D C14D C15D 122.8(7)
C28D C14D C15D 119.1(7)
C16D C15D C14D 108.9(6)
C16D C15D H15G 109.9
C14D C15D H15G 109.9
C16D C15D H15H 109.9
C14D C15D H15H 109.9
H15G C15D H15H 108.3
C1D C16D C17D 120.3(8)
C1D C16D C15D 117.9(7)
C17D C16D C15D 121.3(8)
C18D C17D C16D 119.0(8)
C18D C17D H17D 120.5
C16D C17D H17D 120.5
C19D C18D C17D 119.7(8)
C19D C18D H18D 120.1
C17D C18D H18D 120.1
C18D C19D C2D 123.0(8)
C18D C19D H19D 118.5
C2D C19D H19D 118.5
C4D C20D C21D 121.7(8)
C4D C20D H20D 119.2
C21D C20D H20D 119.2
C20D C21D C22D 119.1(8)
C20D C21D H21D 120.4
C22D C21D H21D 120.4
C6D C22D C21D 122.1(8)
C6D C22D H22D 118.9
C21D C22D H22D 118.9
C8D C23D C24D 120.9(9)
C8D C23D H23D 119.5
C24D C23D H23D 119.5
C23D C24D C25D 118.6(8)
C23D C24D H24D 120.7
C25D C24D H24D 120.7
C10D C25D C24D 121.1(9)
C10D C25D H25D 119.4
C24D C25D H25D 119.4
C27D C26D C12D 121.7(8)
C27D C26D H26D 119.2
C12D C26D H26D 119.2
C28D C27D C26D 120.2(7)
C28D C27D H27D 119.9
C26D C27D H27D 119.9
C27D C28D C14D 120.9(8)
C27D C28D H28D 119.5
C14D C28D H28D 119.5
O1D C29D C30D 110.6(7)
O1D C29D H29G 109.5
C30D C29D H29G 109.5
O1D C29D H29H 109.5
C30D C29D H29H 109.5
H29G C29D H29H 108.1
C29D C30D C31D 110.7(7)
C29D C30D H30G 109.5
C31D C30D H30G 109.5
C29D C30D H30H 109.5
C31D C30D H30H 109.5
H30G C30D H30H 108.1
C32D C31D C30D 113.9(7)
C32D C31D H31G 108.8
C30D C31D H31G 108.8
C32D C31D H31H 108.8
C30D C31D H31H 108.8
H31G C31D H31H 107.7
C31D C32D C33D 112.9(7)
C31D C32D H32G 109.0
C33D C32D H32G 109.0
C31D C32D H32H 109.0
C33D C32D H32H 109.0
H32G C32D H32H 107.8
C34D C33D C32D 113.5(7)
C34D C33D H33G 108.9
C32D C33D H33G 108.9
C34D C33D H33H 108.9
C32D C33D H33H 108.9
H33G C33D H33H 107.7
C33D C34D C35D 113.7(7)
C33D C34D H34G 108.8
C35D C34D H34G 108.8
C33D C34D H34H 108.8
C35D C34D H34H 108.8
H34G C34D H34H 107.7
C36D C35D C34D 113.9(7)
C36D C35D H35G 108.8
C34D C35D H35G 108.8
C36D C35D H35H 108.8
C34D C35D H35H 108.8
H35G C35D H35H 107.7
C35D C36D C37D 115.1(7)
C35D C36D H36G 108.5
C37D C36D H36G 108.5
C35D C36D H36H 108.5
C37D C36D H36H 108.5
H36G C36D H36H 107.5
C38D C37D C36D 114.0(8)
C38D C37D H37G 108.8
C36D C37D H37G 108.8
C38D C37D H37H 108.8
C36D C37D H37H 108.8
H37G C37D H37H 107.7
C37D C38D C39D 114.6(8)
C37D C38D H38G 108.6
C39D C38D H38G 108.6
C37D C38D H38H 108.6
C39D C38D H38H 108.6
H38G C38D H38H 107.6
C40D C39D C38D 112.7(8)
C40D C39D H39G 109.0
C38D C39D H39G 109.0
C40D C39D H39H 109.0
C38D C39D H39H 109.0
H39G C39D H39H 107.8
C39D C40D H40J 109.5
C39D C40D H40K 109.5
H40J C40D H40K 109.5
C39D C40D H40L 109.5
H40J C40D H40L 109.5
H40K C40D H40L 109.5
O2D C41D C42D 109.4(7)
O2D C41D H41G 109.8
C42D C41D H41G 109.8
O2D C41D H41H 109.8
C42D C41D H41H 109.8
H41G C41D H41H 108.2
C41D C42D C43D 115.6(7)
C41D C42D H42G 108.4
C43D C42D H42G 108.4
C41D C42D H42H 108.4
C43D C42D H42H 108.4
H42G C42D H42H 107.4
C42D C43D C44D 111.1(7)
C42D C43D H43G 109.4
C44D C43D H43G 109.4
C42D C43D H43H 109.4
C44D C43D H43H 109.4
H43G C43D H43H 108.0
C45D C44D C43D 115.1(7)
C45D C44D H44G 108.5
C43D C44D H44G 108.5
C45D C44D H44H 108.5
C43D C44D H44H 108.5
H44G C44D H44H 107.5
C46D C45D C44D 112.6(7)
C46D C45D H45G 109.1
C44D C45D H45G 109.1
C46D C45D H45H 109.1
C44D C45D H45H 109.1
H45G C45D H45H 107.8
C45D C46D C47D 114.3(7)
C45D C46D H46G 108.7
C47D C46D H46G 108.7
C45D C46D H46H 108.7
C47D C46D H46H 108.7
H46G C46D H46H 107.6
C46D C47D C48D 113.3(7)
C46D C47D H47G 108.9
C48D C47D H47G 108.9
C46D C47D H47H 108.9
C48D C47D H47H 108.9
H47G C47D H47H 107.7
C49D C48D C47D 113.6(7)
C49D C48D H48G 108.9
C47D C48D H48G 108.9
C49D C48D H48H 108.9
C47D C48D H48H 108.9
H48G C48D H48H 107.7
C50D C49D C48D 114.1(8)
C50D C49D H49G 108.7
C48D C49D H49G 108.7
C50D C49D H49H 108.7
C48D C49D H49H 108.7
H49G C49D H49H 107.6
C51D C50D C49D 113.6(8)
C51D C50D H50G 108.9
C49D C50D H50G 108.8
C51D C50D H50H 108.8
C49D C50D H50H 108.9
H50G C50D H50H 107.7
C50D C51D C52D 113.2(9)
C50D C51D H51G 108.9
C52D C51D H51G 108.9
C50D C51D H51H 108.9
C52D C51D H51H 108.9
H51G C51D H51H 107.7
C51D C52D H52J 109.5
C51D C52D H52K 109.5
H52J C52D H52K 109.5
C51D C52D H52L 109.5
H52J C52D H52L 109.5
H52K C52D H52L 109.5
O3D C53D C54D 115.0(9)
O3D C53D H53G 108.5
C54D C53D H53G 108.5
O3D C53D H53H 108.5
C54D C53D H53H 108.5
H53G C53D H53H 107.5
C53D C54D C55D 111.7(11)
C53D C54D H54G 109.3
C55D C54D H54G 109.3
C53D C54D H54H 109.3
C55D C54D H54H 109.3
H54G C54D H54H 107.9
C54D C55D C56D 119.7(11)
C54D C55D H55G 107.4
C56D C55D H55G 107.4
C54D C55D H55H 107.4
C56D C55D H55H 107.4
H55G C55D H55H 106.9
C57D C56D C55D 114.1(10)
C57D C56D H56G 108.7
C55D C56D H56G 108.7
C57D C56D H56H 108.7
C55D C56D H56H 108.7
H56G C56D H56H 107.6
C56D C57D C58D 119.7(11)
C56D C57D H57G 107.4
C58D C57D H57G 107.4
C56D C57D H57H 107.4
C58D C57D H57H 107.4
H57G C57D H57H 106.9
C59D C58D C57D 116.6(11)
C59D C58D H58G 108.2
C57D C58D H58G 108.2
C59D C58D H58H 108.2
C57D C58D H58H 108.2
H58G C58D H58H 107.3
C58D C59D C60D 119.1(11)
C58D C59D H59G 107.6
C60D C59D H59G 107.6
C58D C59D H59H 107.6
C60D C59D H59H 107.6
H59G C59D H59H 107.0
C59D C60D C61D 115.2(11)
C59D C60D H60G 108.5
C61D C60D H60G 108.5
C59D C60D H60H 108.5
C61D C60D H60H 108.5
H60G C60D H60H 107.5
C62D C61D C60D 117.3(11)
C62D C61D H61G 108.0
C60D C61D H61G 108.0
C62D C61D H61H 108.0
C60D C61D H61H 108.0
H61G C61D H61H 107.2
C63D C62D C61D 116.6(12)
C63D C62D H62G 108.1
C61D C62D H62G 108.1
C63D C62D H62H 108.1
C61D C62D H62H 108.1
H62G C62D H62H 107.3
C64D C63D C62D 119.7(13)
C64D C63D H63G 107.4
C62D C63D H63G 107.4
C64D C63D H63H 107.4
C62D C63D H63H 107.4
H63G C63D H63H 106.9
C63D C64D H64J 109.5
C63D C64D H64K 109.5
H64J C64D H64K 109.5
C63D C64D H64L 109.5
H64J C64D H64L 109.5
H64K C64D H64L 109.5
O4D C65D C66D 109.0(8)
O4D C65D H65G 109.9
C66D C65D H65G 109.9
O4D C65D H65H 109.9
C66D C65D H65H 109.9
H65G C65D H65H 108.3
C67D C66D C65D 113.2(10)
C67D C66D H66G 108.9
C65D C66D H66G 108.9
C67D C66D H66H 108.9
C65D C66D H66H 108.9
H66G C66D H66H 107.8
C66D C67D C68D 110.0(10)
C66D C67D H67G 109.7
C68D C67D H67G 109.7
C66D C67D H67H 109.7
C68D C67D H67H 109.7
H67G C67D H67H 108.2
C67D C68D C69D 113.2(9)
C67D C68D H68G 108.9
C69D C68D H68G 108.9
C67D C68D H68H 108.9
C69D C68D H68H 108.9
H68G C68D H68H 107.8
C70D C69D C68D 111.8(9)
C70D C69D H69G 109.2
C68D C69D H69G 109.2
C70D C69D H69H 109.2
C68D C69D H69H 109.2
H69G C69D H69H 107.9
C69D C70D C71D 113.3(8)
C69D C70D H70G 108.9
C71D C70D H70G 108.9
C69D C70D H70H 108.9
C71D C70D H70H 108.9
H70G C70D H70H 107.7
C72D C71D C70D 113.0(8)
C72D C71D H71G 109.0
C70D C71D H71G 109.0
C72D C71D H71H 109.0
C70D C71D H71H 109.0
H71G C71D H71H 107.8
C73D C72D C71D 114.3(8)
C73D C72D H72G 108.7
C71D C72D H72G 108.7
C73D C72D H72H 108.7
C71D C72D H72H 108.7
H72G C72D H72H 107.6
C74D C73D C72D 114.4(8)
C74D C73D H73G 108.7
C72D C73D H73G 108.7
C74D C73D H73H 108.7
C72D C73D H73H 108.7
H73G C73D H73H 107.6
C73D C74D C75D 113.6(9)
C73D C74D H74G 108.8
C75D C74D H74G 108.8
C73D C74D H74H 108.8
C75D C74D H74H 108.8
H74G C74D H74H 107.7
C76D C75D C74D 113.3(10)
C76D C75D H75E 108.9
C74D C75D H75E 108.9
C76D C75D H75F 108.9
C74D C75D H75F 108.9
H75E C75D H75F 107.7
C75D C76D H76G 109.5
C75D C76D H76H 109.5
H76G C76D H76H 109.5
C75D C76D H76I 109.5
H76G C76D H76I 109.5
H76H C76D H76I 109.5

loop_
_geom_bond_atom_site_label_1
_geom_bond_atom_site_label_2
_geom_bond_distance
O1A C1A 1.403(10)
O1A C29A 1.443(9)
O2A C5A 1.399(9)
O2A C41A 1.436(11)
O3A C9A 1.378(10)
O3A C53A 1.437(10)
O4A C13A 1.398(9)
O4A C65A 1.412(11)
C1A C16A 1.370(12)
C1A C2A 1.387(12)
C2A C19A 1.423(11)
C2A C3A 1.523(12)
C3A C4A 1.532(11)
C3A H3AA 0.9900
C3A H3AB 0.9900
C4A C20A 1.395(11)
C4A C5A 1.398(12)
C5A C6A 1.406(11)
C6A C22A 1.387(11)
C6A C7A 1.542(11)
C7A C8A 1.527(12)
C7A H7AA 0.9900
C7A H7AB 0.9900
C8A C9A 1.378(12)
C8A C23A 1.395(12)
C9A C10A 1.408(12)
C10A C25A 1.384(12)
C10A C11A 1.497(13)
C11A C12A 1.532(11)
C11A H11A 0.9900
C11A H11B 0.9900
C12A C26A 1.393(12)
C12A C13A 1.398(12)
C13A C14A 1.415(12)
C14A C28A 1.403(12)
C14A C15A 1.523(11)
C15A C16A 1.504(12)
C15A H15A 0.9900
C15A H15B 0.9900
C16A C17A 1.417(12)
C17A C18A 1.370(13)
C17A H17A 0.9500
C18A C19A 1.366(12)
C18A H18A 0.9500
C19A H19A 0.9500
C20A C21A 1.402(12)
C20A H20A 0.9500
C21A C22A 1.371(12)
C21A H21A 0.9500
C22A H22A 0.9500
C23A C24A 1.394(14)
C23A H23A 0.9500
C24A C25A 1.378(14)
C24A H24A 0.9500
C25A H25A 0.9500
C26A C27A 1.402(13)
C26A H26A 0.9500
C27A C28A 1.388(13)
C27A H27A 0.9500
C28A H28A 0.9500
C29A C30A 1.507(12)
C29A H29A 0.9900
C29A H29B 0.9900
C30A C31A 1.521(11)
C30A H30A 0.9900
C30A H30B 0.9900
C31A C32A 1.501(12)
C31A H31A 0.9900
C31A H31B 0.9900
C32A C33A 1.538(11)
C32A H32A 0.9900
C32A H32B 0.9900
C33A C34A 1.513(12)
C33A H33A 0.9900
C33A H33B 0.9900
C34A C35A 1.521(11)
C34A H34A 0.9900
C34A H34B 0.9900
C35A C36A 1.521(12)
C35A H35A 0.9900
C35A H35B 0.9900
C36A C37A 1.527(12)
C36A H36A 0.9900
C36A H36B 0.9900
C37A C38A 1.522(13)
C37A H37A 0.9900
C37A H37B 0.9900
C38A C39A 1.524(12)
C38A H38A 0.9900
C38A H38B 0.9900
C39A C40A 1.523(14)
C39A H39A 0.9900
C39A H39B 0.9900
C40A H40A 0.9800
C40A H40B 0.9800
C40A H40C 0.9800
C41A C42A 1.520(12)
C41A H41A 0.9900
C41A H41B 0.9900
C42A C43A 1.519(13)
C42A H42A 0.9900
C42A H42B 0.9900
C43A C44A 1.522(11)
C43A H43A 0.9900
C43A H43B 0.9900
C44A C45A 1.499(13)
C44A H44A 0.9900
C44A H44B 0.9900
C45A C46A 1.517(11)
C45A H45A 0.9900
C45A H45B 0.9900
C46A C47A 1.505(13)
C46A H46A 0.9900
C46A H46B 0.9900
C47A C48A 1.518(12)
C47A H47A 0.9900
C47A H47B 0.9900
C48A C49A 1.523(13)
C48A H48A 0.9900
C48A H48B 0.9900
C49A C50A 1.521(12)
C49A H49A 0.9900
C49A H49B 0.9900
C50A C51A 1.530(14)
C50A H50A 0.9900
C50A H50B 0.9900
C51A C52A 1.492(15)
C51A H51A 0.9900
C51A H51B 0.9900
C52A H52A 0.9800
C52A H52B 0.9800
C52A H52C 0.9800
C53A C54A 1.498(13)
C53A H53A 0.9900
C53A H53B 0.9900
C54A C55A 1.540(12)
C54A H54A 0.9900
C54A H54B 0.9900
C55A C56A 1.512(13)
C55A H55A 0.9900
C55A H55B 0.9900
C56A C57A 1.542(12)
C56A H56A 0.9900
C56A H56B 0.9900
C57A C58A 1.515(12)
C57A H57A 0.9900
C57A H57B 0.9900
C58A C59A 1.519(12)
C58A H58A 0.9900
C58A H58B 0.9900
C59A C60A 1.500(13)
C59A H59A 0.9900
C59A H59B 0.9900
C60A C61A 1.528(12)
C60A H60A 0.9900
C60A H60B 0.9900
C61A C62A 1.505(13)
C61A H61A 0.9900
C61A H61B 0.9900
C62A C63A 1.522(13)
C62A H62A 0.9900
C62A H62B 0.9900
C63A C64A 1.514(15)
C63A H63A 0.9900
C63A H63B 0.9900
C64A H64A 0.9800
C64A H64B 0.9800
C64A H64C 0.9800
C65A C66A 1.517(11)
C65A H65A 0.9900
C65A H65B 0.9900
C66A C67A 1.516(13)
C66A H66A 0.9900
C66A H66B 0.9900
C67A C68A 1.526(11)
C67A H67A 0.9900
C67A H67B 0.9900
C68A C69A 1.519(13)
C68A H68A 0.9900
C68A H68B 0.9900
C69A C70A 1.537(12)
C69A H69A 0.9900
C69A H69B 0.9900
C70A C71A 1.506(13)
C70A H70A 0.9900
C70A H70B 0.9900
C71A C72A 1.538(12)
C71A H71A 0.9900
C71A H71B 0.9900
C72A C73A 1.521(13)
C72A H72A 0.9900
C72A H72B 0.9900
C73A C74A 1.542(11)
C73A H73A 0.9900
C73A H73B 0.9900
C74A C75A 1.508(14)
C74A H74A 0.9900
C74A H74B 0.9900
C75A C76A 1.525(13)
C75A H75A 0.9900
C75A H75B 0.9900
C76A H76A 0.9800
C76A H76B 0.9800
C76A H76C 0.9800
O1B C1B 1.392(10)
O1B C29B 1.430(9)
O2B C5B 1.378(9)
O2B C41B 1.455(10)
O3B C9B 1.377(9)
O3B C53B 1.420(9)
O4B C13B 1.397(9)
O4B C65B 1.447(10)
C1B C16B 1.377(13)
C1B C2B 1.422(12)
C2B C19B 1.393(12)
C2B C3B 1.489(12)
C3B C4B 1.518(11)
C3B H3BA 0.9900
C3B H3BB 0.9900
C4B C5B 1.386(12)
C4B C20B 1.398(11)
C5B C6B 1.411(11)
C6B C22B 1.383(12)
C6B C7B 1.512(12)
C7B C8B 1.523(13)
C7B H7BA 0.9900
C7B H7BB 0.9900
C8B C23B 1.380(12)
C8B C9B 1.415(12)
C9B C10B 1.419(12)
C10B C25B 1.392(12)
C10B C11B 1.511(12)
C11B C12B 1.509(12)
C11B H11C 0.9900
C11B H11D 0.9900
C12B C26B 1.392(11)
C12B C13B 1.398(11)
C13B C14B 1.383(12)
C14B C28B 1.396(11)
C14B C15B 1.524(11)
C15B C16B 1.533(11)
C15B H15C 0.9900
C15B H15D 0.9900
C16B C17B 1.376(12)
C17B C18B 1.396(12)
C17B H17B 0.9500
C18B C19B 1.366(13)
C18B H18B 0.9500
C19B H19B 0.9500
C20B C21B 1.392(12)
C20B H20B 0.9500
C21B C22B 1.375(13)
C21B H21B 0.9500
C22B H22B 0.9500
C23B C24B 1.432(14)
C23B H23B 0.9500
C24B C25B 1.351(14)
C24B H24B 0.9500
C25B H25B 0.9500
C26B C27B 1.368(13)
C26B H26B 0.9500
C27B C28B 1.382(12)
C27B H27B 0.9500
C28B H28B 0.9500
C29B C30B 1.542(13)
C29B H29C 0.9900
C29B H29D 0.9900
C30B C31B 1.529(11)
C30B H30C 0.9900
C30B H30D 0.9900
C31B C32B 1.543(13)
C31B H31C 0.9900
C31B H31D 0.9900
C32B C33B 1.519(11)
C32B H32C 0.9900
C32B H32D 0.9900
C33B C34B 1.538(13)
C33B H33C 0.9900
C33B H33D 0.9900
C34B C35B 1.540(11)
C34B H34C 0.9900
C34B H34D 0.9900
C35B C36B 1.523(13)
C35B H35C 0.9900
C35B H35D 0.9900
C36B C37B 1.523(12)
C36B H36C 0.9900
C36B H36D 0.9900
C37B C38B 1.528(13)
C37B H37C 0.9900
C37B H37D 0.9900
C38B C39B 1.524(12)
C38B H38C 0.9900
C38B H38D 0.9900
C39B C40B 1.525(14)
C39B H39C 0.9900
C39B H39D 0.9900
C40B H40D 0.9800
C40B H40E 0.9800
C40B H40F 0.9800
C41B C42B 1.506(11)
C41B H41C 0.9900
C41B H41D 0.9900
C42B C43B 1.515(12)
C42B H42C 0.9900
C42B H42D 0.9900
C43B C44B 1.522(11)
C43B H43C 0.9900
C43B H43D 0.9900
C44B C45B 1.505(12)
C44B H44C 0.9900
C44B H44D 0.9900
C45B C46B 1.522(12)
C45B H45C 0.9900
C45B H45D 0.9900
C46B C47B 1.516(12)
C46B H46C 0.9900
C46B H46D 0.9900
C47B C48B 1.530(12)
C47B H47C 0.9900
C47B H47D 0.9900
C48B C49B 1.528(12)
C48B H48C 0.9900
C48B H48D 0.9900
C49B C50B 1.532(11)
C49B H49C 0.9900
C49B H49D 0.9900
C50B C51B 1.512(13)
C50B H50C 0.9900
C50B H50D 0.9900
C51B C52B 1.518(13)
C51B H51C 0.9900
C51B H51D 0.9900
C52B H52D 0.9800
C52B H52E 0.9800
C52B H52F 0.9800
C53B C54B 1.497(11)
C53B H53C 0.9900
C53B H53D 0.9900
C54B C55B 1.520(12)
C54B H54C 0.9900
C54B H54D 0.9900
C55B C56B 1.504(12)
C55B H55C 0.9900
C55B H55D 0.9900
C56B C57B 1.523(11)
C56B H56C 0.9900
C56B H56D 0.9900
C57B C58B 1.512(12)
C57B H57C 0.9900
C57B H57D 0.9900
C58B C59B 1.526(12)
C58B H58C 0.9900
C58B H58D 0.9900
C59B C60B 1.510(12)
C59B H59C 0.9900
C59B H59D 0.9900
C60B C61B 1.522(12)
C60B H60C 0.9900
C60B H60D 0.9900
C61B C62B 1.508(12)
C61B H61C 0.9900
C61B H61D 0.9900
C62B C63B 1.538(12)
C62B H62C 0.9900
C62B H62D 0.9900
C63B C64B 1.500(14)
C63B H63C 0.9900
C63B H63D 0.9900
C64B H64D 0.9800
C64B H64E 0.9800
C64B H64F 0.9800
C65B C66B 1.502(12)
C65B H65C 0.9900
C65B H65D 0.9900
C66B C67B 1.536(12)
C66B H66C 0.9900
C66B H66D 0.9900
C67B C68B 1.514(10)
C67B H67C 0.9900
C67B H67D 0.9900
C68B C69B 1.536(13)
C68B H68C 0.9900
C68B H68D 0.9900
C69B C70B 1.520(11)
C69B H69C 0.9900
C69B H69D 0.9900
C70B C71B 1.539(13)
C70B H70C 0.9900
C70B H70D 0.9900
C71B C72B 1.532(11)
C71B H71C 0.9900
C71B H71D 0.9900
C72B C73B 1.527(13)
C72B H72C 0.9900
C72B H72D 0.9900
C73B C74B 1.518(11)
C73B H73C 0.9900
C73B H73D 0.9900
C74B C75B 1.527(14)
C74B H74C 0.9900
C74B H74D 0.9900
C75B C76B 1.522(16)
C75B H75C 0.9900
C75B H75D 0.9900
C76B H76D 0.9800
C76B H76E 0.9800
C76B H76F 0.9800
O1C C1C 1.376(10)
O1C C29C 1.440(10)
O2C C5C 1.394(9)
O2C C41C 1.446(11)
O3C C9C 1.373(10)
O3C C53C 1.452(10)
O4C C13C 1.387(10)
O4C C65C 1.442(11)
C1C C2C 1.389(13)
C1C C16C 1.421(12)
C2C C19C 1.369(13)
C2C C3C 1.550(11)
C3C C4C 1.517(11)
C3C H3CA 0.9900
C3C H3CB 0.9900
C4C C5C 1.385(12)
C4C C20C 1.401(11)
C5C C6C 1.396(12)
C6C C22C 1.405(11)
C6C C7C 1.512(12)
C7C C8C 1.510(13)
C7C H7CA 0.9900
C7C H7CB 0.9900
C8C C23C 1.374(12)
C8C C9C 1.440(12)
C9C C10C 1.387(12)
C10C C25C 1.389(12)
C10C C11C 1.546(12)
C11C C12C 1.519(12)
C11C H11E 0.9900
C11C H11F 0.9900
C12C C26C 1.388(12)
C12C C13C 1.401(12)
C13C C14C 1.394(11)
C14C C28C 1.378(12)
C14C C15C 1.521(11)
C15C C16C 1.512(13)
C15C H15E 0.9900
C15C H15F 0.9900
C16C C17C 1.369(12)
C17C C18C 1.372(13)
C17C H17C 0.9500
C18C C19C 1.430(13)
C18C H18C 0.9500
C19C H19C 0.9500
C20C C21C 1.389(12)
C20C H20C 0.9500
C21C C22C 1.371(13)
C21C H21C 0.9500
C22C H22C 0.9500
C23C C24C 1.398(14)
C23C H23C 0.9500
C24C C25C 1.399(14)
C24C H24C 0.9500
C25C H25C 0.9500
C26C C27C 1.374(13)
C26C H26C 0.9500
C27C C28C 1.395(12)
C27C H27C 0.9500
C28C H28C 0.9500
C29C C30C 1.514(12)
C29C H29E 0.9900
C29C H29F 0.9900
C30C C31C 1.531(12)
C30C H30E 0.9900
C30C H30F 0.9900
C31C C32C 1.527(12)
C31C H31E 0.9900
C31C H31F 0.9900
C32C C33C 1.521(12)
C32C H32E 0.9900
C32C H32F 0.9900
C33C C34C 1.543(13)
C33C H33E 0.9900
C33C H33F 0.9900
C34C C35C 1.518(13)
C34C H34E 0.9900
C34C H34F 0.9900
C35C C36C 1.527(13)
C35C H35E 0.9900
C35C H35F 0.9900
C36C C37C 1.521(13)
C36C H36E 0.9900
C36C H36F 0.9900
C37C C38C 1.534(13)
C37C H37E 0.9900
C37C H37F 0.9900
C38C C39C 1.521(13)
C38C H38E 0.9900
C38C H38F 0.9900
C39C C40C 1.525(15)
C39C H39E 0.9900
C39C H39F 0.9900
C40C H40G 0.9800
C40C H40H 0.9800
C40C H40I 0.9800
C41C C42C 1.516(11)
C41C H41E 0.9900
C41C H41F 0.9900
C42C C43C 1.514(12)
C42C H42E 0.9900
C42C H42F 0.9900
C43C C44C 1.528(11)
C43C H43E 0.9900
C43C H43F 0.9900
C44C C45C 1.523(12)
C44C H44E 0.9900
C44C H44F 0.9900
C45C C46C 1.532(11)
C45C H45E 0.9900
C45C H45F 0.9900
C46C C47C 1.513(12)
C46C H46E 0.9900
C46C H46F 0.9900
C47C C48C 1.539(11)
C47C H47E 0.9900
C47C H47F 0.9900
C48C C49C 1.525(12)
C48C H48E 0.9900
C48C H48F 0.9900
C49C C50C 1.529(12)
C49C H49E 0.9900
C49C H49F 0.9900
C50C C51C 1.515(13)
C50C H50E 0.9900
C50C H50F 0.9900
C51C C52C 1.540(14)
C51C H51E 0.9900
C51C H51F 0.9900
C52C H52G 0.9800
C52C H52H 0.9800
C52C H52I 0.9800
C53C C54C 1.511(12)
C53C H53E 0.9900
C53C H53F 0.9900
C54C C55C 1.519(12)
C54C H54E 0.9900
C54C H54F 0.9900
C55C C56C 1.514(11)
C55C H55E 0.9900
C55C H55F 0.9900
C56C C57C 1.535(12)
C56C H56E 0.9900
C56C H56F 0.9900
C57C C58C 1.530(12)
C57C H57E 0.9900
C57C H57F 0.9900
C58C C59C 1.520(12)
C58C H58E 0.9900
C58C H58F 0.9900
C59C C60C 1.522(12)
C59C H59E 0.9900
C59C H59F 0.9900
C60C C61C 1.511(13)
C60C H60E 0.9900
C60C H60F 0.9900
C61C C62C 1.522(13)
C61C H61E 0.9900
C61C H61F 0.9900
C62C C63C 1.500(14)
C62C H62E 0.9900
C62C H62F 0.9900
C63C C64C 1.519(14)
C63C H63E 0.9900
C63C H63F 0.9900
C64C H64G 0.9800
C64C H64H 0.9800
C64C H64I 0.9800
C65C C66C 1.508(12)
C65C H65E 0.9900
C65C H65F 0.9900
C66C C67C 1.520(12)
C66C H66E 0.9900
C66C H66F 0.9900
C67C C68C 1.515(12)
C67C H67E 0.9900
C67C H67F 0.9900
C68C C69C 1.524(12)
C68C H68E 0.9900
C68C H68F 0.9900
C69C C70C 1.523(12)
C69C H69E 0.9900
C69C H69F 0.9900
C70C C71C 1.513(12)
C70C H70E 0.9900
C70C H70F 0.9900
C71C C72C 1.515(13)
C71C H71E 0.9900
C71C H71F 0.9900
C72C C73C 1.489(13)
C72C H72E 0.9900
C72C H72F 0.9900
C73C C74C 1.518(13)
C73C H73E 0.9900
C73C H73F 0.9900
C74C C75C 1.508(14)
C74C H74E 0.9900
C74C H74F 0.9900
C75C C76C 1.505(15)
C75C H75G 0.9900
C75C H75H 0.9900
C76C H76J 0.9800
C76C H76K 0.9800
C76C H76L 0.9800
O1D C1D 1.383(10)
O1D C29D 1.451(9)
O2D C5D 1.386(10)
O2D C41D 1.422(11)
O3D C9D 1.373(10)
O3D C53D 1.442(12)
O4D C13D 1.406(9)
O4D C65D 1.420(12)
C1D C16D 1.384(13)
C1D C2D 1.397(12)
C2D C19D 1.412(12)
C2D C3D 1.510(12)
C3D C4D 1.512(11)
C3D H3DA 0.9900
C3D H3DB 0.9900
C4D C20D 1.374(12)
C4D C5D 1.427(12)
C5D C6D 1.410(12)
C6D C22D 1.389(12)
C6D C7D 1.524(12)
C7D C8D 1.518(13)
C7D H7DA 0.9900
C7D H7DB 0.9900
C8D C23D 1.371(13)
C8D C9D 1.395(13)
C9D C10D 1.400(13)
C10D C25D 1.386(12)
C10D C11D 1.516(14)
C11D C12D 1.554(12)
C11D H11G 0.9900
C11D H11H 0.9900
C12D C26D 1.393(11)
C12D C13D 1.416(12)
C13D C14D 1.388(13)
C14D C28D 1.398(11)
C14D C15D 1.531(11)
C15D C16D 1.520(12)
C15D H15G 0.9900
C15D H15H 0.9900
C16D C17D 1.402(12)
C17D C18D 1.395(13)
C17D H17D 0.9500
C18D C19D 1.354(13)
C18D H18D 0.9500
C19D H19D 0.9500
C20D C21D 1.389(12)
C20D H20D 0.9500
C21D C22D 1.391(13)
C21D H21D 0.9500
C22D H22D 0.9500
C23D C24D 1.388(14)
C23D H23D 0.9500
C24D C25D 1.398(15)
C24D H24D 0.9500
C25D H25D 0.9500
C26D C27D 1.384(12)
C26D H26D 0.9500
C27D C28D 1.378(12)
C27D H27D 0.9500
C28D H28D 0.9500
C29D C30D 1.508(11)
C29D H29G 0.9900
C29D H29H 0.9900
C30D C31D 1.542(11)
C30D H30G 0.9900
C30D H30H 0.9900
C31D C32D 1.504(11)
C31D H31G 0.9900
C31D H31H 0.9900
C32D C33D 1.544(11)
C32D H32G 0.9900
C32D H32H 0.9900
C33D C34D 1.510(11)
C33D H33G 0.9900
C33D H33H 0.9900
C34D C35D 1.533(11)
C34D H34G 0.9900
C34D H34H 0.9900
C35D C36D 1.504(11)
C35D H35G 0.9900
C35D H35H 0.9900
C36D C37D 1.526(12)
C36D H36G 0.9900
C36D H36H 0.9900
C37D C38D 1.515(12)
C37D H37G 0.9900
C37D H37H 0.9900
C38D C39D 1.533(12)
C38D H38G 0.9900
C38D H38H 0.9900
C39D C40D 1.524(13)
C39D H39G 0.9900
C39D H39H 0.9900
C40D H40J 0.9800
C40D H40K 0.9800
C40D H40L 0.9800
C41D C42D 1.519(11)
C41D H41G 0.9900
C41D H41H 0.9900
C42D C43D 1.530(11)
C42D H42G 0.9900
C42D H42H 0.9900
C43D C44D 1.537(11)
C43D H43G 0.9900
C43D H43H 0.9900
C44D C45D 1.520(12)
C44D H44G 0.9900
C44D H44H 0.9900
C45D C46D 1.516(11)
C45D H45G 0.9900
C45D H45H 0.9900
C46D C47D 1.525(11)
C46D H46G 0.9900
C46D H46H 0.9900
C47D C48D 1.538(12)
C47D H47G 0.9900
C47D H47H 0.9900
C48D C49D 1.528(12)
C48D H48G 0.9900
C48D H48H 0.9900
C49D C50D 1.523(11)
C49D H49G 0.9900
C49D H49H 0.9900
C50D C51D 1.514(13)
C50D H50G 0.9900
C50D H50H 0.9900
C51D C52D 1.536(13)
C51D H51G 0.9900
C51D H51H 0.9900
C52D H52J 0.9800
C52D H52K 0.9800
C52D H52L 0.9800
C53D C54D 1.477(15)
C53D H53G 0.9900
C53D H53H 0.9900
C54D C55D 1.505(16)
C54D H54G 0.9900
C54D H54H 0.9900
C55D C56D 1.511(16)
C55D H55G 0.9900
C55D H55H 0.9900
C56D C57D 1.487(16)
C56D H56G 0.9900
C56D H56H 0.9900
C57D C58D 1.510(15)
C57D H57G 0.9900
C57D H57H 0.9900
C58D C59D 1.473(16)
C58D H58G 0.9900
C58D H58H 0.9900
C59D C60D 1.509(16)
C59D H59G 0.9900
C59D H59H 0.9900
C60D C61D 1.514(17)
C60D H60G 0.9900
C60D H60H 0.9900
C61D C62D 1.489(16)
C61D H61G 0.9900
C61D H61H 0.9900
C62D C63D 1.481(17)
C62D H62G 0.9900
C62D H62H 0.9900
C63D C64D 1.466(19)
C63D H63G 0.9900
C63D H63H 0.9900
C64D H64J 0.9800
C64D H64K 0.9800
C64D H64L 0.9800
C65D C66D 1.536(15)
C65D H65G 0.9900
C65D H65H 0.9900
C66D C67D 1.521(14)
C66D H66G 0.9900
C66D H66H 0.9900
C67D C68D 1.528(14)
C67D H67G 0.9900
C67D H67H 0.9900
C68D C69D 1.546(13)
C68D H68G 0.9900
C68D H68H 0.9900
C69D C70D 1.527(13)
C69D H69G 0.9900
C69D H69H 0.9900
C70D C71D 1.535(12)
C70D H70G 0.9900
C70D H70H 0.9900
C71D C72D 1.523(12)
C71D H71G 0.9900
C71D H71H 0.9900
C72D C73D 1.513(13)
C72D H72G 0.9900
C72D H72H 0.9900
C73D C74D 1.512(13)
C73D H73G 0.9900
C73D H73H 0.9900
C74D C75D 1.541(13)
C74D H74G 0.9900
C74D H74H 0.9900
C75D C76D 1.503(16)
C75D H75E 0.9900
C75D H75F 0.9900
C76D H76G 0.9800
C76D H76H 0.9800
C76D H76I 0.9800

loop_
_geom_torsion_atom_site_label_1
_geom_torsion_atom_site_label_2
_geom_torsion_atom_site_label_3
_geom_torsion_atom_site_label_4
_geom_torsion
C29A O1A C1A C16A 112.1(8)
C29A O1A C1A C2A -73.4(9)
C16A C1A C2A C19A -8.1(11)
O1A C1A C2A C19A 177.5(6)
C16A C1A C2A C3A 161.6(7)
O1A C1A C2A C3A -12.7(11)
C1A C2A C3A C4A -59.3(9)
C19A C2A C3A C4A 110.2(8)
C2A C3A C4A C20A -53.5(10)
C2A C3A C4A C5A 119.5(8)
C20A C4A C5A O2A 175.9(7)
C3A C4A C5A O2A 2.9(12)
C20A C4A C5A C6A -0.8(12)
C3A C4A C5A C6A -173.8(8)
C41A O2A C5A C4A 96.6(9)
C41A O2A C5A C6A -86.5(9)
C4A C5A C6A C22A 0.0(12)
O2A C5A C6A C22A -176.7(7)
C4A C5A C6A C7A 174.6(8)
O2A C5A C6A C7A -2.1(11)
C22A C6A C7A C8A 43.7(10)
C5A C6A C7A C8A -130.8(8)
C6A C7A C8A C9A 64.5(9)
C6A C7A C8A C23A -106.9(8)
C53A O3A C9A C8A 56.0(11)
C53A O3A C9A C10A -127.5(8)
C23A C8A C9A O3A -176.7(7)
C7A C8A C9A O3A 11.7(11)
C23A C8A C9A C10A 6.9(12)
C7A C8A C9A C10A -164.7(7)
O3A C9A C10A C25A 178.3(7)
C8A C9A C10A C25A -5.2(12)
O3A C9A C10A C11A -7.0(11)
C8A C9A C10A C11A 169.6(7)
C25A C10A C11A C12A 110.3(9)
C9A C10A C11A C12A -64.2(9)
C10A C11A C12A C26A -56.6(10)
C10A C11A C12A C13A 116.7(9)
C26A C12A C13A O4A -178.6(7)
C11A C12A C13A O4A 8.1(12)
C26A C12A C13A C14A 3.9(12)
C11A C12A C13A C14A -169.4(8)
C65A O4A C13A C12A 80.7(10)
C65A O4A C13A C14A -101.7(8)
C12A C13A C14A C28A -2.5(12)
O4A C13A C14A C28A 179.9(7)
C12A C13A C14A C15A 176.6(8)
O4A C13A C14A C15A -0.9(11)
C28A C14A C15A C16A 47.1(10)
C13A C14A C15A C16A -132.0(8)
C2A C1A C16A C17A 7.9(11)
O1A C1A C16A C17A -177.7(6)
C2A C1A C16A C15A -165.7(7)
O1A C1A C16A C15A 8.8(10)
C14A C15A C16A C1A 69.9(9)
C14A C15A C16A C17A -103.3(9)
C1A C16A C17A C18A -1.7(12)
C15A C16A C17A C18A 171.5(8)
C16A C17A C18A C19A -4.0(13)
C17A C18A C19A C2A 3.8(12)
C1A C2A C19A C18A 2.1(12)
C3A C2A C19A C18A -167.7(7)
C5A C4A C20A C21A 1.3(12)
C3A C4A C20A C21A 174.6(8)
C4A C20A C21A C22A -1.0(12)
C20A C21A C22A C6A 0.2(13)
C5A C6A C22A C21A 0.3(12)
C7A C6A C22A C21A -174.4(8)
C9A C8A C23A C24A -3.4(12)
C7A C8A C23A C24A 168.2(8)
C8A C23A C24A C25A -1.8(13)
C23A C24A C25A C10A 3.7(14)
C9A C10A C25A C24A -0.2(13)
C11A C10A C25A C24A -174.7(8)
C13A C12A C26A C27A -1.8(13)
C11A C12A C26A C27A 171.8(8)
C12A C26A C27A C28A -1.8(13)
C26A C27A C28A C14A 3.3(13)
C13A C14A C28A C27A -1.2(12)
C15A C14A C28A C27A 179.7(7)
C1A O1A C29A C30A -69.1(10)
O1A C29A C30A C31A 171.9(7)
C29A C30A C31A C32A -179.1(8)
C30A C31A C32A C33A 169.1(8)
C31A C32A C33A C34A -179.4(8)
C32A C33A C34A C35A 178.0(8)
C33A C34A C35A C36A -177.8(8)
C34A C35A C36A C37A 179.5(8)
C35A C36A C37A C38A -177.6(8)
C36A C37A C38A C39A -178.6(8)
C37A C38A C39A C40A -178.2(9)
C5A O2A C41A C42A 177.1(7)
O2A C41A C42A C43A 62.7(11)
C41A C42A C43A C44A 170.7(9)
C42A C43A C44A C45A -177.4(9)
C43A C44A C45A C46A 174.1(9)
C44A C45A C46A C47A -177.4(9)
C45A C46A C47A C48A 175.3(9)
C46A C47A C48A C49A -175.2(9)
C47A C48A C49A C50A 173.9(9)
C48A C49A C50A C51A -170.2(9)
C49A C50A C51A C52A -67.6(13)
C9A O3A C53A C54A 136.2(8)
O3A C53A C54A C55A 167.6(8)
C53A C54A C55A C56A -163.9(8)
C54A C55A C56A C57A 169.1(8)
C55A C56A C57A C58A -173.2(8)
C56A C57A C58A C59A 173.6(8)
C57A C58A C59A C60A -178.2(8)
C58A C59A C60A C61A 179.0(8)
C59A C60A C61A C62A -179.4(8)
C60A C61A C62A C63A 178.8(8)
C61A C62A C63A C64A 180.0(9)
C13A O4A C65A C66A 175.6(7)
O4A C65A C66A C67A -71.4(10)
C65A C66A C67A C68A 174.1(8)
C66A C67A C68A C69A 175.7(8)
C67A C68A C69A C70A 172.0(8)
C68A C69A C70A C71A 179.1(8)
C69A C70A C71A C72A 175.4(8)
C70A C71A C72A C73A 178.9(8)
C71A C72A C73A C74A 177.3(8)
C72A C73A C74A C75A 179.8(8)
C73A C74A C75A C76A 178.0(9)
C29B O1B C1B C16B 74.3(9)
C29B O1B C1B C2B -108.5(8)
C16B C1B C2B C19B -7.8(11)
O1B C1B C2B C19B 175.0(7)
C16B C1B C2B C3B 162.2(7)
O1B C1B C2B C3B -14.9(10)
C19B C2B C3B C4B 96.0(9)
C1B C2B C3B C4B -73.4(9)
C2B C3B C4B C5B 133.7(8)
C2B C3B C4B C20B -45.2(10)
C41B O2B C5B C4B 97.7(9)
C41B O2B C5B C6B -83.3(9)
C20B C4B C5B O2B -179.6(7)
C3B C4B C5B O2B 1.5(11)
C20B C4B C5B C6B 1.4(11)
C3B C4B C5B C6B -177.4(7)
O2B C5B C6B C22B 177.9(7)
C4B C5B C6B C22B -3.1(12)
O2B C5B C6B C7B -6.9(11)
C4B C5B C6B C7B 172.1(7)
C22B C6B C7B C8B 59.5(9)
C5B C6B C7B C8B -115.7(8)
C6B C7B C8B C23B -111.7(9)
C6B C7B C8B C9B 61.4(9)
C53B O3B C9B C8B 85.3(9)
C53B O3B C9B C10B -98.1(9)
C23B C8B C9B O3B -178.2(7)
C7B C8B C9B O3B 8.3(12)
C23B C8B C9B C10B 5.4(12)
C7B C8B C9B C10B -168.1(7)
O3B C9B C10B C25B 177.8(7)
C8B C9B C10B C25B -5.7(12)
O3B C9B C10B C11B -10.0(11)
C8B C9B C10B C11B 166.5(8)
C25B C10B C11B C12B 104.1(9)
C9B C10B C11B C12B -67.7(9)
C10B C11B C12B C26B -39.5(10)
C10B C11B C12B C13B 136.1(8)
C65B O4B C13B C14B -92.5(9)
C65B O4B C13B C12B 92.5(9)
C26B C12B C13B C14B 3.1(12)
C11B C12B C13B C14B -172.7(7)
C26B C12B C13B O4B 178.0(7)
C11B C12B C13B O4B 2.2(11)
O4B C13B C14B C28B -177.0(7)
C12B C13B C14B C28B -2.1(12)
O4B C13B C14B C15B -3.0(12)
C12B C13B C14B C15B 171.9(7)
C13B C14B C15B C16B -122.1(8)
C28B C14B C15B C16B 51.9(10)
O1B C1B C16B C17B -175.2(7)
C2B C1B C16B C17B 7.7(12)
O1B C1B C16B C15B 17.2(11)
C2B C1B C16B C15B -159.9(7)
C14B C15B C16B C17B -103.1(8)
C14B C15B C16B C1B 64.0(9)
C1B C16B C17B C18B -1.5(12)
C15B C16B C17B C18B 165.9(7)
C16B C17B C18B C19B -4.3(12)
C17B C18B C19B C2B 4.1(13)
C1B C2B C19B C18B 1.7(12)
C3B C2B C19B C18B -168.1(8)
C5B C4B C20B C21B 0.3(12)
C3B C4B C20B C21B 179.2(8)
C4B C20B C21B C22B -0.3(13)
C20B C21B C22B C6B -1.4(13)
C5B C6B C22B C21B 3.1(12)
C7B C6B C22B C21B -172.2(8)
C9B C8B C23B C24B -0.9(12)
C7B C8B C23B C24B 172.3(8)
C8B C23B C24B C25B -3.2(13)
C23B C24B C25B C10B 2.8(13)
C9B C10B C25B C24B 1.5(12)
C11B C10B C25B C24B -170.2(8)
C13B C12B C26B C27B -1.6(12)
C11B C12B C26B C27B 174.2(7)
C12B C26B C27B C28B -0.8(12)
C26B C27B C28B C14B 1.8(12)
C13B C14B C28B C27B -0.4(12)
C15B C14B C28B C27B -174.5(7)
C1B O1B C29B C30B 73.2(9)
O1B C29B C30B C31B -174.9(7)
C29B C30B C31B C32B -176.3(8)
C30B C31B C32B C33B -179.0(8)
C31B C32B C33B C34B -176.9(8)
C32B C33B C34B C35B 178.9(9)
C33B C34B C35B C36B -179.1(9)
C34B C35B C36B C37B 177.1(8)
C35B C36B C37B C38B -177.5(9)
C36B C37B C38B C39B 176.8(9)
C37B C38B C39B C40B -178.8(9)
C5B O2B C41B C42B 176.8(7)
O2B C41B C42B C43B 66.3(10)
C41B C42B C43B C44B 171.7(8)
C42B C43B C44B C45B -176.1(8)
C43B C44B C45B C46B 177.2(8)
C44B C45B C46B C47B -179.2(8)
C45B C46B C47B C48B 177.8(8)
C46B C47B C48B C49B 179.2(8)
C47B C48B C49B C50B 179.9(8)
C48B C49B C50B C51B -179.6(8)
C49B C50B C51B C52B -177.6(9)
C9B O3B C53B C54B 168.6(7)
O3B C53B C54B C55B 172.3(7)
C53B C54B C55B C56B 176.9(7)
C54B C55B C56B C57B 174.2(8)
C55B C56B C57B C58B 179.3(8)
C56B C57B C58B C59B 177.0(8)
C57B C58B C59B C60B -180.0(8)
C58B C59B C60B C61B 178.8(8)
C59B C60B C61B C62B 179.1(8)
C60B C61B C62B C63B 179.3(8)
C61B C62B C63B C64B -179.1(9)
C13B O4B C65B C66B -175.7(7)
O4B C65B C66B C67B -56.0(11)
C65B C66B C67B C68B -170.1(8)
C66B C67B C68B C69B -177.0(8)
C67B C68B C69B C70B -174.5(8)
C68B C69B C70B C71B -179.5(8)
C69B C70B C71B C72B -177.1(8)
C70B C71B C72B C73B 180.0(8)
C71B C72B C73B C74B -177.0(8)
C72B C73B C74B C75B 175.8(8)
C73B C74B C75B C76B 71.0(12)
C29C O1C C1C C2C -112.3(8)
C29C O1C C1C C16C 72.0(9)
O1C C1C C2C C19C 179.3(7)
C16C C1C C2C C19C -5.1(12)
O1C C1C C2C C3C -8.4(11)
C16C C1C C2C C3C 167.2(7)
C19C C2C C3C C4C 110.1(8)
C1C C2C C3C C4C -61.9(10)
C2C C3C C4C C5C 125.5(8)
C2C C3C C4C C20C -49.3(10)
C20C C4C C5C O2C 178.8(7)
C3C C4C C5C O2C 3.9(12)
C20C C4C C5C C6C 2.8(12)
C3C C4C C5C C6C -172.1(7)
C41C O2C C5C C4C 93.9(9)
C41C O2C C5C C6C -89.9(9)
C4C C5C C6C C22C -2.6(12)
O2C C5C C6C C22C -178.6(7)
C4C C5C C6C C7C 171.8(7)
O2C C5C C6C C7C -4.2(11)
C5C C6C C7C C8C -129.8(8)
C22C C6C C7C C8C 44.6(10)
C6C C7C C8C C23C -105.8(9)
C6C C7C C8C C9C 62.9(10)
C53C O3C C9C C10C -117.5(8)
C53C O3C C9C C8C 67.8(10)
C23C C8C C9C O3C -179.7(7)
C7C C8C C9C O3C 11.3(12)
C23C C8C C9C C10C 5.8(13)
C7C C8C C9C C10C -163.2(8)
O3C C9C C10C C25C -179.2(8)
C8C C9C C10C C25C -4.6(13)
O3C C9C C10C C11C -4.7(12)
C8C C9C C10C C11C 169.9(8)
C9C C10C C11C C12C -66.3(10)
C25C C10C C11C C12C 108.1(9)
C10C C11C C12C C26C -56.1(10)
C10C C11C C12C C13C 118.2(8)
C65C O4C C13C C14C -95.6(9)
C65C O4C C13C C12C 85.3(9)
C26C C12C C13C O4C -178.5(7)
C11C C12C C13C O4C 7.2(12)
C26C C12C C13C C14C 2.4(12)
C11C C12C C13C C14C -171.9(7)
O4C C13C C14C C28C 179.7(7)
C12C C13C C14C C28C -1.2(12)
O4C C13C C14C C15C -2.3(11)
C12C C13C C14C C15C 176.8(7)
C28C C14C C15C C16C 50.7(10)
C13C C14C C15C C16C -127.2(8)
O1C C1C C16C C17C -178.6(7)
C2C C1C C16C C17C 5.9(12)
O1C C1C C16C C15C 9.2(11)
C2C C1C C16C C15C -166.3(7)
C14C C15C C16C C17C -108.0(9)
C14C C15C C16C C1C 63.9(9)
C1C C16C C17C C18C -1.6(12)
C15C C16C C17C C18C 170.4(8)
C16C C17C C18C C19C -3.2(13)
C1C C2C C19C C18C 0.1(12)
C3C C2C C19C C18C -172.0(7)
C17C C18C C19C C2C 4.0(13)
C5C C4C C20C C21C -0.8(12)
C3C C4C C20C C21C 174.1(7)
C4C C20C C21C C22C -1.3(12)
C20C C21C C22C C6C 1.4(12)
C5C C6C C22C C21C 0.5(12)
C7C C6C C22C C21C -174.1(7)
C9C C8C C23C C24C -1.9(13)
C7C C8C C23C C24C 166.9(8)
C8C C23C C24C C25C -3.2(13)
C9C C10C C25C C24C -0.6(13)
C11C C10C C25C C24C -175.1(8)
C23C C24C C25C C10C 4.5(13)
C13C C12C C26C C27C -1.2(13)
C11C C12C C26C C27C 173.2(8)
C12C C26C C27C C28C -1.2(13)
C13C C14C C28C C27C -1.3(12)
C15C C14C C28C C27C -179.3(8)
C26C C27C C28C C14C 2.5(13)
C1C O1C C29C C30C 98.1(9)
O1C C29C C30C C31C -177.4(7)
C29C C30C C31C C32C -174.0(8)
C30C C31C C32C C33C -177.4(8)
C31C C32C C33C C34C -174.9(8)
C32C C33C C34C C35C -179.3(9)
C33C C34C C35C C36C -178.4(8)
C34C C35C C36C C37C 179.5(9)
C35C C36C C37C C38C 178.9(9)
C36C C37C C38C C39C -178.7(9)
C37C C38C C39C C40C 177.6(9)
C5C O2C C41C C42C -177.5(7)
O2C C41C C42C C43C -68.3(10)
C41C C42C C43C C44C 166.2(8)
C42C C43C C44C C45C 66.2(11)
C43C C44C C45C C46C -175.0(8)
C44C C45C C46C C47C -173.4(8)
C45C C46C C47C C48C -177.5(8)
C46C C47C C48C C49C -174.9(8)
C47C C48C C49C C50C -178.7(8)
C48C C49C C50C C51C -178.3(9)
C49C C50C C51C C52C 179.5(10)
C9C O3C C53C C54C 103.2(8)
O3C C53C C54C C55C -167.7(7)
C53C C54C C55C C56C -71.7(10)
C54C C55C C56C C57C -178.0(7)
C55C C56C C57C C58C 178.4(7)
C56C C57C C58C C59C -179.9(7)
C57C C58C C59C C60C -178.7(8)
C58C C59C C60C C61C -178.4(8)
C59C C60C C61C C62C -179.2(8)
C60C C61C C62C C63C 179.8(9)
C61C C62C C63C C64C 177.6(9)
C13C O4C C65C C66C -165.9(7)
O4C C65C C66C C67C -61.9(10)
C65C C66C C67C C68C 163.1(8)
C66C C67C C68C C69C 179.6(8)
C67C C68C C69C C70C 171.2(8)
C68C C69C C70C C71C 178.2(8)
C69C C70C C71C C72C 174.8(8)
C70C C71C C72C C73C 178.0(8)
C71C C72C C73C C74C 175.8(9)
C72C C73C C74C C75C 178.2(9)
C73C C74C C75C C76C 177.3(10)
C29D O1D C1D C16D 118.2(8)
C29D O1D C1D C2D -69.6(9)
O1D C1D C2D C19D 179.9(7)
C16D C1D C2D C19D -8.1(11)
O1D C1D C2D C3D -7.4(11)
C16D C1D C2D C3D 164.6(7)
C1D C2D C3D C4D -67.1(9)
C19D C2D C3D C4D 105.0(9)
C2D C3D C4D C20D -49.4(11)
C2D C3D C4D C5D 129.2(8)
C41D O2D C5D C6D -90.4(9)
C41D O2D C5D C4D 91.1(9)
C20D C4D C5D O2D 179.8(7)
C3D C4D C5D O2D 1.2(11)
C20D C4D C5D C6D 1.4(12)
C3D C4D C5D C6D -177.2(8)
O2D C5D C6D C22D 178.2(7)
C4D C5D C6D C22D -3.4(12)
O2D C5D C6D C7D -7.0(12)
C4D C5D C6D C7D 171.4(8)
C22D C6D C7D C8D 57.2(10)
C5D C6D C7D C8D -117.5(9)
C6D C7D C8D C23D -106.9(9)
C6D C7D C8D C9D 67.3(10)
C53D O3D C9D C8D 131.0(9)
C53D O3D C9D C10D -52.8(11)
C23D C8D C9D O3D -177.7(8)
C7D C8D C9D O3D 8.1(11)
C23D C8D C9D C10D 6.0(13)
C7D C8D C9D C10D -168.3(8)
O3D C9D C10D C25D 176.2(8)
C8D C9D C10D C25D -7.6(12)
O3D C9D C10D C11D -13.6(12)
C8D C9D C10D C11D 162.6(8)
C25D C10D C11D C12D 104.3(9)
C9D C10D C11D C12D -65.9(10)
C10D C11D C12D C26D -44.3(11)
C10D C11D C12D C13D 130.2(8)
C65D O4D C13D C14D -108.4(10)
C65D O4D C13D C12D 73.7(11)
C26D C12D C13D C14D 2.5(12)
C11D C12D C13D C14D -172.1(8)
C26D C12D C13D O4D -179.6(7)
C11D C12D C13D O4D 5.7(12)
O4D C13D C14D C28D 179.2(7)
C12D C13D C14D C28D -2.9(12)
O4D C13D C14D C15D -6.1(12)
C12D C13D C14D C15D 171.7(8)
C13D C14D C15D C16D -123.6(8)
C28D C14D C15D C16D 51.0(10)
O1D C1D C16D C17D 179.9(7)
C2D C1D C16D C17D 7.8(12)
O1D C1D C16D C15D 7.2(11)
C2D C1D C16D C15D -164.8(7)
C14D C15D C16D C1D 62.1(9)
C14D C15D C16D C17D -110.5(8)
C1D C16D C17D C18D -2.5(12)
C15D C16D C17D C18D 169.9(7)
C16D C17D C18D C19D -2.2(13)
C17D C18D C19D C2D 1.7(13)
C1D C2D C19D C18D 3.4(12)
C3D C2D C19D C18D -169.0(8)
C5D C4D C20D C21D 0.8(13)
C3D C4D C20D C21D 179.5(8)
C4D C20D C21D C22D -1.0(13)
C5D C6D C22D C21D 3.2(13)
C7D C6D C22D C21D -171.6(8)
C20D C21D C22D C6D -1.1(13)
C9D C8D C23D C24D 0.5(14)
C7D C8D C23D C24D 174.6(8)
C8D C23D C24D C25D -5.2(14)
C9D C10D C25D C24D 2.9(13)
C11D C10D C25D C24D -167.4(8)
C23D C24D C25D C10D 3.5(14)
C13D C12D C26D C27D -0.4(12)
C11D C12D C26D C27D 174.3(8)
C12D C26D C27D C28D -1.2(13)
C26D C27D C28D C14D 0.8(13)
C13D C14D C28D C27D 1.2(12)
C15D C14D C28D C27D -173.6(8)
C1D O1D C29D C30D -109.7(8)
O1D C29D C30D C31D -175.4(7)
C29D C30D C31D C32D -179.4(7)
C30D C31D C32D C33D 179.0(7)
C31D C32D C33D C34D -180.0(7)
C32D C33D C34D C35D 179.3(7)
C33D C34D C35D C36D -178.6(7)
C34D C35D C36D C37D 177.8(8)
C35D C36D C37D C38D -176.3(8)
C36D C37D C38D C39D 177.1(8)
C37D C38D C39D C40D -174.8(8)
C5D O2D C41D C42D 167.3(7)
O2D C41D C42D C43D 64.1(10)
C41D C42D C43D C44D -176.9(8)
C42D C43D C44D C45D 177.8(8)
C43D C44D C45D C46D -178.4(8)
C44D C45D C46D C47D 179.7(8)
C45D C46D C47D C48D -177.7(8)
C46D C47D C48D C49D -179.4(8)
C47D C48D C49D C50D -177.8(8)
C48D C49D C50D C51D 179.4(8)
C49D C50D C51D C52D -179.0(9)
C9D O3D C53D C54D -124.3(9)
O3D C53D C54D C55D -179.3(9)
C53D C54D C55D C56D -179.1(10)
C54D C55D C56D C57D -177.3(10)
C55D C56D C57D C58D 177.9(10)
C56D C57D C58D C59D -176.5(10)
C57D C58D C59D C60D 178.9(10)
C58D C59D C60D C61D -177.1(10)
C59D C60D C61D C62D -179.9(10)
C60D C61D C62D C63D -177.0(10)
C61D C62D C63D C64D -179.4(12)
C13D O4D C65D C66D -152.0(9)
O4D C65D C66D C67D -77.8(12)
C65D C66D C67D C68D 178.0(9)
C66D C67D C68D C69D 166.7(9)
C67D C68D C69D C70D -178.9(8)
C68D C69D C70D C71D 175.5(8)
C69D C70D C71D C72D 179.9(8)
C70D C71D C72D C73D 179.7(8)
C71D C72D C73D C74D 178.6(9)
C72D C73D C74D C75D -177.8(10)
C73D C74D C75D C76D 177.5(11)
